data_7063646
loop_
_publ_author_name
'Zhang, Yixuan'
'Zhu, Maochun'
'Liu, Yifei'
'Bai, Xue'
'Zhang, Ange'
'Yang, Yanli'
'Li, Bin'
'Liu, Shuxia'

_publ_section_title
;
 Synthesis and sulfide oxidation catalytic activity of a copper
 monosubstituted Keggin-type polyoxometalate-based supramolecular compound
;
_journal_issue 10
_journal_name_full 'New Journal of Chemistry'
_journal_page_first 4191
_journal_page_last 4197
_journal_paper_doi 10.1039/D4NJ05286B
_journal_volume 49
_journal_year 2025
_chemical_formula_moiety
'3(Cu0.996 O40.006 P W11.004), C48 H32 Cu2.996 N8 O40 P W11.004, 2(C24 H18 Cu N4 O), 2(C24 H16 Cu N4), 4(H2 O)'
_chemical_formula_sum 'C144 H108 Cu9.98 N24 O166 P4 W44.02'
_chemical_formula_weight 13681.62
_space_group_crystal_system triclinic
_space_group_IT_number 2
_space_group_name_Hall '-P 1'
_space_group_name_H-M_alt 'P -1'
_atom_sites_solution_hydrogens mixed
_atom_sites_solution_primary iterative
_audit_creation_date 2024-07-24
_audit_creation_method
;
Olex2 1.5
(compiled 2023.02.24 svn.rf166f9f3 for OlexSys, GUI svn.r6725)
;
_audit_update_record
;
2024-11-03 deposited with the CCDC.	2025-02-10 downloaded from the CCDC.
;
_cell_angle_alpha 94.292(5)
_cell_angle_beta 96.418(5)
_cell_angle_gamma 98.299(5)
_cell_formula_units_Z 1
_cell_length_a 11.7259(6)
_cell_length_b 22.3057(12)
_cell_length_c 23.4333(13)
_cell_measurement_reflns_used 6293
_cell_measurement_temperature 293(2)
_cell_measurement_theta_max 25.7110
_cell_measurement_theta_min 3.6980
_cell_volume 6001.0(6)
_computing_cell_refinement 'CrysAlisPro 1.171.41.118a (Rigaku OD, 2021)'
_computing_data_collection 'CrysAlisPro 1.171.41.118a (Rigaku OD, 2021)'
_computing_data_reduction 'CrysAlisPro 1.171.41.118a (Rigaku OD, 2021)'
_computing_molecular_graphics 'Olex2 1.5 (Dolomanov et al., 2009)'
_computing_publication_material 'Olex2 1.5 (Dolomanov et al., 2009)'
_computing_structure_refinement 'SHELXL 2018/3 (Sheldrick, 2015)'
_computing_structure_solution 'olex2.solve 1.5 (Bourhis et al., 2015)'
_diffrn_ambient_temperature 293(2)
_diffrn_detector 'CCD plate'
_diffrn_detector_area_resol_mean 10.2375
_diffrn_detector_type Ruby
_diffrn_measured_fraction_theta_full 0.961
_diffrn_measured_fraction_theta_max 0.961
_diffrn_measurement_details
;
List of Runs (angles in degrees, time in seconds):

  # Type    Start    End  Width  t~exp~   \w     \q     \k     \f   Frames
#--------------------------------------------------------------------------
  1  \w    -51.00  36.00   1.00   20.90    --   10.78 -71.00  25.00   87
  2  \w    -14.00  83.00   1.00   20.90    --   10.78  71.00 155.00   97
  3  \w    -42.00  37.00   1.00   20.90    --   -9.60  77.00 -90.00   79
;
_diffrn_measurement_device 'four-circle diffractometer'
_diffrn_measurement_device_type 'Xcalibur, Ruby, Gemini ultra'
_diffrn_measurement_method '\w scans'
_diffrn_orient_matrix_type 'CrysAlisPro convention (1999,Acta A55,543-557)'
_diffrn_orient_matrix_UB_11 -0.0509555000
_diffrn_orient_matrix_UB_12 0.0137060000
_diffrn_orient_matrix_UB_13 -0.0000452000
_diffrn_orient_matrix_UB_21 0.0259862000
_diffrn_orient_matrix_UB_22 0.0195116000
_diffrn_orient_matrix_UB_23 0.0247516000
_diffrn_orient_matrix_UB_31 0.0228849000
_diffrn_orient_matrix_UB_32 0.0217498000
_diffrn_orient_matrix_UB_33 -0.0179768000
_diffrn_radiation_monochromator graphite
_diffrn_radiation_probe x-ray
_diffrn_radiation_type 'Mo K\a'
_diffrn_radiation_wavelength 0.71073
_diffrn_reflns_av_R_equivalents 0.0730
_diffrn_reflns_av_unetI/netI 0.1405
_diffrn_reflns_Laue_measured_fraction_full 0.961
_diffrn_reflns_Laue_measured_fraction_max 0.961
_diffrn_reflns_limit_h_max 9
_diffrn_reflns_limit_h_min -13
_diffrn_reflns_limit_k_max 26
_diffrn_reflns_limit_k_min -24
_diffrn_reflns_limit_l_max 23
_diffrn_reflns_limit_l_min -27
_diffrn_reflns_number 36977
_diffrn_reflns_point_group_measured_fraction_full 0.961
_diffrn_reflns_point_group_measured_fraction_max 0.961
_diffrn_reflns_theta_full 25.000
_diffrn_reflns_theta_max 25.000
_diffrn_reflns_theta_min 3.338
_diffrn_source 'fine-focus sealed X-ray tube'
_diffrn_source_type 'Enhance (Mo) X-ray Source'
_exptl_absorpt_coefficient_mu 21.994
_exptl_absorpt_correction_T_max 1.00000
_exptl_absorpt_correction_T_min 0.57417
_exptl_absorpt_correction_type multi-scan
_exptl_absorpt_process_details
;
CrysAlisPro 1.171.41.118a (Rigaku Oxford Diffraction, 2021)
Empirical absorption correction using spherical harmonics,
implemented in SCALE3 ABSPACK scaling algorithm.
;
_exptl_crystal_colour green
_exptl_crystal_colour_primary green
_exptl_crystal_density_diffrn 3.786
_exptl_crystal_description block
_exptl_crystal_F_000 6075
_refine_diff_density_max 2.401
_refine_diff_density_min -1.815
_refine_diff_density_rms 0.344
_refine_ls_extinction_method none
_refine_ls_goodness_of_fit_ref 0.900
_refine_ls_hydrogen_treatment constr
_refine_ls_matrix_type full
_refine_ls_number_parameters 1794
_refine_ls_number_reflns 20284
_refine_ls_number_restraints 2403
_refine_ls_restrained_S_all 2.727
_refine_ls_R_factor_all 0.1075
_refine_ls_R_factor_gt 0.0551
_refine_ls_shift/su_max 0.079
_refine_ls_shift/su_mean 0.001
_refine_ls_structure_factor_coef Fsqd
_refine_ls_weighting_details 'w=1/[\s^2^(Fo^2^)] where P=(Fo^2^+2Fc^2^)/3'
_refine_ls_weighting_scheme calc
_refine_ls_wR_factor_gt 0.0794
_refine_ls_wR_factor_ref 0.1011
_reflns_Friedel_coverage 0.000
_reflns_number_gt 12419
_reflns_number_total 20284
_reflns_threshold_expression 'I > 2\s(I)'
_cod_data_source_file d4nj05286b2.cif
_cod_data_source_block 20230531-3ml_auto
_cod_depositor_comments 'Adding full bibliography for 7063646.cif.'
_cod_database_code 7063646
_shelx_shelxl_version_number 2018/3
_shelx_space_group_comment
;
The symmetry employed for this shelxl refinement is uniquely defined
by the following loop, which should always be used as a source of
symmetry information in preference to the above space-group names.
They are only intended as comments.
;
_reflns_odcompleteness_completeness 99.46
_reflns_odcompleteness_iscentric 1
_reflns_odcompleteness_theta 26.32
_olex2_refinement_description
;
1. Shared sites
{Cu1A, W1}
{Cu2A, W2}
{Cu3A, W3}
{Cu4, W4}
{Cu5, W5}
{Cu6, W6}
{Cu7, W7}
{Cu8, W8}
{Cu9, W9}
{Cu10, W10}
{Cu11, W11}
{Cu12, W12}
{Cu13, W13}
{Cu14, W14}
{Cu15, W15}
{Cu16, W16}
{Cu17, W17}
{Cu18, W18}
{Cu19, W19}
{Cu20, W20}
{Cu21, W21}
{Cu22, W22}
{Cu23, W23}
{Cu24, W24}
2. Restrained distances
 O28-N8_$1
 3.2 with sigma of 0.002
 C68-C61 = C64-C61
 1.414 with sigma of 0.0001
 C75-C4 = C75-C54 = C7-C54 = C7-C6 = C9-C7 = C9-C78 = C78-C10 = C8-C10 = C8-C6
 = C76-C10 = C76-C72 = C72-C65 = N1-C65 = N1-C8 = N2-C6 = N2-C4 = N12-C1 = N12-
 C68 = C68-C61 = C64-C61 = C64-C43 = C43-C1 = C55-C43 = C60-C55 = C60-C59 = C59-
 C21 = C21-C1 = Cu2A-O41 = C59-C38 = C53-C38 = C53-C34 = N11-C34 = N11-C21 = N4-
 C77 = N4-C66 = C66-C28 = C58-C28 = C58-C50 = C77-C50 = C62-C28 = C62-C56 = C56-
 C36 = C80-C36 = C80-C66 = C36-C33 = C67-C33 = C67-C57 = N3-C57 = N3-C80 = N9-
 C23 = C31-C23 = C31-C25 = C27-C25 = C35-C27 = N9-C35 = C41-C35 = C73-C41 = C73-
 C46 = C51-C46 = C51-C27 = C73-C2 = C3-C2 = C40-C3 = N10-C40 = C18-C15 = C47-
 C18 = C47-C32 = C32-C22 = C37-C22 = C37-C15 = N5-C15 = N5-C17 = C63-C17 = C63-
 C16 = C18-C16 = N6-C37 = N6-C45 = C45-C24 = C26-C24 = C26-C22 = N7-C49 = C71-
 C49 = C71-C52 = C70-C52 = C70-C30 = N7-C30 = C70-C69 = C69-C14 = C14-C13 = C13-
 C12 = C30-C12 = N8-C12 = C19-C13 = C20-C19 = C48-C20 = N8-C48
 1.4 with sigma of 0.0001
3. Restrained planarity
 C12, C13, C19, C20, C48, N8
 with sigma of 0.1
4. Uiso/Uaniso restraints and constraints
C2 \\sim C3: within 2A with sigma of 0.001 and sigma for terminal atoms of
0.002 within 2A
C61 \\sim C68: within 2A with sigma of 0.001 and sigma for terminal atoms of
0.002 within 2A
Uanis(O50) \\sim Ueq: with sigma of 0.001 and sigma for terminal atoms of 0.002
Uanis(O88) \\sim Ueq: with sigma of 0.01 and sigma for terminal atoms of 0.02
Uanis(C21) \\sim Ueq, Uanis(C3) \\sim Ueq: with sigma of 0.01 and sigma for
terminal atoms of 0.02
Uanis(C21) \\sim Ueq: with sigma of 0.001 and sigma for terminal atoms of 0.002
Uanis(C7) \\sim Ueq: with sigma of 0.01 and sigma for terminal atoms of 0.02
Uanis(C47) \\sim Ueq, Uanis(C18) \\sim Ueq, Uanis(C15) \\sim Ueq: with sigma of
0.01 and sigma for terminal atoms of 0.02
Uanis(W24) \\sim Ueq: with sigma of 0.01 and sigma for terminal atoms of 0.02
Uanis(O3) \\sim Ueq, Uanis(C32) \\sim Ueq: with sigma of 0.01 and sigma for
terminal atoms of 0.02
Uanis(C8) \\sim Ueq, Uanis(C6) \\sim Ueq, Uanis(C4) \\sim Ueq, Uanis(N2) \\sim
Ueq: with sigma of 0.01 and sigma for terminal atoms of 0.02
Uanis(C36) \\sim Ueq: with sigma of 0.001 and sigma for terminal atoms of 0.002
Uanis(O59) \\sim Ueq: with sigma of 0.001 and sigma for terminal atoms of 0.002
Uanis(O15) \\sim Ueq: with sigma of 0.01 and sigma for terminal atoms of 0.02
Uanis(O89) \\sim Ueq: with sigma of 0.01 and sigma for terminal atoms of 0.02
Uanis(Cu1A) = Uanis(W1)
Uanis(Cu2A) = Uanis(W2)
Uanis(Cu3A) = Uanis(W3)
Uanis(Cu4) = Uanis(W4)
Uanis(Cu5) = Uanis(W5)
Uanis(Cu6) = Uanis(W6)
Uanis(Cu7) = Uanis(W7)
Uanis(Cu8) = Uanis(W8)
Uanis(Cu9) = Uanis(W9)
Uanis(Cu10) = Uanis(W10)
Uanis(Cu11) = Uanis(W11)
Uanis(Cu12) = Uanis(W12)
Uanis(Cu13) = Uanis(W13)
Uanis(Cu14) = Uanis(W14)
Uanis(Cu15) = Uanis(W15)
Uanis(Cu16) = Uanis(W16)
Uanis(Cu17) = Uanis(W17)
Uanis(Cu18) = Uanis(W18)
Uanis(Cu19) = Uanis(W19)
Uanis(Cu20) = Uanis(W20)
Uanis(Cu21) = Uanis(W21)
Uanis(Cu22) = Uanis(W22)
Uanis(Cu23) = Uanis(W23)
Uanis(Cu24) = Uanis(W24)
5. Rigid body (RIGU) restrains
 W1, O83, O21, O27, O33, O40, O56, W12, W2, W7, W4, P3, O41, O5, O84, O48, O13,
  O34, O31, O1, O22, O25, O29, O2, O26, O49, O52, O53, W19, W8, W5, W9, O36,
 W10, W11, W6, O32, O58, O19, O18, O37, O85, O30, O47, O20, O24, O16, O4, O28,
 O46, O51, C38, O45, C59, H38, C53, C21, C60, C34, H53, N11, C1, H60, C55, Cu1,
 N12, C43, H55, N10, N9, C68, C64, C40, C41, C23, C35, H68, C61, H64, C73, C31,
 H23, C27, H61, C46, C25, H31, C51, H46, H25, H51
 with sigma for 1-2 distances of 0.001 and sigma for 1-3 distances of 0.002
 O12, W3, O35, O7, O9, O75, W15, W14, W20, W17, O72, O38, O76, O77, O80, O14,
 O8, O81, O6, O23, O10, O60, N5, O11, O74, P2, W18, Cu3, C15, C17, O82, O17,
 O73, N6, O43, N8, N7, C18, C37, H17, C63, C45, W13, C12, C48, C30, C49, C16,
 C47, C22, H63, C24, H45, O44, O57, O88, O69, O42, O39, C13, H48, C20, C70, H49,
  C71, H16, C32, H47, C26, H24, P1, O71, O78, W16, W22, C19, C14, H20, C69, C52,
  H71, H32, O79, O63, O64, O65, O70, O61, O54, O62, H19, H14, H69, H52, W24,
 W23, W21, O68, O66, O55, O59
 with sigma for 1-2 distances of 0.001 and sigma for 1-3 distances of 0.002
 C28, C58, C62, C66, C50, H58, C56, H62, N4, C80, H50, C77, C36, H56, Cu2, N3,
 H77, C33, N2, O3, N1, C57, H33, C67, C4, C6, C8, C65, H57, H67, H4, C75, C7,
 C10, C72, H65, C54, H75, C9, C78, C76, H72, H54, H9, H78, H76
 with sigma for 1-2 distances of 0.001 and sigma for 1-3 distances of 0.002
6. Others
 1*[Sof(O88)]+1*[Sof(O50)]=1 with esd of 0.0001
 1*[Sof(O41)]+1*[Sof(O89)]=1 with esd of 0.01
 Fixed Sof: W1(0.917) Cu1A(0.083) W2(0.917) Cu2A(0.083) W3(0.917) Cu3A(0.083)
 W4(0.917) Cu4(0.083) W5(0.917) Cu5(0.083) W6(0.917) Cu6(0.083) W7(0.917)
 Cu7(0.083) W8(0.917) Cu8(0.083) W9(0.917) Cu9(0.083) W10(0.917) Cu10(0.083)
 W11(0.917) Cu11(0.083) W12(0.917) Cu12(0.083) W13(0.917) Cu13(0.083)
 W14(0.917) Cu14(0.083) W15(0.917) Cu15(0.083) W16(0.917) Cu16(0.083)
 W17(0.917) Cu17(0.083) W18(0.917) Cu18(0.083) W19(0.917) Cu19(0.083)
 W20(0.917) Cu20(0.083) W21(0.917) Cu21(0.083) W22(0.917) Cu22(0.083)
 W23(0.917) Cu23(0.083) W24(0.917) Cu24(0.083) O57(0.5) O71(0.5) O72(0.5)
 O42(0.5) O81(0.5) O80(0.5) O82(0.5) O78(0.5)
7.a Riding coordinates:
 O87(H87A,H87B)
7.b Free rotating group:
 O67(H67A,H67B)
7.c Rotating group:
 O3(H3A,H3B)
7.d Aromatic/amide H refined with riding coordinates:
 C33(H33), C50(H50), C56(H56), C58(H58), C62(H62), C60(H60), C55(H55),
 C57(H57), C67(H67), C77(H77), C4(H4), C54(H54), C9(H9), C75(H75), C78(H78),
 C69(H69), C14(H14), C49(H49), C71(H71), C16(H16), C17(H17), C63(H63), C32(H32),
  C47(H47), C26(H26), C24(H24), C45(H45), C40(H40), C3(H3), C2(H2), C25(H25),
 C31(H31), C23(H23), C46(H46), C51(H51), C19(H19), C48(H48), C52(H52), C68(H68),
  C20(H20), C34(H34), C38(H38), C53(H53), C61(H61), C64(H64), C76(H76),
 C72(H72), C65(H65)
7.e Fitted hexagon refined as free rotating group:
 C12(C30,C70,C69,C14,C13), N10(C40,C3,C2,C73,C41), N1(C8,C10,C76,C72,C65)
;
_olex2_submission_special_instructions 'No special instructions were received'
_oxdiff_exptl_absorpt_empirical_details
;
Empirical correction (ABSPACK) includes:
- Absorption correction using spherical harmonics
- Frame scaling
;
_oxdiff_exptl_absorpt_empirical_full_max 1.766
_oxdiff_exptl_absorpt_empirical_full_min 0.715

loop_
_space_group_symop_operation_xyz
'x, y, z'
'-x, -y, -z'

loop_
_atom_site_label
_atom_site_type_symbol
_atom_site_fract_x
_atom_site_fract_y
_atom_site_fract_z
_atom_site_U_iso_or_equiv
_atom_site_adp_type
_atom_site_occupancy
_atom_site_site_symmetry_order
_atom_site_calc_flag
_atom_site_refinement_flags_posn
_atom_site_refinement_flags_adp
_atom_site_refinement_flags_occupancy
_atom_site_disorder_assembly
_atom_site_disorder_group
W1 W 0.30110(8) 0.34533(4) 0.62031(3) 0.0244(2) Uani 0.917 1 d . . P A 1
Cu1A Cu 0.30110(8) 0.34533(4) 0.62031(3) 0.0244(2) Uani 0.083 1 d . . P A 2
W2 W 0.05672(8) 0.23784(4) 0.60262(3) 0.0250(2) Uani 0.917 1 d . . P A 1
Cu2A Cu 0.05672(8) 0.23784(4) 0.60262(3) 0.0250(2) Uani 0.083 1 d . . P A 2
W3 W 0.33228(9) 0.09489(4) 1.07233(3) 0.0273(2) Uani 0.917 1 d . . P B 1
Cu3A Cu 0.33228(9) 0.09489(4) 1.07233(3) 0.0273(2) Uani 0.083 1 d . . P B 2
W4 W 0.16966(8) 0.42049(4) 0.49974(3) 0.0260(2) Uani 0.917 1 d . . P A 1
Cu4 Cu 0.16966(8) 0.42049(4) 0.49974(3) 0.0260(2) Uani 0.083 1 d . . P A 2
W5 W 0.49484(8) 0.22799(4) 0.48317(3) 0.0270(2) Uani 0.917 1 d . . P A 1
Cu5 Cu 0.49484(8) 0.22799(4) 0.48317(3) 0.0270(2) Uani 0.083 1 d . . P A 2
W6 W 0.11380(9) 0.17737(4) 0.34873(3) 0.0294(2) Uani 0.917 1 d . . P A 1
Cu6 Cu 0.11380(9) 0.17737(4) 0.34873(3) 0.0294(2) Uani 0.083 1 d . . P A 2
W7 W 0.46191(8) 0.37817(4) 0.49631(3) 0.0276(2) Uani 0.917 1 d . . P A 1
Cu7 Cu 0.46191(8) 0.37817(4) 0.49631(3) 0.0276(2) Uani 0.083 1 d . . P A 2
W8 W 0.23557(8) 0.10877(4) 0.46046(3) 0.0256(2) Uani 0.917 1 d . . P A 1
Cu8 Cu 0.23557(8) 0.10877(4) 0.46046(3) 0.0256(2) Uani 0.083 1 d . . P A 2
W9 W -0.03623(8) 0.14841(4) 0.46238(3) 0.0276(2) Uani 0.917 1 d . . P A 1
Cu9 Cu -0.03623(8) 0.14841(4) 0.46238(3) 0.0276(2) Uani 0.083 1 d . . P A 2
W10 W 0.37652(8) 0.29212(4) 0.36802(3) 0.0252(2) Uani 0.917 1 d . . P A 1
Cu10 Cu 0.37652(8) 0.29212(4) 0.36802(3) 0.0252(2) Uani 0.083 1 d . . P A 2
W11 W 0.08886(8) 0.34102(4) 0.36808(3) 0.0278(2) Uani 0.917 1 d . . P A 1
Cu11 Cu 0.08886(8) 0.34102(4) 0.36808(3) 0.0278(2) Uani 0.083 1 d . . P A 2
W12 W 0.32476(8) 0.19405(4) 0.60378(3) 0.0244(2) Uani 0.917 1 d . . P A 1
Cu12 Cu 0.32476(8) 0.19405(4) 0.60378(3) 0.0244(2) Uani 0.083 1 d . . P A 2
W13 W 0.22855(8) 0.44030(4) 1.07707(3) 0.0259(2) Uani 0.917 1 d . . P C 1
Cu13 Cu 0.22855(8) 0.44030(4) 1.07707(3) 0.0259(2) Uani 0.083 1 d . . P C 2
W14 W 0.20002(9) -0.05054(4) 1.00454(3) 0.0282(2) Uani 0.917 1 d . . P B 1
Cu14 Cu 0.20002(9) -0.05054(4) 1.00454(3) 0.0282(2) Uani 0.083 1 d . . P B 2
W15 W 0.28703(8) 0.06946(4) 0.91930(3) 0.0275(2) Uani 0.917 1 d . . P B 1
Cu15 Cu 0.28703(8) 0.06946(4) 0.91930(3) 0.0275(2) Uani 0.083 1 d . . P B 2
W16 W 0.13236(9) 0.38487(4) 0.93148(3) 0.0283(2) Uani 0.917 1 d . . P C 1
Cu16 Cu 0.13236(9) 0.38487(4) 0.93148(3) 0.0283(2) Uani 0.083 1 d . . P C 2
W17 W 0.53318(9) 0.01909(4) 1.15240(3) 0.0339(2) Uani 0.917 1 d . . P B 1
Cu17 Cu 0.53318(9) 0.01909(4) 1.15240(3) 0.0339(2) Uani 0.083 1 d . . P B 2
W18 W 0.41224(10) -0.12499(4) 1.07901(3) 0.0358(3) Uani 0.917 1 d . . P B 1
Cu18 Cu 0.41224(10) -0.12499(4) 1.07901(3) 0.0358(3) Uani 0.083 1 d . . P B 2
W19 W -0.06988(9) 0.31070(4) 0.47923(3) 0.0319(2) Uani 0.917 1 d . . P A 1
Cu19 Cu -0.06988(9) 0.31070(4) 0.47923(3) 0.0319(2) Uani 0.083 1 d . . P A 2
W20 W 0.63521(9) 0.14254(4) 1.07404(3) 0.0326(2) Uani 0.917 1 d . . P B 1
Cu20 Cu 0.63521(9) 0.14254(4) 1.07404(3) 0.0326(2) Uani 0.083 1 d . . P B 2
W21 W 0.05906(9) 0.59169(5) 0.88595(3) 0.0366(3) Uani 0.917 1 d . . P C 1
Cu21 Cu 0.05906(9) 0.59169(5) 0.88595(3) 0.0366(3) Uani 0.083 1 d . . P C 2
W22 W 0.28903(9) 0.53491(4) 0.96591(3) 0.0333(2) Uani 0.917 1 d . . P C 1
Cu22 Cu 0.28903(9) 0.53491(4) 0.96591(3) 0.0333(2) Uani 0.083 1 d . . P C 2
W23 W -0.10106(9) 0.44287(5) 0.85546(3) 0.0376(3) Uani 0.917 1 d . . P C 1
Cu23 Cu -0.10106(9) 0.44287(5) 0.85546(3) 0.0376(3) Uani 0.083 1 d . . P C 2
W24 W -0.15290(10) 0.34924(4) 0.96905(4) 0.0405(3) Uani 0.917 1 d . U P C 1
Cu24 Cu -0.15290(10) 0.34924(4) 0.96905(4) 0.0405(3) Uani 0.083 1 d . . P C 2
P3 P 0.2091(4) 0.2650(2) 0.48251(15) 0.0102(9) Uani 1 1 d . . . . .
O13 O 0.0087(11) 0.1754(5) 0.5413(4) 0.025(2) Uani 1 1 d . . . . .
O5 O 0.2609(11) 0.1346(5) 0.5417(4) 0.023(2) Uani 1 1 d . . . . .
O16 O 0.2433(12) 0.3338(6) 0.3612(5) 0.030(2) Uani 1 1 d . . . . .
O1 O 0.3308(11) 0.2824(5) 0.4648(4) 0.0181(17) Uani 1 1 d . . . . .
O19 O 0.1890(12) 0.1142(6) 0.3819(4) 0.028(2) Uani 1 1 d . . . . .
O18 O 0.3784(11) 0.1587(5) 0.4570(4) 0.023(2) Uani 1 1 d . . . . .
O20 O -0.1641(12) 0.1008(6) 0.4639(5) 0.034(3) Uani 1 1 d . . . . .
O83 O 0.3477(13) 0.3955(6) 0.6779(4) 0.032(3) Uani 1 1 d . . . . .
O4 O 0.2668(12) 0.2229(6) 0.3514(4) 0.027(2) Uani 1 1 d . . . . .
O2 O 0.1314(12) 0.4144(6) 0.4161(4) 0.028(2) Uani 1 1 d . . . . .
O21 O 0.3630(11) 0.2737(6) 0.6429(4) 0.024(2) Uani 1 1 d . . . . .
O22 O 0.3256(12) 0.4127(5) 0.4859(4) 0.025(2) Uani 1 1 d . . . . .
O24 O -0.0200(12) 0.1445(6) 0.3817(4) 0.030(2) Uani 1 1 d . . . . .
O25 O 0.5695(13) 0.4390(6) 0.5133(5) 0.037(3) Uani 1 1 d . . . . .
O26 O 0.1349(11) 0.3133(5) 0.4649(4) 0.0196(17) Uani 1 1 d . . . . .
O27 O 0.1552(12) 0.3071(5) 0.6432(4) 0.025(2) Uani 1 1 d . . . . .
O28 O 0.4159(10) 0.2950(5) 0.3037(4) 0.041(3) Uani 1 1 d D . . . .
O29 O 0.4610(11) 0.3626(6) 0.4158(4) 0.026(2) Uani 1 1 d . . . . .
O30 O 0.6170(12) 0.1977(6) 0.4899(5) 0.037(3) Uani 1 1 d . . . . .
O31 O 0.5498(12) 0.3126(6) 0.5050(4) 0.028(2) Uani 1 1 d . . . . .
O32 O -0.2066(13) 0.3215(7) 0.4843(5) 0.042(3) Uani 1 1 d . . . . .
O33 O 0.4142(12) 0.3613(6) 0.5713(4) 0.027(2) Uani 1 1 d . . . . .
O34 O -0.0414(13) 0.2203(6) 0.6492(5) 0.037(3) Uani 1 1 d . . . . .
O36 O -0.0822(12) 0.2269(6) 0.4562(4) 0.030(2) Uani 1 1 d . . . . .
O37 O 0.2689(13) 0.0374(6) 0.4602(5) 0.035(3) Uani 1 1 d . . . . .
O84 O 0.1751(11) 0.1915(5) 0.6275(4) 0.022(2) Uani 1 1 d . . . . .
O40 O 0.2091(12) 0.3917(5) 0.5720(4) 0.026(2) Uani 1 1 d . . . . .
O41 O -0.029(12) 0.297(7) 0.542(8) 0.027(3) Uani 0.18(19) 1 d . . P A 1
O85 O 0.0735(12) 0.0922(6) 0.4683(4) 0.026(2) Uani 1 1 d . . . . .
O45 O 0.0816(13) 0.1506(6) 0.2784(4) 0.039(3) Uani 1 1 d . . . . .
O46 O 0.0634(12) 0.2535(6) 0.3478(4) 0.030(2) Uani 1 1 d . . . . .
O47 O 0.4864(11) 0.2484(6) 0.4052(4) 0.023(2) Uani 1 1 d . . . . .
O48 O 0.3913(13) 0.1525(6) 0.6528(5) 0.037(3) Uani 1 1 d . . . . .
O49 O 0.0121(12) 0.3902(6) 0.5033(4) 0.026(2) Uani 1 1 d . . . . .
O51 O 0.0426(13) 0.3666(6) 0.3043(4) 0.039(3) Uani 1 1 d . . . . .
O52 O 0.1747(13) 0.4955(6) 0.5171(5) 0.033(3) Uani 1 1 d . . . . .
O53 O 0.1537(11) 0.2038(5) 0.4523(4) 0.0212(17) Uani 1 1 d . . . . .
O56 O 0.2201(10) 0.2631(5) 0.5477(4) 0.0158(18) Uani 1 1 d . . . . .
O58 O -0.0563(12) 0.3297(6) 0.4030(4) 0.031(2) Uani 1 1 d . . . . .
P1 P 0.000000 0.500000 1.000000 0.0160(14) Uani 1 2 d S . P C .
O17 O 0.3725(13) -0.1821(6) 1.1176(5) 0.043(3) Uani 1 1 d . . . . .
O63 O 0.1929(14) 0.3298(6) 0.8994(5) 0.042(4) Uani 1 1 d . . . . .
O35 O 0.2957(13) 0.1077(6) 0.9946(5) 0.034(3) Uani 1 1 d . . . . .
O38 O 0.2014(14) 0.0037(6) 0.9433(5) 0.041(3) Uani 1 1 d . . . . .
O64 O 0.2402(15) 0.4537(6) 0.9286(5) 0.049(3) Uani 1 1 d . . . . .
O14 O 0.2672(14) -0.0952(7) 1.0595(5) 0.048(3) Uani 1 1 d . . . . .
O43 O 0.3373(13) 0.4150(6) 1.1162(5) 0.038(3) Uani 1 1 d . . . . .
O11 O 0.5470(13) 0.0263(7) 1.2236(4) 0.041(4) Uani 1 1 d . . . . .
O6 O 0.7651(16) 0.1099(7) 1.0523(5) 0.061(5) Uani 1 1 d . . . . .
O23 O 0.6990(14) 0.2094(7) 1.1083(5) 0.050(3) Uani 1 1 d . . . . .
O61 O 0.4311(14) 0.5537(7) 0.9491(5) 0.054(3) Uani 1 1 d . . . . .
O12 O 0.2287(13) 0.0184(6) 1.0558(5) 0.039(2) Uani 1 1 d . . . . .
O7 O 0.2538(16) 0.1373(7) 1.1070(5) 0.054(4) Uani 1 1 d . . . . .
O8 O 0.0593(14) -0.0763(8) 1.0066(5) 0.058(4) Uani 1 1 d . . . . .
O10 O 0.6251(14) 0.0921(8) 1.1353(6) 0.060(4) Uani 1 1 d . . . . .
O55 O -0.0008(16) 0.5143(8) 0.8474(7) 0.070(4) Uani 1 1 d . . . . .
O44 O 0.2101(14) 0.5103(7) 1.1256(6) 0.051(3) Uani 1 1 d . . . . .
O54 O 0.2012(15) 0.5625(7) 0.9033(5) 0.054(3) Uani 1 1 d . . . . .
O57 O 0.046(3) 0.4851(12) 1.0591(9) 0.033(3) Uani 0.5 1 d . . P . .
O9 O 0.4730(14) 0.1468(7) 1.0765(6) 0.055(3) Uani 1 1 d . . . . .
O65 O -0.0012(14) 0.3392(7) 0.9529(6) 0.052(3) Uani 1 1 d . . . . .
O88 O 0.089(2) 0.4010(11) 1.0944(10) 0.033(4) Uani 0.564(3) 1 d . U P C 1
O59 O 0.0888(15) 0.6337(7) 0.8325(5) 0.054(4) Uani 1 1 d . U . . .
O60 O 0.6067(16) 0.1639(7) 0.9959(5) 0.056(5) Uani 1 1 d . . . . .
O62 O 0.2710(15) 0.6066(7) 1.0096(5) 0.052(4) Uani 1 1 d . . . . .
O66 O -0.1485(17) 0.4175(8) 0.7864(5) 0.074(5) Uani 1 1 d . . . . .
O71 O -0.092(3) 0.4501(13) 1.0211(10) 0.040(3) Uani 0.5 1 d . . P . .
O69 O 0.1989(14) 0.3875(6) 1.0113(5) 0.043(3) Uani 1 1 d . . . . .
O70 O 0.0388(15) 0.4060(8) 0.8677(6) 0.062(3) Uani 1 1 d . . . . .
P2 P 0.500000 0.000000 1.000000 0.0174(14) Uani 1 2 d S . P B .
O72 O 0.387(3) 0.0171(13) 1.0009(10) 0.040(3) Uani 0.5 1 d . . P . .
O73 O 0.5735(14) -0.1246(7) 1.0848(6) 0.055(4) Uani 1 1 d . . . . .
O74 O 0.4430(16) -0.0567(8) 1.1376(6) 0.066(4) Uani 1 1 d . . . . .
O75 O 0.3993(14) 0.0545(8) 1.1337(6) 0.058(3) Uani 1 1 d . . . . .
O76 O 0.1868(14) 0.1023(6) 0.8832(5) 0.047(4) Uani 1 1 d . . . . .
O77 O 0.3356(14) 0.0203(7) 0.8613(6) 0.058(4) Uani 1 1 d . . . . .
C28 C 0.0948(2) -0.05250(17) 0.78090(11) 0.047(6) Uani 1 1 d D . . . .
C33 C 0.1449(3) 0.0134(2) 0.61959(12) 0.043(5) Uani 1 1 d D . . . .
H33 H 0.212296 0.009379 0.603111 0.051 Uiso 1 1 calc R U . . .
C36 C 0.1280(2) -0.00938(18) 0.67258(11) 0.041(3) Uani 1 1 d D U . . .
C50 C -0.0229(2) -0.0574(2) 0.86010(19) 0.044(5) Uani 1 1 d D . . . .
H50 H -0.035058 -0.068847 0.896558 0.053 Uiso 1 1 calc R U . . .
C56 C 0.2044(4) -0.04294(18) 0.70166(13) 0.051(6) Uani 1 1 d D . . . .
H56 H 0.269544 -0.050063 0.684534 0.061 Uiso 1 1 calc R U . . .
C58 C 0.0747(3) -0.0708(3) 0.83523(12) 0.039(5) Uani 1 1 d D . . . .
H58 H 0.126704 -0.092090 0.854996 0.047 Uiso 1 1 calc R U . . .
C62 C 0.1902(3) -0.0666(2) 0.75454(12) 0.050(6) Uani 1 1 d D . . . .
H62 H 0.241360 -0.090401 0.771224 0.060 Uiso 1 1 calc R U . . .
N4 N -0.0853(3) -0.0054(3) 0.77566(12) 0.045(4) Uani 1 1 d D . . . .
C66 C 0.0147(2) -0.01965(17) 0.75365(11) 0.036(4) Uani 1 1 d D . . . .
N12 N -0.0582(3) 0.30165(19) 0.75394(13) 0.042(3) Uani 1 1 d D . . . .
N11 N 0.0159(2) 0.39485(18) 0.6964(2) 0.041(3) Uani 1 1 d D . . . .
C21 C -0.0977(2) 0.36544(15) 0.67871(14) 0.064(4) Uani 1 1 d D U . . .
C59 C -0.1671(2) 0.38546(16) 0.63366(14) 0.059(4) Uani 1 1 d D . . . .
C60 C -0.2845(2) 0.36082(19) 0.6194(2) 0.094(7) Uani 1 1 d D . . . .
H60 H -0.330670 0.375301 0.590223 0.112 Uiso 1 1 calc R U . . .
C55 C -0.3299(3) 0.31365(17) 0.65041(14) 0.070(5) Uani 1 1 d D . . . .
H55 H -0.406239 0.294274 0.641369 0.084 Uiso 1 1 calc R U . . .
C43 C -0.2561(2) 0.29675(17) 0.69557(13) 0.061(4) Uani 1 1 d D . . . .
C1 C -0.1378(2) 0.31844(15) 0.71127(14) 0.047(4) Uani 1 1 d D . . . .
N5 N 0.4105(2) 0.3011(4) 1.10299(17) 0.037(3) Uani 1 1 d D . . . .
N3 N -0.0572(3) 0.02940(19) 0.67358(13) 0.041(4) Uani 1 1 d D . . . .
C57 C -0.0364(3) 0.0511(3) 0.62057(12) 0.049(6) Uani 1 1 d D . . . .
H57 H -0.090248 0.072966 0.603136 0.059 Uiso 1 1 calc R U . . .
C67 C 0.0591(2) 0.0424(2) 0.59175(18) 0.051(6) Uani 1 1 d D . . . .
H67 H 0.065285 0.055394 0.555282 0.061 Uiso 1 1 calc R U . . .
C80 C 0.0305(2) 0.00027(19) 0.69942(10) 0.038(5) Uani 1 1 d D . . . .
Cu2 Cu -0.1909(2) 0.02474(13) 0.72078(9) 0.0409(7) Uani 1 1 d . . . . .
C77 C -0.1019(4) -0.0265(2) 0.82936(13) 0.053(7) Uani 1 1 d D . . . .
H77 H -0.168471 -0.019721 0.845371 0.064 Uiso 1 1 calc R U . . .
C4 C -0.3337(4) -0.10141(13) 0.7385(2) 0.040(4) Uani 1 1 d D U . . .
H4 H -0.277322 -0.107932 0.767630 0.048 Uiso 1 1 calc R U . . .
N2 N -0.3205(4) -0.04719(16) 0.71182(15) 0.038(3) Uani 1 1 d D U . . .
O3 O -0.2331(15) 0.0871(8) 0.7834(6) 0.064(4) Uani 1 1 d . U . . .
H3A H -0.228134 0.076570 0.824330 0.097 Uiso 1 1 d R U . . .
H3B H -0.179599 0.126041 0.790995 0.097 Uiso 1 1 d R U . . .
C7 C -0.5050(3) -0.08625(12) 0.64585(15) 0.049(4) Uani 1 1 d D U . . .
C54 C -0.5137(4) -0.13835(14) 0.67588(15) 0.054(4) Uani 1 1 d D . . . .
H54 H -0.576558 -0.169088 0.664949 0.065 Uiso 1 1 calc R U . . .
C6 C -0.4065(3) -0.04358(13) 0.66620(15) 0.039(3) Uani 1 1 d D U . . .
C9 C -0.5855(4) -0.07712(15) 0.59976(15) 0.059(4) Uani 1 1 d D . . . .
H9 H -0.651028 -0.105526 0.586478 0.070 Uiso 1 1 calc R U . . .
C75 C -0.4312(3) -0.1459(2) 0.72174(19) 0.051(4) Uani 1 1 d D . . . .
H75 H -0.441293 -0.180741 0.741204 0.061 Uiso 1 1 calc R U . . .
C78 C -0.5606(4) -0.02224(13) 0.5750(2) 0.062(5) Uani 1 1 d D . . . .
H78 H -0.608471 -0.016212 0.542245 0.074 Uiso 1 1 calc R U . . .
Cu1 Cu 0.0963(3) 0.34663(14) 0.75245(12) 0.0581(9) Uani 1 1 d . . . . .
N8 N 0.5716(4) 0.35761(16) 1.21436(13) 0.063(4) Uani 1 1 d D . . . .
N7 N 0.3822(2) 0.4051(2) 1.2402(2) 0.042(3) Uani 1 1 d D . . . .
C12 C 0.5765(2) 0.39228(15) 1.26716(12) 0.050(4) Uani 1 1 d DG . . . .
C30 C 0.4848(2) 0.4228(2) 1.27796(16) 0.042(4) Uani 1 1 d DG . . . .
C70 C 0.4935(4) 0.4618(3) 1.3279(2) 0.057(5) Uani 1 1 d DG . . . .
C69 C 0.5939(4) 0.4703(3) 1.3671(2) 0.070(6) Uani 1 1 d DG . . . .
H69 H 0.599748 0.496353 1.400471 0.084 Uiso 1 1 calc R U . . .
C14 C 0.6856(3) 0.4397(3) 1.35626(18) 0.085(7) Uani 1 1 d DG . . . .
H14 H 0.752828 0.445337 1.382455 0.102 Uiso 1 1 calc R U . . .
C13 C 0.6770(2) 0.4007(2) 1.30631(15) 0.067(6) Uani 1 1 d DG . . . .
C49 C 0.2860(3) 0.43349(18) 1.24946(18) 0.058(6) Uani 1 1 d D . . . .
H49 H 0.217596 0.423663 1.224247 0.070 Uiso 1 1 calc R U . . .
C71 C 0.2930(3) 0.4767(2) 1.29676(16) 0.072(6) Uani 1 1 d D . . . .
H71 H 0.228562 0.494423 1.304280 0.086 Uiso 1 1 calc R U . . .
Cu3 Cu 0.4010(3) 0.34225(13) 1.17920(10) 0.0413(7) Uani 1 1 d . . . . .
C15 C 0.3024(2) 0.2720(3) 1.07545(10) 0.036(4) Uani 1 1 d D U . . .
C16 C 0.3740(2) 0.2592(4) 0.98416(16) 0.044(4) Uani 1 1 d D . . . .
H16 H 0.363306 0.246320 0.944990 0.052 Uiso 1 1 calc R U . . .
C18 C 0.2807(2) 0.2517(4) 1.01671(10) 0.037(4) Uani 1 1 d D U . . .
C17 C 0.5030(3) 0.3079(5) 1.06988(12) 0.042(4) Uani 1 1 d D . . . .
H17 H 0.576468 0.326573 1.086520 0.051 Uiso 1 1 calc R U . . .
C63 C 0.4836(3) 0.2863(4) 1.01143(13) 0.040(4) Uani 1 1 d D . . . .
H63 H 0.545790 0.290124 0.989905 0.048 Uiso 1 1 calc R U . . .
C32 C 0.0736(3) 0.2202(4) 1.02920(11) 0.043(4) Uani 1 1 d D U . . .
H32 H -0.001132 0.202521 1.013539 0.052 Uiso 1 1 calc R U . . .
C22 C 0.1004(2) 0.2420(3) 1.08745(11) 0.037(4) Uani 1 1 d D . . . .
C37 C 0.2125(2) 0.2701(3) 1.11021(11) 0.039(4) Uani 1 1 d D . . . .
C47 C 0.1659(2) 0.2265(5) 0.99589(18) 0.041(4) Uani 1 1 d D U . . .
H47 H 0.149610 0.212847 0.956932 0.049 Uiso 1 1 calc R U . . .
N6 N 0.2459(3) 0.2963(3) 1.16688(11) 0.038(3) Uani 1 1 d D . . . .
C26 C 0.0143(3) 0.2366(5) 1.12439(11) 0.048(5) Uani 1 1 d D . . . .
H26 H -0.061675 0.219114 1.110794 0.058 Uiso 1 1 calc R U . . .
C24 C 0.0460(3) 0.2584(4) 1.18243(14) 0.048(5) Uani 1 1 d D . . . .
H24 H -0.009797 0.254836 1.207716 0.058 Uiso 1 1 calc R U . . .
C45 C 0.1598(2) 0.2854(4) 1.20334(17) 0.042(4) Uani 1 1 d D . . . .
H45 H 0.178832 0.296401 1.242691 0.050 Uiso 1 1 calc R U . . .
O42 O 0.116(3) 0.4752(13) 0.9956(10) 0.043(3) Uani 0.5 1 d . . P . .
O39 O 0.3141(15) 0.4977(7) 1.0356(5) 0.050(3) Uani 1 1 d . . . . .
O79 O -0.0985(14) 0.3531(7) 1.0479(5) 0.047(4) Uani 1 1 d . . . . .
O81 O 0.399(3) -0.0549(12) 0.9993(11) 0.046(3) Uani 0.5 1 d . . P . .
O80 O 0.467(3) 0.0339(14) 0.9431(10) 0.048(4) Uani 0.5 1 d . . P . .
O82 O 0.508(3) -0.0474(12) 0.9488(9) 0.036(5) Uani 0.5 1 d . . P . .
N10 N 0.1954(3) 0.28384(13) 0.7717(3) 0.048(3) Uani 1 1 d DG . . . .
C40 C 0.1682(4) 0.22080(14) 0.7635(4) 0.084(8) Uani 1 1 d DG . . . .
H40 H 0.093323 0.202651 0.748439 0.100 Uiso 1 1 calc R U . . .
C3 C 0.2528(4) 0.18490(11) 0.7777(4) 0.071(5) Uani 1 1 d DG U . . .
H3 H 0.234523 0.142725 0.772201 0.086 Uiso 1 1 calc R U . . .
C2 C 0.3646(5) 0.21203(18) 0.8001(5) 0.071(5) Uani 1 1 d DG U . . .
H2 H 0.421215 0.188006 0.809660 0.086 Uiso 1 1 calc R U . . .
C73 C 0.3919(4) 0.27506(19) 0.8083(5) 0.075(6) Uani 1 1 d DG . . . .
C41 C 0.3073(4) 0.31097(11) 0.7941(3) 0.053(4) Uani 1 1 d DG . . . .
C25 C 0.4528(3) 0.46839(10) 0.8324(5) 0.081(6) Uani 1 1 d D . . . .
H25 H 0.524881 0.490901 0.846414 0.097 Uiso 1 1 calc R U . . .
C31 C 0.3589(2) 0.49849(19) 0.8165(4) 0.065(5) Uani 1 1 d D . . . .
H31 H 0.369525 0.540796 0.819971 0.078 Uiso 1 1 calc R U . . .
C23 C 0.2493(3) 0.46578(12) 0.7956(5) 0.067(6) Uani 1 1 d D . . . .
H23 H 0.185700 0.486116 0.789816 0.080 Uiso 1 1 calc R U . . .
N9 N 0.2351(3) 0.40256(11) 0.7833(4) 0.050(3) Uani 1 1 d D . . . .
C46 C 0.5017(3) 0.30432(12) 0.8334(4) 0.085(7) Uani 1 1 d D . . . .
H46 H 0.560494 0.281743 0.843321 0.103 Uiso 1 1 calc R U . . .
C51 C 0.5223(3) 0.36785(10) 0.8433(4) 0.082(6) Uani 1 1 d D . . . .
H51 H 0.594697 0.386472 0.861439 0.099 Uiso 1 1 calc R U . . .
C27 C 0.4394(2) 0.40475(9) 0.8273(3) 0.072(5) Uani 1 1 d D . . . .
C35 C 0.3302(2) 0.37458(11) 0.8022(3) 0.059(4) Uani 1 1 d D . . . .
C19 C 0.7677(3) 0.36795(16) 1.29750(18) 0.086(7) Uani 1 1 d D . . . .
H19 H 0.837883 0.374803 1.321550 0.103 Uiso 1 1 calc R U . . .
C48 C 0.6468(3) 0.31470(18) 1.2089(2) 0.066(6) Uani 1 1 d D . . . .
H48 H 0.632304 0.282410 1.180310 0.079 Uiso 1 1 calc R U . . .
C52 C 0.3986(2) 0.4927(2) 1.3326(3) 0.077(7) Uani 1 1 d D . . . .
H52 H 0.406048 0.525181 1.360673 0.093 Uiso 1 1 calc R U . . .
C68 C -0.10614(19) 0.2620(2) 0.79160(19) 0.065(4) Uani 1 1 d D U . . .
H68 H -0.059326 0.251631 0.822889 0.078 Uiso 1 1 calc R U . . .
C20 C 0.7456(4) 0.3242(2) 1.24999(15) 0.091(8) Uani 1 1 d D . . . .
H20 H 0.801396 0.299162 1.245267 0.110 Uiso 1 1 calc R U . . .
C34 C 0.0675(4) 0.44244(17) 0.66765(16) 0.061(5) Uani 1 1 d D . . . .
H34 H 0.145632 0.458297 0.677482 0.073 Uiso 1 1 calc R U . . .
C38 C -0.1119(3) 0.43439(17) 0.6078(2) 0.056(4) Uani 1 1 d D . . . .
H38 H -0.154672 0.447291 0.576407 0.067 Uiso 1 1 calc R U . . .
C53 C 0.0005(3) 0.4660(2) 0.6240(2) 0.076(7) Uani 1 1 d D . . . .
H53 H 0.028943 0.500423 0.606812 0.092 Uiso 1 1 calc R U . . .
C61 C -0.22508(17) 0.2380(2) 0.78217(13) 0.065(4) Uani 1 1 d D U . . .
H61 H -0.258306 0.211656 0.806826 0.078 Uiso 1 1 calc R U . . .
C64 C -0.2921(3) 0.25500(16) 0.73416(11) 0.079(6) Uani 1 1 d D . . . .
H64 H -0.369145 0.236368 0.727252 0.095 Uiso 1 1 calc R U . . .
N1 N -0.2947(4) 0.05454(14) 0.6628(2) 0.048(3) Uani 1 1 d DG . . . .
C8 C -0.3906(4) 0.01156(13) 0.6411(2) 0.042(4) Uani 1 1 d DG U . . .
C10 C -0.4687(5) 0.0242(2) 0.5961(3) 0.049(4) Uani 1 1 d DG . . . .
C76 C -0.4508(6) 0.0799(2) 0.5729(3) 0.063(5) Uani 1 1 d DG . . . .
H76 H -0.503078 0.088319 0.542785 0.076 Uiso 1 1 calc R U . . .
C72 C -0.3549(6) 0.12283(18) 0.5946(3) 0.064(5) Uani 1 1 d DG . . . .
H72 H -0.342885 0.160046 0.579050 0.077 Uiso 1 1 calc R U . . .
C65 C -0.2768(4) 0.11017(14) 0.6396(3) 0.060(5) Uani 1 1 d DG . . . .
H65 H -0.212557 0.138921 0.654113 0.071 Uiso 1 1 calc R U . . .
O78 O 0.021(2) 0.5584(11) 1.0422(8) 0.024(5) Uani 0.5 1 d . . P . .
O68 O -0.1737(15) 0.3800(8) 0.8946(6) 0.062(4) Uani 1 1 d . . . . .
O86 O -0.2250(19) 0.2792(7) 0.9551(7) 0.079(6) Uani 1 1 d . . . . .
O67 O 0.539(2) 0.1117(10) 0.7455(8) 0.096(8) Uani 1 1 d G . . . .
H67A H 0.555418 0.087084 0.719279 0.144 Uiso 1 1 d G U . . .
H67B H 0.500253 0.089289 0.766575 0.144 Uiso 1 1 d G U . . .
O87 O -0.051(2) 0.1384(9) 0.8715(7) 0.103(8) Uani 1 1 d . . . . .
H87A H 0.013487 0.125975 0.878508 0.155 Uiso 1 1 d R U . . .
H87B H -0.092173 0.123075 0.896218 0.155 Uiso 1 1 d R U . . .
O15 O 0.4438(11) 0.2193(6) 0.5561(4) 0.028(3) Uani 1 1 d . U . . .
O50 O 0.112(3) 0.3978(12) 1.1182(10) 0.013(7) Uani 0.436(3) 1 d . U P C 2
O89 O -0.015(3) 0.2886(14) 0.5556(16) 0.020(6) Uani 0.82(19) 1 d . U P A 2

loop_
_atom_site_aniso_label
_atom_site_aniso_U_11
_atom_site_aniso_U_22
_atom_site_aniso_U_33
_atom_site_aniso_U_23
_atom_site_aniso_U_13
_atom_site_aniso_U_12
W1 0.0294(6) 0.0251(5) 0.0179(4) 0.0022(3) -0.0002(3) 0.0038(4)
Cu1A 0.0294(6) 0.0251(5) 0.0179(4) 0.0022(3) -0.0002(3) 0.0038(4)
W2 0.0266(6) 0.0288(5) 0.0209(4) 0.0027(3) 0.0089(4) 0.0046(5)
Cu2A 0.0266(6) 0.0288(5) 0.0209(4) 0.0027(3) 0.0089(4) 0.0046(5)
W3 0.0309(6) 0.0265(5) 0.0276(4) 0.0047(3) 0.0074(4) 0.0104(5)
Cu3A 0.0309(6) 0.0265(5) 0.0276(4) 0.0047(3) 0.0074(4) 0.0104(5)
W4 0.0283(6) 0.0255(5) 0.0258(4) 0.0047(3) 0.0014(4) 0.0096(5)
Cu4 0.0283(6) 0.0255(5) 0.0258(4) 0.0047(3) 0.0014(4) 0.0096(5)
W5 0.0201(6) 0.0310(6) 0.0327(4) 0.0081(4) 0.0056(4) 0.0083(5)
Cu5 0.0201(6) 0.0310(6) 0.0327(4) 0.0081(4) 0.0056(4) 0.0083(5)
W6 0.0343(6) 0.0323(6) 0.0198(4) -0.0021(3) 0.0006(4) 0.0035(5)
Cu6 0.0343(6) 0.0323(6) 0.0198(4) -0.0021(3) 0.0006(4) 0.0035(5)
W7 0.0237(6) 0.0267(5) 0.0320(4) 0.0058(4) 0.0035(4) 0.0012(5)
Cu7 0.0237(6) 0.0267(5) 0.0320(4) 0.0058(4) 0.0035(4) 0.0012(5)
W8 0.0271(6) 0.0233(5) 0.0276(4) 0.0012(3) 0.0063(4) 0.0065(4)
Cu8 0.0271(6) 0.0233(5) 0.0276(4) 0.0012(3) 0.0063(4) 0.0065(4)
W9 0.0197(6) 0.0313(6) 0.0302(4) 0.0001(4) 0.0026(4) 0.0001(5)
Cu9 0.0197(6) 0.0313(6) 0.0302(4) 0.0001(4) 0.0026(4) 0.0001(5)
W10 0.0265(6) 0.0306(6) 0.0221(4) 0.0089(3) 0.0104(4) 0.0070(5)
Cu10 0.0265(6) 0.0306(6) 0.0221(4) 0.0089(3) 0.0104(4) 0.0070(5)
W11 0.0304(6) 0.0353(6) 0.0197(4) 0.0069(3) -0.0012(4) 0.0131(5)
Cu11 0.0304(6) 0.0353(6) 0.0197(4) 0.0069(3) -0.0012(4) 0.0131(5)
W12 0.0284(6) 0.0265(5) 0.0200(4) 0.0073(3) 0.0013(3) 0.0088(4)
Cu12 0.0284(6) 0.0265(5) 0.0200(4) 0.0073(3) 0.0013(3) 0.0088(4)
W13 0.0283(6) 0.0229(5) 0.0268(4) 0.0023(3) -0.0047(4) 0.0111(5)
Cu13 0.0283(6) 0.0229(5) 0.0268(4) 0.0023(3) -0.0047(4) 0.0111(5)
W14 0.0285(6) 0.0309(6) 0.0269(4) 0.0051(4) 0.0046(4) 0.0085(5)
Cu14 0.0285(6) 0.0309(6) 0.0269(4) 0.0051(4) 0.0046(4) 0.0085(5)
W15 0.0284(6) 0.0261(5) 0.0297(4) 0.0030(3) 0.0038(4) 0.0093(5)
Cu15 0.0284(6) 0.0261(5) 0.0297(4) 0.0030(3) 0.0038(4) 0.0093(5)
W16 0.0393(7) 0.0272(5) 0.0230(4) 0.0015(3) 0.0089(4) 0.0170(5)
Cu16 0.0393(7) 0.0272(5) 0.0230(4) 0.0015(3) 0.0089(4) 0.0170(5)
W17 0.0412(7) 0.0399(6) 0.0165(4) -0.0018(4) 0.0048(4) -0.0062(5)
Cu17 0.0412(7) 0.0399(6) 0.0165(4) -0.0018(4) 0.0048(4) -0.0062(5)
W18 0.0594(8) 0.0200(5) 0.0315(5) 0.0088(4) 0.0187(5) 0.0043(5)
Cu18 0.0594(8) 0.0200(5) 0.0315(5) 0.0088(4) 0.0187(5) 0.0043(5)
W19 0.0238(6) 0.0385(6) 0.0357(5) 0.0049(4) 0.0043(4) 0.0112(5)
Cu19 0.0238(6) 0.0385(6) 0.0357(5) 0.0049(4) 0.0043(4) 0.0112(5)
W20 0.0485(7) 0.0197(5) 0.0256(4) 0.0002(3) -0.0062(4) 0.0008(5)
Cu20 0.0485(7) 0.0197(5) 0.0256(4) 0.0002(3) -0.0062(4) 0.0008(5)
W21 0.0421(7) 0.0409(6) 0.0355(5) 0.0200(4) 0.0164(4) 0.0181(6)
Cu21 0.0421(7) 0.0409(6) 0.0355(5) 0.0200(4) 0.0164(4) 0.0181(6)
W22 0.0285(6) 0.0364(6) 0.0361(5) 0.0048(4) 0.0099(4) 0.0030(5)
Cu22 0.0285(6) 0.0364(6) 0.0361(5) 0.0048(4) 0.0099(4) 0.0030(5)
W23 0.0405(7) 0.0512(7) 0.0209(4) -0.0118(4) -0.0060(4) 0.0223(6)
Cu23 0.0405(7) 0.0512(7) 0.0209(4) -0.0118(4) -0.0060(4) 0.0223(6)
W24 0.0353(7) 0.0215(6) 0.0622(6) -0.0030(4) 0.0074(5) -0.0011(5)
Cu24 0.0353(7) 0.0215(6) 0.0622(6) -0.0030(4) 0.0074(5) -0.0011(5)
P3 0.008(2) 0.014(2) 0.0096(16) 0.0031(14) 0.0012(15) 0.0035(18)
O13 0.027(6) 0.026(5) 0.023(4) 0.006(3) 0.004(3) 0.005(4)
O5 0.027(7) 0.018(5) 0.028(4) 0.009(3) 0.008(3) 0.010(5)
O16 0.022(5) 0.038(6) 0.034(6) 0.013(5) 0.007(4) 0.011(4)
O1 0.013(3) 0.021(4) 0.022(4) 0.004(3) 0.007(3) 0.003(3)
O19 0.034(6) 0.030(5) 0.021(4) -0.005(3) 0.002(3) 0.009(5)
O18 0.021(4) 0.023(4) 0.028(5) 0.007(4) 0.007(4) 0.009(4)
O20 0.021(5) 0.035(6) 0.045(7) -0.003(5) 0.009(4) -0.003(5)
O83 0.044(8) 0.029(5) 0.021(4) -0.002(5) -0.003(4) 0.007(5)
O4 0.027(4) 0.035(4) 0.019(5) 0.000(4) 0.006(4) 0.008(4)
O2 0.031(6) 0.032(5) 0.026(4) 0.013(3) 0.003(3) 0.016(4)
O21 0.021(5) 0.031(4) 0.018(4) 0.003(3) -0.010(4) 0.002(4)
O22 0.029(4) 0.023(5) 0.026(5) 0.006(4) 0.005(3) 0.008(4)
O24 0.026(5) 0.042(6) 0.020(4) 0.002(3) 0.000(3) 0.003(4)
O25 0.036(5) 0.035(5) 0.037(6) 0.010(5) 0.004(5) -0.010(6)
O26 0.019(4) 0.022(4) 0.020(4) 0.005(3) -0.002(3) 0.010(3)
O27 0.033(4) 0.022(5) 0.023(5) 0.004(4) 0.008(4) 0.011(4)
O28 0.045(9) 0.060(9) 0.027(5) 0.018(4) 0.020(5) 0.017(6)
O29 0.021(5) 0.033(5) 0.029(4) 0.015(3) 0.010(3) 0.008(4)
O30 0.020(5) 0.038(7) 0.058(8) 0.021(6) 0.009(5) 0.014(6)
O31 0.023(5) 0.031(5) 0.026(5) 0.005(4) -0.004(4) 0.002(4)
O32 0.019(5) 0.059(9) 0.054(8) 0.017(7) 0.010(4) 0.019(5)
O33 0.028(5) 0.027(6) 0.023(4) 0.004(3) -0.002(4) 0.001(4)
O34 0.035(6) 0.049(8) 0.032(6) 0.012(5) 0.018(6) 0.008(5)
O36 0.021(6) 0.038(5) 0.031(5) 0.004(4) -0.005(5) 0.009(3)
O37 0.042(9) 0.022(5) 0.045(6) 0.005(4) 0.008(7) 0.013(5)
O84 0.025(5) 0.018(5) 0.023(5) 0.003(4) 0.000(3) 0.002(4)
O40 0.032(6) 0.025(5) 0.023(4) 0.004(3) 0.003(3) 0.009(6)
O41 0.023(8) 0.032(7) 0.028(6) 0.006(4) 0.006(4) 0.012(9)
O85 0.022(5) 0.026(5) 0.031(5) 0.008(4) 0.007(4) 0.001(4)
O45 0.046(9) 0.051(8) 0.016(5) -0.005(4) 0.001(4) 0.004(7)
O46 0.025(6) 0.040(5) 0.025(5) 0.002(3) -0.005(5) 0.008(4)
O47 0.021(5) 0.034(6) 0.018(4) 0.005(4) 0.009(3) 0.004(5)
O48 0.040(8) 0.049(7) 0.031(5) 0.023(5) 0.005(5) 0.025(8)
O49 0.029(5) 0.035(5) 0.019(5) 0.005(4) 0.004(3) 0.012(3)
O51 0.042(9) 0.055(8) 0.025(5) 0.010(5) 0.003(4) 0.024(8)
O52 0.038(8) 0.027(5) 0.036(6) 0.004(4) 0.001(6) 0.012(4)
O53 0.022(4) 0.017(3) 0.024(4) 0.000(2) 0.001(3) 0.000(3)
O56 0.018(5) 0.020(4) 0.012(2) 0.005(2) 0.002(2) 0.008(3)
O58 0.020(5) 0.049(6) 0.023(4) 0.007(4) -0.003(3) 0.011(4)
P1 0.017(4) 0.019(4) 0.013(3) 0.001(2) 0.002(2) 0.002(3)
O17 0.036(8) 0.041(6) 0.055(8) 0.018(6) 0.009(7) 0.011(6)
O63 0.071(11) 0.040(6) 0.026(5) 0.012(5) 0.022(6) 0.028(7)
O35 0.041(8) 0.021(5) 0.040(4) 0.009(4) 0.006(4) 0.004(5)
O38 0.052(6) 0.036(6) 0.031(5) -0.003(4) -0.003(4) 0.000(5)
O64 0.075(7) 0.045(5) 0.028(5) 0.012(4) 0.020(5) -0.003(5)
O14 0.063(6) 0.050(7) 0.040(6) 0.012(5) 0.016(4) 0.031(6)
O43 0.041(5) 0.034(7) 0.038(5) -0.002(5) -0.003(5) 0.009(5)
O11 0.041(10) 0.066(10) 0.018(6) 0.000(4) 0.008(4) 0.016(8)
O6 0.094(11) 0.083(12) 0.016(7) 0.005(6) 0.004(6) 0.054(10)
O23 0.043(8) 0.039(7) 0.060(7) -0.018(6) -0.008(7) 0.003(6)
O61 0.042(6) 0.071(10) 0.048(8) -0.004(6) 0.018(5) -0.001(5)
O12 0.049(6) 0.038(5) 0.033(5) 0.014(4) 0.010(4) 0.007(5)
O7 0.077(10) 0.038(7) 0.058(7) 0.013(6) 0.034(8) 0.018(8)
O8 0.033(6) 0.090(11) 0.047(8) -0.001(6) 0.014(5) -0.007(5)
O10 0.039(6) 0.081(7) 0.058(7) 0.046(7) -0.017(6) -0.002(6)
O55 0.055(8) 0.050(6) 0.107(11) -0.010(6) 0.034(7) 0.009(6)
O44 0.034(8) 0.044(6) 0.069(6) -0.025(6) 0.001(5) 0.009(6)
O54 0.065(6) 0.054(9) 0.046(5) 0.002(5) 0.011(5) 0.021(7)
O57 0.045(6) 0.034(8) 0.020(4) 0.012(5) -0.001(3) 0.005(6)
O9 0.037(5) 0.062(7) 0.065(7) 0.045(6) -0.012(4) -0.005(4)
O65 0.040(6) 0.061(7) 0.066(8) 0.035(5) 0.016(5) 0.019(5)
O88 0.035(6) 0.032(6) 0.030(8) 0.006(5) -0.006(6) 0.011(5)
O59 0.054(4) 0.054(4) 0.054(4) 0.0059(11) 0.0069(11) 0.0084(12)
O60 0.087(13) 0.057(11) 0.034(6) 0.010(5) 0.004(5) 0.038(10)
O62 0.053(11) 0.058(6) 0.048(6) 0.002(6) 0.002(6) 0.023(6)
O66 0.085(13) 0.111(13) 0.021(6) -0.021(6) -0.015(6) 0.029(9)
O71 0.031(7) 0.040(6) 0.048(8) 0.019(6) 0.009(5) -0.006(6)
O69 0.078(8) 0.023(5) 0.027(4) 0.009(4) 0.006(4) 0.002(5)
O70 0.051(6) 0.095(10) 0.052(6) 0.044(6) 0.011(4) 0.031(7)
P2 0.022(4) 0.011(3) 0.018(3) 0.001(2) -0.004(2) 0.004(3)
O72 0.033(5) 0.045(5) 0.052(7) 0.028(5) 0.012(4) 0.023(4)
O73 0.037(8) 0.056(11) 0.064(9) -0.027(7) 0.015(6) -0.006(6)
O74 0.054(8) 0.056(5) 0.082(7) -0.031(6) 0.022(6) -0.006(6)
O75 0.037(6) 0.073(8) 0.064(6) 0.041(6) -0.003(5) 0.000(6)
O76 0.042(8) 0.035(9) 0.057(6) 0.004(6) -0.016(6) 0.005(7)
O77 0.030(9) 0.055(9) 0.077(7) -0.041(7) 0.023(5) -0.018(7)
C28 0.051(9) 0.046(13) 0.047(7) 0.012(8) 0.006(6) 0.013(9)
C33 0.056(11) 0.029(11) 0.042(5) -0.001(6) 0.010(6) 0.002(9)
C36 0.041(3) 0.041(3) 0.041(3) 0.0035(11) 0.0056(11) 0.0063(11)
C50 0.025(9) 0.068(15) 0.033(8) 0.006(8) -0.014(6) -0.002(9)
C56 0.061(10) 0.054(13) 0.041(7) 0.000(8) 0.008(6) 0.026(11)
C58 0.025(9) 0.046(13) 0.039(7) 0.006(7) -0.011(6) -0.009(8)
C62 0.050(10) 0.058(15) 0.043(7) 0.003(8) 0.001(7) 0.014(10)
N4 0.038(6) 0.060(11) 0.040(6) 0.017(6) 0.006(4) 0.008(6)
C66 0.033(8) 0.024(11) 0.048(6) 0.012(6) 0.007(5) -0.006(7)
N12 0.049(6) 0.027(7) 0.046(7) -0.021(5) 0.013(5) 0.005(5)
N11 0.053(5) 0.036(6) 0.045(7) -0.004(5) 0.020(4) 0.030(4)
C21 0.064(4) 0.065(4) 0.064(4) 0.0054(11) 0.0078(11) 0.0108(12)
C59 0.073(7) 0.063(11) 0.045(6) -0.016(6) 0.011(6) 0.031(7)
C60 0.078(8) 0.094(16) 0.107(15) 0.008(11) -0.006(8) 0.019(9)
C55 0.072(9) 0.060(13) 0.072(10) -0.030(8) -0.005(8) 0.016(8)
C43 0.056(6) 0.055(11) 0.068(10) -0.020(7) 0.009(6) 0.009(6)
C1 0.055(6) 0.038(6) 0.046(7) -0.021(5) 0.013(5) 0.013(5)
N5 0.043(5) 0.027(7) 0.042(5) 0.006(5) 0.008(3) 0.006(5)
N3 0.046(6) 0.039(10) 0.045(6) 0.017(6) 0.019(6) 0.012(6)
C57 0.066(12) 0.041(14) 0.051(7) 0.023(8) 0.028(8) 0.017(11)
C67 0.060(11) 0.054(16) 0.045(9) 0.015(9) 0.021(7) 0.014(10)
C80 0.043(6) 0.023(11) 0.050(6) 0.012(6) 0.012(5) 0.004(7)
Cu2 0.0318(18) 0.061(2) 0.0325(13) 0.0097(12) 0.0016(12) 0.0144(16)
C77 0.021(10) 0.095(17) 0.045(7) 0.031(9) 0.002(6) 0.007(11)
C4 0.041(8) 0.047(6) 0.038(7) -0.001(5) 0.021(5) 0.014(5)
N2 0.033(5) 0.050(5) 0.033(5) 0.000(4) 0.015(4) 0.013(4)
O3 0.050(11) 0.076(8) 0.063(6) -0.020(7) 0.003(7) 0.014(8)
C7 0.041(6) 0.060(6) 0.047(7) -0.015(5) 0.013(5) 0.013(5)
C54 0.046(10) 0.059(7) 0.057(9) -0.013(7) 0.017(6) 0.011(6)
C6 0.037(5) 0.052(5) 0.031(5) -0.008(4) 0.014(4) 0.018(4)
C9 0.046(8) 0.083(10) 0.049(8) -0.016(7) 0.011(6) 0.023(7)
C75 0.044(8) 0.052(8) 0.057(9) -0.008(6) 0.020(6) 0.010(6)
C78 0.060(10) 0.086(9) 0.039(10) -0.014(6) 0.005(7) 0.021(7)
Cu1 0.042(2) 0.0400(19) 0.087(2) 0.0266(15) -0.0244(16) 0.0025(17)
N8 0.038(7) 0.088(11) 0.059(7) 0.008(6) -0.010(5) 0.010(6)
N7 0.055(7) 0.031(7) 0.039(5) 0.014(5) -0.005(5) 0.004(6)
C12 0.047(8) 0.052(11) 0.048(6) 0.027(6) -0.001(5) -0.009(7)
C30 0.054(7) 0.044(9) 0.027(6) 0.026(5) 0.000(5) -0.008(6)
C70 0.091(11) 0.048(10) 0.029(6) 0.021(6) -0.001(6) -0.006(8)
C69 0.098(11) 0.064(15) 0.038(8) 0.016(8) -0.010(6) -0.008(9)
C14 0.101(13) 0.097(16) 0.050(9) 0.017(8) -0.013(8) 0.008(12)
C13 0.051(8) 0.095(15) 0.051(8) 0.019(8) -0.005(6) -0.001(8)
C49 0.070(9) 0.059(13) 0.047(9) 0.004(8) -0.006(7) 0.023(9)
C71 0.104(12) 0.061(13) 0.052(10) 0.001(9) -0.002(8) 0.027(11)
Cu3 0.0339(19) 0.0448(18) 0.0429(14) -0.0064(12) -0.0016(12) 0.0090(15)
C15 0.044(5) 0.023(8) 0.042(4) 0.003(4) 0.006(3) 0.008(5)
C16 0.054(6) 0.022(11) 0.059(7) 0.001(7) 0.018(5) 0.012(6)
C18 0.044(5) 0.027(8) 0.042(4) 0.002(4) 0.004(3) 0.013(5)
C17 0.049(7) 0.035(11) 0.048(6) 0.015(6) 0.015(5) 0.015(7)
C63 0.054(7) 0.024(10) 0.047(6) 0.019(6) 0.020(6) 0.006(8)
C32 0.046(6) 0.034(8) 0.050(5) 0.003(5) 0.000(4) 0.010(6)
C22 0.039(5) 0.026(9) 0.049(5) 0.006(5) -0.001(4) 0.017(6)
C37 0.040(5) 0.039(10) 0.039(5) 0.009(5) 0.002(4) 0.012(5)
C47 0.046(5) 0.029(8) 0.047(5) 0.004(5) 0.000(4) 0.011(5)
N6 0.036(6) 0.041(7) 0.040(5) 0.008(4) 0.001(3) 0.013(5)
C26 0.039(7) 0.056(14) 0.052(6) 0.007(7) 0.001(5) 0.016(8)
C24 0.037(7) 0.060(13) 0.051(6) 0.008(7) 0.004(6) 0.014(8)
C45 0.037(7) 0.048(12) 0.044(6) 0.015(7) 0.003(5) 0.016(7)
O42 0.035(5) 0.057(6) 0.050(5) 0.023(5) 0.019(4) 0.028(4)
O39 0.058(6) 0.037(6) 0.046(5) 0.000(4) -0.002(4) -0.013(5)
O79 0.055(11) 0.042(8) 0.045(6) -0.004(6) -0.005(5) 0.021(8)
O81 0.038(5) 0.023(5) 0.074(9) 0.000(6) 0.016(5) -0.007(4)
O80 0.058(7) 0.057(11) 0.047(7) 0.037(7) 0.022(5) 0.040(8)
O82 0.052(14) 0.022(7) 0.030(6) -0.009(5) 0.003(8) 0.005(8)
N10 0.063(7) 0.070(7) 0.016(7) 0.021(6) -0.002(6) 0.021(6)
C40 0.11(2) 0.070(7) 0.062(15) 0.022(8) -0.030(15) 0.018(8)
C3 0.085(10) 0.078(9) 0.060(7) 0.017(7) 0.024(7) 0.025(8)
C2 0.085(10) 0.078(9) 0.060(7) 0.018(7) 0.024(7) 0.026(8)
C73 0.066(9) 0.113(11) 0.053(13) 0.034(10) 0.001(9) 0.029(9)
C41 0.062(8) 0.089(7) 0.012(9) 0.015(7) 0.001(6) 0.019(6)
C25 0.078(11) 0.111(9) 0.050(13) 0.000(9) 0.019(10) -0.001(7)
C31 0.070(11) 0.086(9) 0.037(11) 0.004(9) 0.029(9) -0.014(7)
C23 0.070(11) 0.067(6) 0.062(13) 0.004(8) 0.022(10) -0.006(7)
N9 0.053(7) 0.068(6) 0.031(8) 0.009(7) 0.016(6) -0.002(6)
C46 0.064(10) 0.134(11) 0.063(15) 0.022(11) 0.004(10) 0.027(10)
C51 0.071(10) 0.135(11) 0.043(13) 0.014(11) 0.012(10) 0.017(10)
C27 0.064(8) 0.112(9) 0.038(11) 0.006(9) 0.011(7) 0.005(7)
C35 0.063(7) 0.090(7) 0.026(10) 0.008(7) 0.014(6) 0.012(6)
C19 0.065(11) 0.126(17) 0.072(12) 0.035(10) 0.006(9) 0.021(12)
C48 0.053(12) 0.101(14) 0.056(10) 0.042(8) 0.019(7) 0.025(10)
C52 0.111(12) 0.070(15) 0.046(11) -0.001(9) -0.004(7) 0.014(10)
C68 0.071(9) 0.043(8) 0.084(8) -0.001(6) 0.034(7) 0.007(8)
C20 0.065(13) 0.139(18) 0.080(12) 0.024(11) 0.001(10) 0.046(13)
C34 0.066(9) 0.062(9) 0.062(11) 0.020(9) 0.014(8) 0.022(7)
C38 0.081(10) 0.061(11) 0.031(9) -0.019(6) 0.015(7) 0.035(8)
C53 0.088(10) 0.071(14) 0.074(13) 0.023(10) -0.002(9) 0.024(8)
C61 0.071(9) 0.043(8) 0.084(8) -0.002(6) 0.034(7) 0.007(8)
C64 0.078(9) 0.068(13) 0.090(10) -0.005(9) 0.022(9) 0.009(9)
N1 0.041(5) 0.061(6) 0.045(6) 0.016(5) 0.006(5) 0.013(5)
C8 0.037(6) 0.058(5) 0.035(6) -0.002(4) 0.015(4) 0.020(4)
C10 0.046(8) 0.072(9) 0.035(7) -0.007(6) 0.010(5) 0.031(6)
C76 0.065(12) 0.082(9) 0.055(11) 0.008(7) 0.021(8) 0.038(7)
C72 0.073(12) 0.081(11) 0.049(10) 0.020(8) 0.018(8) 0.032(7)
C65 0.067(12) 0.066(7) 0.053(10) 0.023(7) 0.016(8) 0.019(7)
O78 0.032(13) 0.025(5) 0.013(7) -0.002(4) 0.002(8) 0.001(5)
O68 0.046(7) 0.080(9) 0.057(6) 0.023(6) -0.007(6) 0.005(8)
O86 0.105(19) 0.016(10) 0.112(13) -0.015(9) -0.007(12) 0.022(12)
O67 0.09(2) 0.13(2) 0.070(14) 0.020(12) 0.033(12) 0.027(17)
O87 0.10(2) 0.118(19) 0.081(13) 0.015(12) 0.032(12) -0.024(16)
O15 0.022(7) 0.038(7) 0.021(5) 0.011(5) -0.009(5) 0.007(6)
O50 0.013(7) 0.013(7) 0.013(7) 0.000(2) 0.002(2) 0.002(2)
O89 0.020(9) 0.029(9) 0.014(9) 0.015(7) 0.007(7) 0.009(7)

loop_
_atom_type_symbol
_atom_type_description
_atom_type_scat_dispersion_real
_atom_type_scat_dispersion_imag
_atom_type_scat_source
C C 0.0033 0.0016 'International Tables Vol C Tables 4.2.6.8 and 6.1.1.4'
H H 0.0000 0.0000 'International Tables Vol C Tables 4.2.6.8 and 6.1.1.4'
Cu Cu 0.3201 1.2651 'International Tables Vol C Tables 4.2.6.8 and 6.1.1.4'
N N 0.0061 0.0033 'International Tables Vol C Tables 4.2.6.8 and 6.1.1.4'
O O 0.0106 0.0060 'International Tables Vol C Tables 4.2.6.8 and 6.1.1.4'
P P 0.1023 0.0942 'International Tables Vol C Tables 4.2.6.8 and 6.1.1.4'
W W -0.8490 6.8722 'International Tables Vol C Tables 4.2.6.8 and 6.1.1.4'

loop_
_geom_angle_atom_site_label_1
_geom_angle_atom_site_label_2
_geom_angle_atom_site_label_3
_geom_angle
_geom_angle_site_symmetry_1
_geom_angle_site_symmetry_3
_geom_angle_publ_flag
O83 W1 O21 102.3(5) . . ?
O83 W1 O27 99.8(6) . . ?
O83 W1 O33 103.7(6) . . ?
O83 W1 O40 101.5(5) . . ?
O83 W1 O56 171.1(5) . . ?
O21 W1 O27 86.1(5) . . ?
O21 W1 O40 155.9(5) . . ?
O21 W1 O56 72.9(4) . . ?
O27 W1 O56 72.6(4) . . ?
O33 W1 O21 91.4(5) . . ?
O33 W1 O27 156.4(5) . . ?
O33 W1 O40 86.1(5) . . ?
O33 W1 O56 84.1(5) . . ?
O40 W1 O27 86.8(5) . . ?
O40 W1 O56 83.1(4) . . ?
O83 Cu1A O21 102.3(5) . . ?
O83 Cu1A O27 99.8(6) . . ?
O83 Cu1A O33 103.7(6) . . ?
O83 Cu1A O40 101.5(5) . . ?
O83 Cu1A O56 171.1(5) . . ?
O21 Cu1A O27 86.1(5) . . ?
O21 Cu1A O40 155.9(5) . . ?
O21 Cu1A O56 72.9(4) . . ?
O27 Cu1A O56 72.6(4) . . ?
O33 Cu1A O21 91.4(5) . . ?
O33 Cu1A O27 156.4(5) . . ?
O33 Cu1A O40 86.1(5) . . ?
O33 Cu1A O56 84.1(5) . . ?
O40 Cu1A O27 86.8(5) . . ?
O40 Cu1A O56 83.1(4) . . ?
O13 W2 O27 155.4(5) . . ?
O13 W2 O84 86.4(5) . . ?
O13 W2 O41 85(3) . . ?
O13 W2 O56 83.0(5) . . ?
O27 W2 O84 86.8(5) . . ?
O27 W2 O41 91(3) . . ?
O27 W2 O56 72.4(4) . . ?
O34 W2 O13 102.2(6) . . ?
O34 W2 O27 102.3(6) . . ?
O34 W2 O84 101.4(5) . . ?
O34 W2 O41 104(3) . . ?
O34 W2 O56 171.5(5) . . ?
O84 W2 O41 154(3) . . ?
O84 W2 O56 72.0(4) . . ?
O41 W2 O56 83(3) . . ?
O13 Cu2A O27 155.4(5) . . ?
O13 Cu2A O84 86.4(5) . . ?
O27 Cu2A O84 86.8(5) . . ?
O34 Cu2A O13 102.2(6) . . ?
O34 Cu2A O27 102.3(6) . . ?
O34 Cu2A O84 101.4(5) . . ?
O34 Cu2A O89 102.9(8) . . ?
O89 Cu2A O13 86.7(8) . . ?
O89 Cu2A O27 89.8(8) . . ?
O89 Cu2A O84 155.6(7) . . ?
O35 W3 O12 86.9(6) . . ?
O35 W3 O72 65.0(6) . . ?
O35 W3 O75 154.3(6) . . ?
O35 W3 O82 91.6(7) . 2_657 ?
O12 W3 O72 62.8(8) . . ?
O12 W3 O82 91.0(8) . 2_657 ?
O7 W3 O35 104.2(6) . . ?
O7 W3 O12 102.1(7) . . ?
O7 W3 O9 101.9(8) . . ?
O7 W3 O72 160.8(10) . . ?
O7 W3 O75 101.1(7) . . ?
O7 W3 O82 159.8(9) . 2_657 ?
O9 W3 O35 90.9(6) . . ?
O9 W3 O12 155.6(6) . . ?
O9 W3 O72 94.4(9) . . ?
O9 W3 O75 88.6(6) . . ?
O9 W3 O82 64.7(8) . 2_657 ?
O75 W3 O12 83.0(6) . . ?
O75 W3 O72 89.3(7) . . ?
O75 W3 O82 65.0(7) . 2_657 ?
O82 W3 O72 39.1(9) 2_657 . ?
O35 Cu3A O12 86.9(6) . . ?
O35 Cu3A O75 154.3(6) . . ?
O35 Cu3A O82 91.6(7) . 2_657 ?
O12 Cu3A O82 91.0(8) . 2_657 ?
O7 Cu3A O35 104.2(6) . . ?
O7 Cu3A O12 102.1(7) . . ?
O7 Cu3A O9 101.9(8) . . ?
O7 Cu3A O75 101.1(7) . . ?
O7 Cu3A O82 159.8(9) . 2_657 ?
O9 Cu3A O35 90.9(6) . . ?
O9 Cu3A O12 155.6(6) . . ?
O9 Cu3A O75 88.6(6) . . ?
O9 Cu3A O82 64.7(8) . 2_657 ?
O75 Cu3A O12 83.0(6) . . ?
O75 Cu3A O82 65.0(7) . 2_657 ?
O2 W4 O26 72.1(4) . . ?
O22 W4 O2 86.6(5) . . ?
O22 W4 O26 82.1(5) . . ?
O40 W4 O2 155.8(5) . . ?
O40 W4 O22 85.8(5) . . ?
O40 W4 O26 84.1(4) . . ?
O49 W4 O2 87.2(5) . . ?
O49 W4 O22 153.8(5) . . ?
O49 W4 O26 71.8(4) . . ?
O49 W4 O40 89.6(5) . . ?
O52 W4 O2 101.6(5) . . ?
O52 W4 O22 104.1(6) . . ?
O52 W4 O26 171.1(5) . . ?
O52 W4 O40 102.5(5) . . ?
O52 W4 O49 102.0(6) . . ?
O2 Cu4 O26 72.1(4) . . ?
O22 Cu4 O2 86.6(5) . . ?
O22 Cu4 O26 82.1(5) . . ?
O40 Cu4 O2 155.8(5) . . ?
O40 Cu4 O22 85.8(5) . . ?
O40 Cu4 O26 84.1(4) . . ?
O49 Cu4 O2 87.2(5) . . ?
O49 Cu4 O22 153.8(5) . . ?
O49 Cu4 O26 71.8(4) . . ?
O49 Cu4 O40 89.6(5) . . ?
O52 Cu4 O2 101.6(5) . . ?
O52 Cu4 O22 104.1(6) . . ?
O52 Cu4 O26 171.1(5) . . ?
O52 Cu4 O40 102.5(5) . . ?
O52 Cu4 O49 102.0(6) . . ?
O18 W5 O1 82.2(4) . . ?
O30 W5 O1 171.7(5) . . ?
O30 W5 O18 102.9(6) . . ?
O30 W5 O31 102.4(6) . . ?
O30 W5 O47 101.7(5) . . ?
O30 W5 O15 101.9(5) . . ?
O31 W5 O1 72.6(5) . . ?
O31 W5 O18 154.7(5) . . ?
O47 W5 O1 71.8(4) . . ?
O47 W5 O18 87.7(5) . . ?
O47 W5 O31 86.5(5) . . ?
O15 W5 O1 84.9(4) . . ?
O15 W5 O18 85.2(5) . . ?
O15 W5 O31 90.3(5) . . ?
O15 W5 O47 156.3(5) . . ?
O18 Cu5 O1 82.2(4) . . ?
O30 Cu5 O1 171.7(5) . . ?
O30 Cu5 O18 102.9(6) . . ?
O30 Cu5 O31 102.4(6) . . ?
O30 Cu5 O47 101.7(5) . . ?
O30 Cu5 O15 101.9(5) . . ?
O31 Cu5 O1 72.6(5) . . ?
O31 Cu5 O18 154.7(5) . . ?
O47 Cu5 O1 71.8(4) . . ?
O47 Cu5 O18 87.7(5) . . ?
O47 Cu5 O31 86.5(5) . . ?
O15 Cu5 O1 84.9(4) . . ?
O15 Cu5 O18 85.2(5) . . ?
O15 Cu5 O31 90.3(5) . . ?
O15 Cu5 O47 156.3(5) . . ?
O19 W6 O53 72.3(4) . . ?
O4 W6 O19 86.6(5) . . ?
O4 W6 O53 81.5(4) . . ?
O24 W6 O19 86.7(5) . . ?
O24 W6 O4 154.1(4) . . ?
O24 W6 O53 72.7(5) . . ?
O45 W6 O19 102.7(5) . . ?
O45 W6 O4 102.7(6) . . ?
O45 W6 O24 103.1(6) . . ?
O45 W6 O46 101.2(5) . . ?
O45 W6 O53 173.4(6) . . ?
O46 W6 O19 156.0(5) . . ?
O46 W6 O4 85.1(6) . . ?
O46 W6 O24 91.0(5) . . ?
O46 W6 O53 84.2(4) . . ?
O19 Cu6 O53 72.3(4) . . ?
O4 Cu6 O19 86.6(5) . . ?
O4 Cu6 O53 81.5(4) . . ?
O24 Cu6 O19 86.7(5) . . ?
O24 Cu6 O4 154.1(4) . . ?
O24 Cu6 O53 72.7(5) . . ?
O45 Cu6 O19 102.7(5) . . ?
O45 Cu6 O4 102.7(6) . . ?
O45 Cu6 O24 103.1(6) . . ?
O45 Cu6 O46 101.2(5) . . ?
O45 Cu6 O53 173.4(6) . . ?
O46 Cu6 O19 156.0(5) . . ?
O46 Cu6 O4 85.1(6) . . ?
O46 Cu6 O24 91.0(5) . . ?
O46 Cu6 O53 84.2(4) . . ?
O22 W7 O1 83.8(5) . . ?
O22 W7 O29 91.6(5) . . ?
O22 W7 O31 154.9(6) . . ?
O22 W7 O33 84.6(5) . . ?
O25 W7 O1 170.7(5) . . ?
O25 W7 O22 104.3(6) . . ?
O25 W7 O29 102.6(6) . . ?
O25 W7 O31 100.4(6) . . ?
O25 W7 O33 102.7(5) . . ?
O29 W7 O1 72.2(5) . . ?
O29 W7 O31 87.2(4) . . ?
O29 W7 O33 154.6(6) . . ?
O31 W7 O1 72.0(5) . . ?
O31 W7 O33 85.8(5) . . ?
O33 W7 O1 82.5(4) . . ?
O22 Cu7 O29 91.6(5) . . ?
O22 Cu7 O31 154.9(6) . . ?
O22 Cu7 O33 84.6(5) . . ?
O25 Cu7 O22 104.3(6) . . ?
O25 Cu7 O29 102.6(6) . . ?
O25 Cu7 O31 100.4(6) . . ?
O25 Cu7 O33 102.7(5) . . ?
O29 Cu7 O31 87.2(4) . . ?
O29 Cu7 O33 154.6(6) . . ?
O31 Cu7 O33 85.8(5) . . ?
O5 W8 O53 84.2(4) . . ?
O19 W8 O5 156.6(5) . . ?
O19 W8 O18 91.2(5) . . ?
O19 W8 O85 86.4(5) . . ?
O19 W8 O53 72.3(4) . . ?
O18 W8 O5 85.5(5) . . ?
O18 W8 O85 155.4(5) . . ?
O18 W8 O53 84.2(4) . . ?
O37 W8 O5 101.2(5) . . ?
O37 W8 O19 102.1(5) . . ?
O37 W8 O18 104.5(6) . . ?
O37 W8 O85 99.9(6) . . ?
O37 W8 O53 170.0(6) . . ?
O85 W8 O5 87.0(5) . . ?
O85 W8 O53 71.7(5) . . ?
O19 Cu8 O5 156.6(5) . . ?
O19 Cu8 O18 91.2(5) . . ?
O19 Cu8 O85 86.4(5) . . ?
O18 Cu8 O5 85.5(5) . . ?
O18 Cu8 O85 155.4(5) . . ?
O37 Cu8 O5 101.2(5) . . ?
O37 Cu8 O19 102.1(5) . . ?
O37 Cu8 O18 104.5(6) . . ?
O37 Cu8 O85 99.9(6) . . ?
O85 Cu8 O5 87.0(5) . . ?
O13 W9 O24 155.0(6) . . ?
O13 W9 O36 85.3(5) . . ?
O13 W9 O85 89.1(5) . . ?
O13 W9 O53 82.7(5) . . ?
O20 W9 O13 102.4(5) . . ?
O20 W9 O24 102.6(6) . . ?
O20 W9 O36 104.1(6) . . ?
O20 W9 O85 101.1(6) . . ?
O20 W9 O53 171.8(5) . . ?
O24 W9 O85 86.4(5) . . ?
O24 W9 O53 72.4(5) . . ?
O36 W9 O24 88.4(5) . . ?
O36 W9 O85 154.8(6) . . ?
O36 W9 O53 82.6(5) . . ?
O85 W9 O53 72.3(5) . . ?
O13 Cu9 O24 155.0(6) . . ?
O13 Cu9 O36 85.3(5) . . ?
O13 Cu9 O85 89.1(5) . . ?
O13 Cu9 O53 82.7(5) . . ?
O20 Cu9 O13 102.4(5) . . ?
O20 Cu9 O24 102.6(6) . . ?
O20 Cu9 O36 104.1(6) . . ?
O20 Cu9 O85 101.1(6) . . ?
O20 Cu9 O53 171.8(5) . . ?
O24 Cu9 O85 86.4(5) . . ?
O24 Cu9 O53 72.4(5) . . ?
O36 Cu9 O24 88.4(5) . . ?
O36 Cu9 O85 154.8(6) . . ?
O36 Cu9 O53 82.6(5) . . ?
O85 Cu9 O53 72.3(5) . . ?
O16 W10 O1 83.6(4) . . ?
O16 W10 O29 88.3(5) . . ?
O4 W10 O16 83.9(6) . . ?
O4 W10 O1 83.0(4) . . ?
O4 W10 O29 155.2(4) . . ?
O4 W10 O47 92.1(5) . . ?
O28 W10 O16 101.3(5) . . ?
O28 W10 O1 175.1(5) . . ?
O28 W10 O4 96.9(5) . . ?
O28 W10 O29 107.7(5) . . ?
O28 W10 O47 102.6(5) . . ?
O29 W10 O1 72.7(4) . . ?
O47 W10 O16 156.1(4) . . ?
O47 W10 O1 72.6(4) . . ?
O47 W10 O29 85.6(5) . . ?
O16 Cu10 O1 83.6(4) . . ?
O16 Cu10 O29 88.3(5) . . ?
O4 Cu10 O16 83.9(6) . . ?
O4 Cu10 O1 83.0(4) . . ?
O4 Cu10 O29 155.2(4) . . ?
O4 Cu10 O47 92.1(5) . . ?
O28 Cu10 O16 101.3(5) . . ?
O28 Cu10 O1 175.1(5) . . ?
O28 Cu10 O4 96.9(5) . . ?
O28 Cu10 O29 107.7(5) . . ?
O28 Cu10 O47 102.6(5) . . ?
O29 Cu10 O1 72.7(4) . . ?
O47 Cu10 O16 156.1(4) . . ?
O47 Cu10 O1 72.6(4) . . ?
O47 Cu10 O29 85.6(5) . . ?
O16 W11 O2 92.3(6) . . ?
O16 W11 O26 84.2(4) . . ?
O16 W11 O46 83.5(6) . . ?
O16 W11 O58 155.8(4) . . ?
O2 W11 O26 73.4(4) . . ?
O2 W11 O46 157.1(4) . . ?
O2 W11 O58 87.4(5) . . ?
O46 W11 O26 83.8(4) . . ?
O46 W11 O58 87.5(5) . . ?
O51 W11 O16 103.0(6) . . ?
O51 W11 O2 101.6(6) . . ?
O51 W11 O26 171.5(5) . . ?
O51 W11 O46 101.3(6) . . ?
O51 W11 O58 100.8(6) . . ?
O58 W11 O26 72.5(4) . . ?
O16 Cu11 O2 92.3(6) . . ?
O16 Cu11 O26 84.2(4) . . ?
O16 Cu11 O46 83.5(6) . . ?
O16 Cu11 O58 155.8(4) . . ?
O2 Cu11 O26 73.4(4) . . ?
O2 Cu11 O46 157.1(4) . . ?
O2 Cu11 O58 87.4(5) . . ?
O46 Cu11 O26 83.8(4) . . ?
O46 Cu11 O58 87.5(5) . . ?
O51 Cu11 O16 103.0(6) . . ?
O51 Cu11 O2 101.6(6) . . ?
O51 Cu11 O26 171.5(5) . . ?
O51 Cu11 O46 101.3(6) . . ?
O51 Cu11 O58 100.8(6) . . ?
O58 Cu11 O26 72.5(4) . . ?
O5 W12 O21 156.1(4) . . ?
O5 W12 O56 84.5(4) . . ?
O5 W12 O15 86.2(5) . . ?
O21 W12 O56 72.0(4) . . ?
O21 W12 O15 86.4(5) . . ?
O84 W12 O5 89.2(5) . . ?
O84 W12 O21 87.5(5) . . ?
O84 W12 O56 71.8(4) . . ?
O84 W12 O15 153.9(4) . . ?
O48 W12 O5 103.1(6) . . ?
O48 W12 O21 100.7(6) . . ?
O48 W12 O84 102.2(5) . . ?
O48 W12 O56 170.4(4) . . ?
O48 W12 O15 103.9(6) . . ?
O15 W12 O56 82.2(4) . . ?
O5 Cu12 O21 156.1(4) . . ?
O5 Cu12 O15 86.2(5) . . ?
O21 Cu12 O15 86.4(5) . . ?
O84 Cu12 O5 89.2(5) . . ?
O84 Cu12 O21 87.5(5) . . ?
O84 Cu12 O15 153.9(4) . . ?
O48 Cu12 O5 103.1(6) . . ?
O48 Cu12 O21 100.7(6) . . ?
O48 Cu12 O84 102.2(5) . . ?
O48 Cu12 O15 103.9(6) . . ?
O43 W13 O44 101.1(6) . . ?
O43 W13 O57 156.7(6) . . ?
O43 W13 O88 108.8(9) . . ?
O43 W13 O69 103.8(6) . . ?
O43 W13 O42 160.5(7) . . ?
O43 W13 O39 100.5(7) . . ?
O44 W13 O57 61.4(7) . . ?
O44 W13 O42 90.8(8) . . ?
O88 W13 O44 89.5(9) . . ?
O88 W13 O57 59.0(9) . . ?
O88 W13 O42 86.5(10) . . ?
O88 W13 O39 150.7(9) . . ?
O69 W13 O44 155.0(6) . . ?
O69 W13 O57 95.1(7) . . ?
O69 W13 O88 84.5(9) . . ?
O69 W13 O42 64.7(7) . . ?
O69 W13 O39 88.8(6) . . ?
O42 W13 O57 42.5(7) . . ?
O39 W13 O44 84.6(6) . . ?
O39 W13 O57 93.4(7) . . ?
O39 W13 O42 65.0(9) . . ?
O43 Cu13 O44 101.1(6) . . ?
O43 Cu13 O69 103.8(6) . . ?
O43 Cu13 O39 100.5(7) . . ?
O43 Cu13 O50 92.7(9) . . ?
O44 Cu13 O50 84.5(9) . . ?
O69 Cu13 O44 155.0(6) . . ?
O69 Cu13 O39 88.8(6) . . ?
O69 Cu13 O50 96.4(9) . . ?
O39 Cu13 O44 84.6(6) . . ?
O39 Cu13 O50 164.3(9) . . ?
O38 W14 O72 64.0(7) . . ?
O38 W14 O81 89.2(8) . . ?
O14 W14 O38 154.8(7) . . ?
O14 W14 O6 86.4(5) . 2_657 ?
O14 W14 O72 92.6(8) . . ?
O14 W14 O81 65.9(8) . . ?
O6 W14 O38 85.5(5) 2_657 . ?
O6 W14 O72 92.3(8) 2_657 . ?
O6 W14 O81 63.6(8) 2_657 . ?
O12 W14 O38 87.0(5) . . ?
O12 W14 O14 91.0(6) . . ?
O12 W14 O6 156.5(8) . 2_657 ?
O12 W14 O72 64.4(7) . . ?
O12 W14 O81 94.1(8) . . ?
O8 W14 O38 104.8(7) . . ?
O8 W14 O14 100.0(7) . . ?
O8 W14 O6 100.0(8) . 2_657 ?
O8 W14 O12 103.5(7) . . ?
O8 W14 O72 162.9(8) . . ?
O8 W14 O81 157.9(9) . . ?
O81 W14 O72 39.2(8) . . ?
O38 Cu14 O81 89.2(8) . . ?
O14 Cu14 O38 154.8(7) . . ?
O14 Cu14 O6 86.4(5) . 2_657 ?
O14 Cu14 O81 65.9(8) . . ?
O6 Cu14 O38 85.5(5) 2_657 . ?
O6 Cu14 O81 63.6(8) 2_657 . ?
O12 Cu14 O38 87.0(5) . . ?
O12 Cu14 O14 91.0(6) . . ?
O12 Cu14 O6 156.5(8) . 2_657 ?
O12 Cu14 O81 94.1(8) . . ?
O8 Cu14 O38 104.8(7) . . ?
O8 Cu14 O14 100.0(7) . . ?
O8 Cu14 O6 100.0(8) . 2_657 ?
O8 Cu14 O12 103.5(7) . . ?
O8 Cu14 O81 157.9(9) . . ?
O35 W15 O73 84.5(6) . 2_657 ?
O35 W15 O80 91.0(8) . . ?
O38 W15 O35 87.8(5) . . ?
O38 W15 O73 154.9(7) . 2_657 ?
O38 W15 O77 91.0(6) . . ?
O38 W15 O80 93.8(9) . . ?
O73 W15 O80 62.6(9) 2_657 . ?
O76 W15 O35 102.0(6) . . ?
O76 W15 O38 102.6(7) . . ?
O76 W15 O73 102.3(7) . 2_657 ?
O76 W15 O77 102.8(7) . . ?
O76 W15 O80 159.3(8) . . ?
O77 W15 O35 154.8(6) . . ?
O77 W15 O73 86.0(6) . 2_657 ?
O77 W15 O80 63.9(8) . . ?
O35 Cu15 O73 84.5(6) . 2_657 ?
O35 Cu15 O80 91.0(8) . . ?
O38 Cu15 O35 87.8(5) . . ?
O38 Cu15 O73 154.9(7) . 2_657 ?
O38 Cu15 O77 91.0(6) . . ?
O38 Cu15 O80 93.8(9) . . ?
O73 Cu15 O80 62.6(9) 2_657 . ?
O76 Cu15 O35 102.0(6) . . ?
O76 Cu15 O38 102.6(7) . . ?
O76 Cu15 O73 102.3(7) . 2_657 ?
O76 Cu15 O77 102.8(7) . . ?
O76 Cu15 O80 159.3(8) . . ?
O77 Cu15 O35 154.8(6) . . ?
O77 Cu15 O73 86.0(6) . 2_657 ?
O77 Cu15 O80 63.9(8) . . ?
O63 W16 O64 102.6(7) . . ?
O63 W16 O65 100.9(7) . . ?
O63 W16 O69 102.5(6) . . ?
O63 W16 O70 100.2(6) . . ?
O63 W16 O42 159.3(9) . . ?
O63 W16 O78 158.2(8) . 2_567 ?
O64 W16 O65 156.3(6) . . ?
O64 W16 O69 85.3(6) . . ?
O64 W16 O70 90.5(7) . . ?
O64 W16 O42 63.4(8) . . ?
O64 W16 O78 94.7(8) . 2_567 ?
O65 W16 O69 86.7(6) . . ?
O65 W16 O70 88.4(7) . . ?
O65 W16 O42 93.1(8) . . ?
O65 W16 O78 63.3(7) . 2_567 ?
O69 W16 O42 62.9(7) . . ?
O69 W16 O78 91.9(6) . 2_567 ?
O70 W16 O69 157.3(6) . . ?
O70 W16 O42 95.2(8) . . ?
O70 W16 O78 66.2(6) . 2_567 ?
O78 W16 O42 42.4(9) 2_567 . ?
O63 Cu16 O64 102.6(7) . . ?
O63 Cu16 O65 100.9(7) . . ?
O63 Cu16 O69 102.5(6) . . ?
O63 Cu16 O70 100.2(6) . . ?
O64 Cu16 O65 156.3(6) . . ?
O64 Cu16 O69 85.3(6) . . ?
O64 Cu16 O70 90.5(7) . . ?
O65 Cu16 O69 86.7(6) . . ?
O65 Cu16 O70 88.4(7) . . ?
O70 Cu16 O69 157.3(6) . . ?
O11 W17 O10 102.6(7) . . ?
O11 W17 O74 100.2(7) . . ?
O11 W17 O75 101.8(6) . . ?
O11 W17 O77 101.1(6) . 2_657 ?
O11 W17 O80 155.4(7) . 2_657 ?
O11 W17 O82 158.3(7) . 2_657 ?
O10 W17 O77 86.1(7) . 2_657 ?
O10 W17 O80 94.2(9) . 2_657 ?
O10 W17 O82 64.8(8) . 2_657 ?
O74 W17 O10 157.1(6) . . ?
O74 W17 O75 88.9(8) . . ?
O74 W17 O77 87.2(7) . 2_657 ?
O74 W17 O80 63.5(9) . 2_657 ?
O74 W17 O82 94.2(8) . 2_657 ?
O75 W17 O10 88.8(7) . . ?
O75 W17 O77 157.1(6) . 2_657 ?
O75 W17 O80 96.4(8) . 2_657 ?
O75 W17 O82 62.1(7) . 2_657 ?
O77 W17 O80 61.8(8) 2_657 2_657 ?
O77 W17 O82 95.8(7) 2_657 2_657 ?
O80 W17 O82 46.3(7) 2_657 2_657 ?
O11 Cu17 O10 102.6(7) . . ?
O11 Cu17 O74 100.2(7) . . ?
O11 Cu17 O75 101.8(6) . . ?
O11 Cu17 O77 101.1(6) . 2_657 ?
O10 Cu17 O77 86.1(7) . 2_657 ?
O74 Cu17 O10 157.1(6) . . ?
O74 Cu17 O75 88.9(8) . . ?
O74 Cu17 O77 87.2(7) . 2_657 ?
O75 Cu17 O10 88.8(7) . . ?
O75 Cu17 O77 157.1(6) . 2_657 ?
O17 W18 O14 102.2(7) . . ?
O17 W18 O60 102.2(7) . 2_657 ?
O17 W18 O73 101.0(7) . . ?
O17 W18 O74 101.4(7) . . ?
O17 W18 O81 158.2(9) . . ?
O17 W18 O80 155.9(8) . 2_657 ?
O14 W18 O74 84.3(7) . . ?
O14 W18 O81 61.4(8) . . ?
O14 W18 O80 94.8(8) . 2_657 ?
O60 W18 O14 88.0(6) 2_657 . ?
O60 W18 O73 90.8(6) 2_657 . ?
O60 W18 O74 156.3(7) 2_657 . ?
O60 W18 O81 65.1(7) 2_657 . ?
O60 W18 O80 95.4(8) 2_657 2_657 ?
O73 W18 O14 156.6(7) . . ?
O73 W18 O74 87.5(7) . . ?
O73 W18 O81 97.0(9) . . ?
O73 W18 O80 62.0(8) . 2_657 ?
O74 W18 O81 91.6(8) . . ?
O74 W18 O80 63.1(8) . 2_657 ?
O80 W18 O81 45.8(10) 2_657 . ?
O17 Cu18 O14 102.2(7) . . ?
O17 Cu18 O60 102.2(7) . 2_657 ?
O17 Cu18 O73 101.0(7) . . ?
O17 Cu18 O74 101.4(7) . . ?
O17 Cu18 O80 155.9(8) . 2_657 ?
O14 Cu18 O74 84.3(7) . . ?
O14 Cu18 O80 94.8(8) . 2_657 ?
O60 Cu18 O14 88.0(6) 2_657 . ?
O60 Cu18 O73 90.8(6) 2_657 . ?
O60 Cu18 O74 156.3(7) 2_657 . ?
O60 Cu18 O80 95.4(8) 2_657 2_657 ?
O73 Cu18 O14 156.6(7) . . ?
O73 Cu18 O74 87.5(7) . . ?
O73 Cu18 O80 62.0(8) . 2_657 ?
O74 Cu18 O80 63.1(8) . 2_657 ?
O32 W19 O26 169.4(6) . . ?
O32 W19 O36 104.3(7) . . ?
O32 W19 O49 101.0(6) . . ?
O32 W19 O58 100.4(6) . . ?
O36 W19 O26 84.2(5) . . ?
O36 W19 O49 154.6(5) . . ?
O41 W19 O26 85(4) . . ?
O41 W19 O32 101(4) . . ?
O41 W19 O36 89(5) . . ?
O41 W19 O49 84(5) . . ?
O41 W19 O58 158(4) . . ?
O49 W19 O26 70.9(4) . . ?
O58 W19 O26 72.9(4) . . ?
O58 W19 O36 90.8(5) . . ?
O58 W19 O49 86.8(5) . . ?
O32 Cu19 O36 104.3(7) . . ?
O32 Cu19 O49 101.0(6) . . ?
O32 Cu19 O58 100.4(6) . . ?
O32 Cu19 O89 104.1(9) . . ?
O36 Cu19 O49 154.6(5) . . ?
O36 Cu19 O89 85.0(8) . . ?
O49 Cu19 O89 86.8(8) . . ?
O58 Cu19 O36 90.8(5) . . ?
O58 Cu19 O49 86.8(5) . . ?
O58 Cu19 O89 155.5(9) . . ?
O6 W20 O10 91.2(6) . . ?
O6 W20 O9 156.6(7) . . ?
O6 W20 O60 87.7(6) . . ?
O6 W20 O81 62.0(9) . 2_657 ?
O6 W20 O82 96.9(8) . 2_657 ?
O23 W20 O6 100.9(8) . . ?
O23 W20 O10 102.3(7) . . ?
O23 W20 O9 102.2(7) . . ?
O23 W20 O60 101.2(7) . . ?
O23 W20 O81 157.8(9) . 2_657 ?
O23 W20 O82 158.7(7) . 2_657 ?
O10 W20 O9 86.9(6) . . ?
O10 W20 O60 156.3(8) . . ?
O10 W20 O81 92.6(8) . 2_657 ?
O10 W20 O82 65.5(7) . 2_657 ?
O9 W20 O60 84.9(6) . . ?
O9 W20 O81 94.8(9) . 2_657 ?
O9 W20 O82 61.3(8) . 2_657 ?
O60 W20 O81 66.0(8) . 2_657 ?
O60 W20 O82 91.1(8) . 2_657 ?
O81 W20 O82 43.5(9) 2_657 2_657 ?
O6 Cu20 O10 91.2(6) . . ?
O6 Cu20 O9 156.6(7) . . ?
O6 Cu20 O60 87.7(6) . . ?
O23 Cu20 O6 100.9(8) . . ?
O23 Cu20 O10 102.3(7) . . ?
O23 Cu20 O9 102.2(7) . . ?
O23 Cu20 O60 101.2(7) . . ?
O10 Cu20 O9 86.9(6) . . ?
O10 Cu20 O60 156.3(8) . . ?
O9 Cu20 O60 84.9(6) . . ?
O55 W21 O54 87.7(7) . . ?
O55 W21 O57 62.0(7) . 2_567 ?
O55 W21 O71 92.5(9) . 2_567 ?
O54 W21 O57 92.3(8) . 2_567 ?
O54 W21 O71 62.9(8) . 2_567 ?
O88 W21 O55 89.4(9) 2_567 . ?
O88 W21 O54 148.3(8) 2_567 . ?
O88 W21 O57 58.8(9) 2_567 2_567 ?
O88 W21 O71 85.7(10) 2_567 2_567 ?
O59 W21 O55 103.2(7) . . ?
O59 W21 O54 101.1(7) . . ?
O59 W21 O57 159.7(9) . 2_567 ?
O59 W21 O88 110.3(9) . 2_567 ?
O59 W21 O71 157.5(10) . 2_567 ?
O59 W21 O79 103.7(7) . 2_567 ?
O71 W21 O57 42.7(9) 2_567 2_567 ?
O79 W21 O55 153.1(7) 2_567 . ?
O79 W21 O54 88.8(6) 2_567 . ?
O79 W21 O57 91.5(7) 2_567 2_567 ?
O79 W21 O88 79.8(9) 2_567 2_567 ?
O79 W21 O71 62.4(8) 2_567 2_567 ?
O55 Cu21 O54 87.7(7) . . ?
O55 Cu21 O50 83.9(9) . 2_567 ?
O54 Cu21 O50 162.4(9) . 2_567 ?
O59 Cu21 O55 103.2(7) . . ?
O59 Cu21 O54 101.1(7) . . ?
O59 Cu21 O79 103.7(7) . 2_567 ?
O59 Cu21 O50 95.8(9) . 2_567 ?
O79 Cu21 O55 153.1(7) 2_567 . ?
O79 Cu21 O54 88.8(6) 2_567 . ?
O79 Cu21 O50 91.7(9) 2_567 2_567 ?
O64 W22 O71 93.3(9) . 2_567 ?
O64 W22 O42 62.7(8) . . ?
O61 W22 O64 103.5(7) . . ?
O61 W22 O54 101.7(7) . . ?
O61 W22 O62 101.2(7) . . ?
O61 W22 O71 157.1(8) . 2_567 ?
O61 W22 O42 159.9(8) . . ?
O61 W22 O39 101.9(7) . . ?
O54 W22 O64 87.1(6) . . ?
O54 W22 O71 63.2(7) . 2_567 ?
O54 W22 O42 92.4(8) . . ?
O54 W22 O39 156.4(7) . . ?
O62 W22 O64 155.3(7) . . ?
O62 W22 O54 87.3(6) . . ?
O62 W22 O71 62.9(9) . 2_567 ?
O62 W22 O42 93.6(8) . . ?
O62 W22 O39 89.0(6) . . ?
O71 W22 O42 43.0(8) 2_567 . ?
O39 W22 O64 86.6(6) . . ?
O39 W22 O71 94.5(7) . 2_567 ?
O39 W22 O42 64.5(8) . . ?
O64 Cu22 O71 93.3(9) . 2_567 ?
O61 Cu22 O64 103.5(7) . . ?
O61 Cu22 O54 101.7(7) . . ?
O61 Cu22 O62 101.2(7) . . ?
O61 Cu22 O71 157.1(8) . 2_567 ?
O61 Cu22 O39 101.9(7) . . ?
O54 Cu22 O64 87.1(6) . . ?
O54 Cu22 O71 63.2(7) . 2_567 ?
O54 Cu22 O39 156.4(7) . . ?
O62 Cu22 O64 155.3(7) . . ?
O62 Cu22 O54 87.3(6) . . ?
O62 Cu22 O71 62.9(9) . 2_567 ?
O62 Cu22 O39 89.0(6) . . ?
O39 Cu22 O64 86.6(6) . . ?
O39 Cu22 O71 94.5(7) . 2_567 ?
O55 W23 O57 63.2(8) . 2_567 ?
O55 W23 O70 85.6(7) . . ?
O55 W23 O78 92.3(8) . 2_567 ?
O55 W23 O68 156.6(7) . . ?
O44 W23 O55 88.8(7) 2_567 . ?
O44 W23 O57 63.6(8) 2_567 2_567 ?
O44 W23 O70 156.4(6) 2_567 . ?
O44 W23 O78 92.6(7) 2_567 2_567 ?
O44 W23 O68 89.2(7) 2_567 . ?
O57 W23 O78 42.2(7) 2_567 2_567 ?
O66 W23 O55 101.7(9) . . ?
O66 W23 O44 102.7(7) . 2_567 ?
O66 W23 O57 158.4(8) . 2_567 ?
O66 W23 O70 100.9(7) . . ?
O66 W23 O78 159.4(8) . 2_567 ?
O66 W23 O68 101.5(9) . . ?
O70 W23 O57 93.6(8) . 2_567 ?
O70 W23 O78 64.8(7) . 2_567 ?
O68 W23 O57 95.2(7) . 2_567 ?
O68 W23 O70 86.9(7) . . ?
O68 W23 O78 64.5(8) . 2_567 ?
O55 Cu23 O57 63.2(8) . 2_567 ?
O55 Cu23 O70 85.6(7) . . ?
O55 Cu23 O68 156.6(7) . . ?
O44 Cu23 O55 88.8(7) 2_567 . ?
O44 Cu23 O57 63.6(8) 2_567 2_567 ?
O44 Cu23 O70 156.4(6) 2_567 . ?
O44 Cu23 O68 89.2(7) 2_567 . ?
O66 Cu23 O55 101.7(9) . . ?
O66 Cu23 O44 102.7(7) . 2_567 ?
O66 Cu23 O57 158.4(8) . 2_567 ?
O66 Cu23 O70 100.9(7) . . ?
O66 Cu23 O68 101.5(9) . . ?
O70 Cu23 O57 93.6(8) . 2_567 ?
O68 Cu23 O57 95.2(7) . 2_567 ?
O68 Cu23 O70 86.9(7) . . ?
O65 W24 O62 155.8(7) . 2_567 ?
O65 W24 O71 94.6(9) . . ?
O65 W24 O78 63.4(7) . 2_567 ?
O65 W24 O68 86.7(6) . . ?
O62 W24 O71 62.4(8) 2_567 . ?
O62 W24 O78 92.9(8) 2_567 2_567 ?
O62 W24 O68 87.5(6) 2_567 . ?
O79 W24 O65 88.2(6) . . ?
O79 W24 O62 87.4(6) . 2_567 ?
O79 W24 O71 62.3(7) . . ?
O79 W24 O78 91.5(7) . 2_567 ?
O79 W24 O68 155.5(7) . . ?
O78 W24 O71 43.0(7) 2_567 . ?
O68 W24 O71 94.2(8) . . ?
O68 W24 O78 64.9(7) . 2_567 ?
O86 W24 O65 102.4(8) . . ?
O86 W24 O62 101.8(9) . 2_567 ?
O86 W24 O71 157.5(8) . . ?
O86 W24 O79 103.1(7) . . ?
O86 W24 O78 159.6(8) . 2_567 ?
O86 W24 O68 101.3(8) . . ?
O65 Cu24 O62 155.8(7) . 2_567 ?
O65 Cu24 O78 63.4(7) . 2_567 ?
O65 Cu24 O68 86.7(6) . . ?
O62 Cu24 O78 92.9(8) 2_567 2_567 ?
O62 Cu24 O68 87.5(6) 2_567 . ?
O79 Cu24 O65 88.2(6) . . ?
O79 Cu24 O62 87.4(6) . 2_567 ?
O79 Cu24 O78 91.5(7) . 2_567 ?
O79 Cu24 O68 155.5(7) . . ?
O68 Cu24 O78 64.9(7) . 2_567 ?
O86 Cu24 O65 102.4(8) . . ?
O86 Cu24 O62 101.8(9) . 2_567 ?
O86 Cu24 O79 103.1(7) . . ?
O86 Cu24 O78 159.6(8) . 2_567 ?
O86 Cu24 O68 101.3(8) . . ?
O26 P3 O1 108.7(7) . . ?
O53 P3 O1 109.7(6) . . ?
O53 P3 O26 109.4(7) . . ?
O53 P3 O56 110.8(6) . . ?
O56 P3 O1 108.6(7) . . ?
O56 P3 O26 109.6(6) . . ?
W9 O13 W2 152.0(6) . . ?
Cu9 O13 Cu2A 152.0(6) . . ?
W12 O5 W8 150.2(7) . . ?
Cu12 O5 Cu8 150.2(7) . . ?
W11 O16 W10 153.5(7) . . ?
Cu11 O16 Cu10 153.5(7) . . ?
W5 O1 W7 88.8(4) . . ?
W10 O1 W5 89.3(3) . . ?
W10 O1 W7 89.0(4) . . ?
Cu10 O1 Cu5 89.3(3) . . ?
P3 O1 W5 126.2(6) . . ?
P3 O1 Cu5 126.2(6) . . ?
P3 O1 W7 125.5(6) . . ?
P3 O1 W10 126.1(6) . . ?
P3 O1 Cu10 126.1(6) . . ?
W8 O19 W6 126.9(6) . . ?
Cu8 O19 Cu6 126.9(6) . . ?
W8 O18 W5 152.7(6) . . ?
Cu8 O18 Cu5 152.7(6) . . ?
W10 O4 W6 153.8(6) . . ?
Cu10 O4 Cu6 153.8(6) . . ?
W11 O2 W4 125.1(6) . . ?
Cu11 O2 Cu4 125.1(6) . . ?
W12 O21 W1 126.1(6) . . ?
Cu12 O21 Cu1A 126.1(6) . . ?
W7 O22 W4 153.2(6) . . ?
Cu7 O22 Cu4 153.2(6) . . ?
W6 O24 W9 126.0(7) . . ?
Cu6 O24 Cu9 126.0(7) . . ?
W4 O26 W19 88.7(3) . . ?
W11 O26 W4 89.2(3) . . ?
W11 O26 W19 89.1(4) . . ?
Cu11 O26 Cu4 89.2(3) . . ?
P3 O26 W4 126.8(7) . . ?
P3 O26 Cu4 126.8(7) . . ?
P3 O26 W11 126.3(5) . . ?
P3 O26 Cu11 126.3(5) . . ?
P3 O26 W19 124.8(7) . . ?
W2 O27 W1 125.3(5) . . ?
Cu2A O27 Cu1A 125.3(5) . . ?
W7 O29 W10 126.1(6) . . ?
Cu7 O29 Cu10 126.1(6) . . ?
W5 O31 W7 126.5(7) . . ?
Cu5 O31 Cu7 126.5(7) . . ?
W1 O33 W7 152.0(7) . . ?
Cu1A O33 Cu7 152.0(7) . . ?
W19 O36 W9 152.6(7) . . ?
Cu19 O36 Cu9 152.6(7) . . ?
W12 O84 W2 127.9(6) . . ?
Cu12 O84 Cu2A 127.9(6) . . ?
W4 O40 W1 150.3(6) . . ?
Cu4 O40 Cu1A 150.3(6) . . ?
W19 O41 W2 149(7) . . ?
W8 O85 W9 126.8(7) . . ?
Cu8 O85 Cu9 126.8(7) . . ?
W6 O46 W11 151.0(8) . . ?
Cu6 O46 Cu11 151.0(8) . . ?
W10 O47 W5 126.4(6) . . ?
Cu10 O47 Cu5 126.4(6) . . ?
W4 O49 W19 128.5(6) . . ?
Cu4 O49 Cu19 128.5(6) . . ?
W6 O53 W8 88.4(3) . . ?
W6 O53 W9 88.8(4) . . ?
Cu6 O53 Cu9 88.8(4) . . ?
W9 O53 W8 89.1(4) . . ?
P3 O53 W6 126.6(6) . . ?
P3 O53 Cu6 126.6(6) . . ?
P3 O53 W8 124.8(7) . . ?
P3 O53 W9 127.0(6) . . ?
P3 O53 Cu9 127.0(6) . . ?
W1 O56 W2 89.6(3) . . ?
W1 O56 W12 89.0(3) . . ?
W2 O56 W12 88.2(3) . . ?
P3 O56 W1 127.3(6) . . ?
P3 O56 Cu1A 127.3(6) . . ?
P3 O56 W2 124.6(7) . . ?
P3 O56 W12 126.1(5) . . ?
W19 O58 W11 125.5(6) . . ?
Cu19 O58 Cu11 125.5(6) . . ?
O57 P1 O57 180.0(19) 2_567 . ?
O57 P1 O71 71.1(14) 2_567 2_567 ?
O57 P1 O71 71.1(14) . . ?
O57 P1 O71 108.9(14) . 2_567 ?
O57 P1 O71 108.9(14) 2_567 . ?
O57 P1 O42 71.7(13) 2_567 2_567 ?
O57 P1 O42 108.3(13) 2_567 . ?
O57 P1 O42 71.7(13) . . ?
O57 P1 O42 108.3(13) . 2_567 ?
O57 P1 O78 109.3(12) 2_567 . ?
O57 P1 O78 70.7(12) . . ?
O57 P1 O78 70.7(12) 2_567 2_567 ?
O57 P1 O78 109.3(12) . 2_567 ?
O71 P1 O71 180.0 2_567 . ?
O42 P1 O71 69.9(15) 2_567 . ?
O42 P1 O71 110.1(15) . . ?
O42 P1 O71 110.1(15) 2_567 2_567 ?
O42 P1 O71 69.9(15) . 2_567 ?
O42 P1 O42 180(2) 2_567 . ?
O42 P1 O78 110.0(15) . . ?
O42 P1 O78 70.0(15) 2_567 . ?
O42 P1 O78 110.0(15) 2_567 2_567 ?
O42 P1 O78 70.0(15) . 2_567 ?
O78 P1 O71 69.8(13) 2_567 . ?
O78 P1 O71 69.8(13) . 2_567 ?
O78 P1 O71 110.2(13) 2_567 2_567 ?
O78 P1 O71 110.2(13) . . ?
O78 P1 O78 179.997(12) . 2_567 ?
W3 O35 W15 141.7(7) . . ?
Cu3A O35 Cu15 141.7(7) . . ?
W15 O38 W14 142.1(8) . . ?
Cu15 O38 Cu14 142.1(8) . . ?
W16 O64 W22 141.0(7) . . ?
Cu16 O64 Cu22 141.0(7) . . ?
W14 O14 W18 139.2(8) . . ?
Cu14 O14 Cu18 139.2(8) . . ?
W13 O43 Cu3 149.0(9) . . ?
Cu13 O43 Cu3 149.0(9) . . ?
W20 O6 W14 138.7(10) . 2_657 ?
W14 O12 W3 141.0(7) . . ?
Cu14 O12 Cu3A 141.0(7) . . ?
W20 O10 W17 138.7(9) . . ?
Cu20 O10 Cu17 138.7(9) . . ?
W23 O55 W21 141.4(8) . . ?
Cu23 O55 Cu21 141.4(8) . . ?
W23 O44 W13 142.0(9) 2_567 . ?
W21 O54 W22 139.8(7) . . ?
Cu21 O54 Cu22 139.8(7) . . ?
W21 O57 W13 91.2(7) 2_567 . ?
W23 O57 W13 91.9(9) 2_567 . ?
W23 O57 W21 92.3(7) 2_567 2_567 ?
P1 O57 W13 122.3(13) . . ?
P1 O57 W21 123.7(16) . 2_567 ?
P1 O57 W23 125.9(14) . 2_567 ?
W3 O9 W20 139.4(9) . . ?
Cu3A O9 Cu20 139.4(9) . . ?
W16 O65 W24 139.6(8) . . ?
Cu16 O65 Cu24 139.6(8) . . ?
W13 O88 W21 146.8(14) . 2_567 ?
W18 O60 W20 137.8(8) 2_657 . ?
W22 O62 W24 140.5(10) . 2_567 ?
W21 O71 W24 92.8(9) 2_567 . ?
W22 O71 W21 93.4(8) 2_567 2_567 ?
W22 O71 W24 93.8(11) 2_567 . ?
P1 O71 W21 122.5(16) . 2_567 ?
P1 O71 W22 123.6(14) . 2_567 ?
P1 O71 W24 122.6(13) . . ?
P1 O71 O42 54.2(13) . 2_567 ?
P1 O71 O78 54.3(11) . 2_567 ?
O42 O71 W21 130.7(16) 2_567 2_567 ?
O42 O71 W22 69.4(13) 2_567 2_567 ?
O42 O71 W24 132.6(17) 2_567 . ?
O78 O71 W21 130.1(15) 2_567 2_567 ?
O78 O71 W22 131.9(16) 2_567 2_567 ?
O78 O71 W24 68.3(12) 2_567 . ?
O78 O71 O42 90.1(15) 2_567 2_567 ?
W13 O69 W16 139.6(7) . . ?
Cu13 O69 Cu16 139.6(7) . . ?
W16 O70 W23 136.4(7) . . ?
Cu16 O70 Cu23 136.4(7) . . ?
O72 P2 O72 179.998(16) 2_657 . ?
O72 P2 O81 114.6(15) 2_657 . ?
O72 P2 O81 65.4(15) 2_657 2_657 ?
O72 P2 O81 65.4(15) . . ?
O72 P2 O81 114.6(15) . 2_657 ?
O72 P2 O80 109.7(13) 2_657 . ?
O72 P2 O80 70.3(13) 2_657 2_657 ?
O72 P2 O80 70.3(13) . . ?
O72 P2 O80 109.7(13) . 2_657 ?
O72 P2 O82 113.7(15) 2_657 2_657 ?
O72 P2 O82 113.7(15) . . ?
O72 P2 O82 66.3(15) 2_657 . ?
O72 P2 O82 66.3(15) . 2_657 ?
O81 P2 O81 180(3) 2_657 . ?
O81 P2 O80 74.4(16) 2_657 . ?
O81 P2 O80 105.6(16) 2_657 2_657 ?
O81 P2 O80 74.5(16) . 2_657 ?
O81 P2 O80 105.5(16) . . ?
O80 P2 O80 180.0(18) . 2_657 ?
O82 P2 O81 108.3(14) 2_657 . ?
O82 P2 O81 71.7(14) 2_657 2_657 ?
O82 P2 O81 108.3(14) . 2_657 ?
O82 P2 O81 71.7(14) . . ?
O82 P2 O80 75.8(13) . . ?
O82 P2 O80 104.2(13) 2_657 . ?
O82 P2 O80 75.8(13) 2_657 2_657 ?
O82 P2 O80 104.2(13) . 2_657 ?
O82 P2 O82 180.0(11) . 2_657 ?
W14 O72 W3 90.7(9) . . ?
P2 O72 W3 125.7(17) . . ?
P2 O72 W14 127.7(15) . . ?
P2 O72 O82 60.3(15) . 2_657 ?
O82 O72 W3 65.4(12) 2_657 . ?
O82 O72 W14 132.2(15) 2_657 . ?
W18 O73 W15 139.5(9) . 2_657 ?
W17 O74 W18 139.6(9) . . ?
Cu17 O74 Cu18 139.6(9) . . ?
W17 O75 W3 138.6(8) . . ?
Cu17 O75 Cu3A 138.6(8) . . ?
W15 O77 W17 139.3(9) . 2_657 ?
C58 C28 C62 121.7(2) . . ?
C58 C28 C66 117.2(3) . . ?
C62 C28 C66 121.1(3) . . ?
C36 C33 H33 120.4 . . ?
C67 C33 H33 120.4 . . ?
C67 C33 C36 119.1(4) . . ?
C56 C36 C33 123.4(3) . . ?
C80 C36 C33 120.6(3) . . ?
C80 C36 C56 116.0(3) . . ?
C58 C50 H50 120.4 . . ?
C58 C50 C77 119.1(4) . . ?
C77 C50 H50 120.4 . . ?
C36 C56 H56 117.5 . . ?
C62 C56 C36 125.1(4) . . ?
C62 C56 H56 117.5 . . ?
C28 C58 H58 119.7 . . ?
C50 C58 C28 120.6(4) . . ?
C50 C58 H58 119.7 . . ?
C28 C62 H62 121.8 . . ?
C56 C62 C28 116.3(3) . . ?
C56 C62 H62 121.8 . . ?
C66 N4 Cu2 113.8(2) . . ?
C66 N4 C77 114.8(3) . . ?
C77 N4 Cu2 130.0(2) . . ?
N4 C66 C28 125.1(3) . . ?
N4 C66 C80 115.0(2) . . ?
C80 C66 C28 119.8(2) . . ?
C1 N12 Cu1 110.8(2) . . ?
C68 N12 C1 115.3(3) . . ?
C68 N12 Cu1 133.4(2) . . ?
C21 N11 Cu1 109.7(2) . . ?
C21 N11 C34 121.8(4) . . ?
C34 N11 Cu1 127.0(3) . . ?
C59 C21 N11 120.9(3) . . ?
C59 C21 C1 123.4(2) . . ?
C1 C21 N11 115.7(2) . . ?
C21 C59 C60 121.6(3) . . ?
C21 C59 C38 114.6(3) . . ?
C60 C59 C38 123.6(2) . . ?
C59 C60 H60 121.1 . . ?
C55 C60 C59 117.7(4) . . ?
C55 C60 H60 121.1 . . ?
C60 C55 H55 121.3 . . ?
C60 C55 C43 117.5(4) . . ?
C43 C55 H55 121.3 . . ?
C55 C43 C1 127.6(3) . . ?
C64 C43 C55 124.1(2) . . ?
C64 C43 C1 108.3(3) . . ?
C21 C1 N12 117.5(2) . . ?
C21 C1 C43 112.0(2) . . ?
C43 C1 N12 130.5(3) . . ?
C15 N5 Cu3 112.9(2) . . ?
C17 N5 Cu3 128.1(3) . . ?
C17 N5 C15 117.5(3) . . ?
C57 N3 Cu2 135.0(2) . . ?
C80 N3 C57 114.7(3) . . ?
C80 N3 Cu2 110.1(2) . . ?
N3 C57 H57 117.4 . . ?
C67 C57 N3 125.1(4) . . ?
C67 C57 H57 117.4 . . ?
C33 C67 C57 117.9(4) . . ?
C33 C67 H67 121.1 . . ?
C57 C67 H67 121.1 . . ?
C36 C80 C66 121.5(2) . . ?
N3 C80 C36 122.3(3) . . ?
N3 C80 C66 116.2(2) . . ?
N4 Cu2 N3 83.36(14) . . ?
N4 Cu2 N2 98.0(2) . . ?
N4 Cu2 O3 92.1(5) . . ?
N4 Cu2 N1 177.8(2) . . ?
N3 Cu2 N2 122.9(2) . . ?
N3 Cu2 O3 131.2(6) . . ?
N2 Cu2 O3 105.9(6) . . ?
N1 Cu2 N3 94.6(2) . . ?
N1 Cu2 N2 82.39(17) . . ?
N1 Cu2 O3 89.8(5) . . ?
C50 C77 H77 118.5 . . ?
N4 C77 C50 123.1(4) . . ?
N4 C77 H77 118.5 . . ?
N2 C4 H4 119.8 . . ?
C75 C4 H4 119.8 . . ?
C75 C4 N2 120.4(4) . . ?
C4 N2 Cu2 132.1(3) . . ?
C6 N2 Cu2 112.4(2) . . ?
C6 N2 C4 115.2(3) . . ?
Cu2 O3 H3A 118.3 . . ?
Cu2 O3 H3B 115.4 . . ?
H3A O3 H3B 96.5 . . ?
C6 C7 C54 113.3(3) . . ?
C6 C7 C9 122.6(3) . . ?
C9 C7 C54 124.1(3) . . ?
C7 C54 H54 118.8 . . ?
C75 C54 C7 122.4(4) . . ?
C75 C54 H54 118.8 . . ?
C7 C6 N2 128.0(3) . . ?
C7 C6 C8 118.6(3) . . ?
C8 C6 N2 113.3(3) . . ?
C7 C9 H9 122.3 . . ?
C7 C9 C78 115.3(4) . . ?
C78 C9 H9 122.3 . . ?
C4 C75 H75 119.7 . . ?
C54 C75 C4 120.6(4) . . ?
C54 C75 H75 119.7 . . ?
C9 C78 H78 117.6 . . ?
C9 C78 C10 124.7(4) . . ?
C10 C78 H78 117.6 . . ?
N12 Cu1 N11 84.65(15) . . ?
N12 Cu1 N10 101.3(2) . . ?
N10 Cu1 N11 152.2(3) . . ?
N9 Cu1 N12 155.4(3) . . ?
N9 Cu1 N11 102.6(2) . . ?
N9 Cu1 N10 83.31(17) . . ?
C12 N8 Cu3 106.5(2) . . ?
C48 N8 C12 119.4(4) . . ?
C48 N8 Cu3 123.3(2) . . ?
C30 N7 Cu3 111.6(2) . . ?
C49 N7 C30 118.2(3) . . ?
C49 N7 Cu3 130.2(2) . . ?
C30 C12 N8 119.6(3) . . ?
C30 C12 C13 120.0 . . ?
C13 C12 N8 120.1(2) . . ?
C12 C30 N7 115.5(3) . . ?
C70 C30 N7 123.9(2) . . ?
C70 C30 C12 120.0 . . ?
C30 C70 C69 120.0 . . ?
C30 C70 C52 114.9(4) . . ?
C69 C70 C52 125.0(3) . . ?
C70 C69 H69 120.0 . . ?
C14 C69 C70 120.0 . . ?
C14 C69 H69 120.0 . . ?
C69 C14 H14 120.0 . . ?
C69 C14 C13 120.0 . . ?
C13 C14 H14 120.0 . . ?
C12 C13 C19 120.7(3) . . ?
C14 C13 C12 120.0 . . ?
C14 C13 C19 119.3(3) . . ?
N7 C49 H49 120.1 . . ?
C71 C49 N7 119.9(4) . . ?
C71 C49 H49 120.1 . . ?
C49 C71 H71 120.5 . . ?
C49 C71 C52 118.9(4) . . ?
C52 C71 H71 120.5 . . ?
N5 Cu3 O43 78.8(4) . . ?
N5 Cu3 N8 101.63(16) . . ?
N5 Cu3 N7 161.4(3) . . ?
N8 Cu3 O43 117.1(4) . . ?
N7 Cu3 O43 82.8(3) . . ?
N7 Cu3 N8 84.32(15) . . ?
N6 Cu3 O43 89.6(4) . . ?
N6 Cu3 N5 82.26(16) . . ?
N6 Cu3 N8 153.4(3) . . ?
N6 Cu3 N7 100.4(2) . . ?
C18 C15 N5 124.0(3) . . ?
C18 C15 C37 121.3(2) . . ?
C37 C15 N5 114.3(2) . . ?
C18 C16 H16 120.5 . . ?
C18 C16 C63 119.0(4) . . ?
C63 C16 H16 120.5 . . ?
C15 C18 C16 117.7(3) . . ?
C15 C18 C47 116.2(3) . . ?
C16 C18 C47 126.1(2) . . ?
N5 C17 H17 120.4 . . ?
N5 C17 C63 119.2(4) . . ?
C63 C17 H17 120.4 . . ?
C16 C63 C17 122.5(4) . . ?
C16 C63 H63 118.8 . . ?
C17 C63 H63 118.8 . . ?
C22 C32 H32 121.9 . . ?
C47 C32 H32 121.9 . . ?
C47 C32 C22 116.1(4) . . ?
C37 C22 C32 121.5(3) . . ?
C26 C22 C32 120.2(2) . . ?
C26 C22 C37 118.3(3) . . ?
C15 C37 C22 119.6(2) . . ?
N6 C37 C15 114.9(2) . . ?
N6 C37 C22 125.5(3) . . ?
C18 C47 H47 117.5 . . ?
C32 C47 C18 125.0(4) . . ?
C32 C47 H47 117.5 . . ?
C37 N6 Cu3 113.6(2) . . ?
C37 N6 C45 113.9(4) . . ?
C45 N6 Cu3 132.4(3) . . ?
C22 C26 H26 121.0 . . ?
C22 C26 C24 117.9(3) . . ?
C24 C26 H26 121.0 . . ?
C26 C24 H24 119.2 . . ?
C45 C24 C26 121.6(4) . . ?
C45 C24 H24 119.2 . . ?
N6 C45 H45 119.0 . . ?
C24 C45 N6 122.1(4) . . ?
C24 C45 H45 119.0 . . ?
W13 O42 W16 92.4(8) . . ?
W13 O42 W22 92.5(11) . . ?
W22 O42 W16 92.7(8) . . ?
P1 O42 W13 123.5(12) . . ?
P1 O42 W16 123.3(18) . . ?
P1 O42 W22 123.6(15) . . ?
P1 O42 O71 55.9(12) . 2_567 ?
P1 O42 O78 55.0(12) . 2_567 ?
O71 O42 W13 131.7(19) 2_567 . ?
O71 O42 W16 130.3(14) 2_567 . ?
O71 O42 W22 67.7(14) 2_567 . ?
O78 O42 W13 129.1(16) 2_567 . ?
O78 O42 W16 68.3(12) 2_567 . ?
O78 O42 W22 133.1(14) 2_567 . ?
O78 O42 O71 92.0(17) 2_567 2_567 ?
W22 O39 W13 137.3(9) . . ?
Cu22 O39 Cu13 137.3(9) . . ?
W21 O79 W24 141.5(8) 2_567 . ?
W14 O81 W18 93.2(10) . . ?
W14 O81 W20 95.3(11) . 2_657 ?
W20 O81 W18 90.7(9) 2_657 . ?
P2 O81 W14 127.6(14) . . ?
P2 O81 Cu14 127.6(14) . . ?
P2 O81 W18 118.1(16) . . ?
P2 O81 W20 122.9(14) . 2_657 ?
W15 O80 W17 94.8(10) . 2_657 ?
W15 O80 W18 95.5(8) . 2_657 ?
W18 O80 W17 93.4(8) 2_657 2_657 ?
P2 O80 W15 125.0(14) . . ?
P2 O80 Cu15 125.0(14) . . ?
P2 O80 W17 119.2(13) . 2_657 ?
P2 O80 W18 121.6(18) . 2_657 ?
W3 O82 W17 93.2(8) 2_657 2_657 ?
W3 O82 W20 94.0(8) 2_657 2_657 ?
W20 O82 W17 90.8(8) 2_657 2_657 ?
P2 O82 W3 128.8(16) . 2_657 ?
P2 O82 W17 118.7(13) . 2_657 ?
P2 O82 W20 121.9(15) . 2_657 ?
P2 O82 O72 53.4(11) . 2_657 ?
O72 O82 W3 75.5(14) 2_657 2_657 ?
O72 O82 W17 128.7(18) 2_657 2_657 ?
O72 O82 W20 139.1(16) 2_657 2_657 ?
C40 N10 Cu1 129.2(2) . . ?
C40 N10 C41 120.0 . . ?
C41 N10 Cu1 110.7(2) . . ?
N10 C40 H40 120.0 . . ?
C3 C40 N10 120.0 . . ?
C3 C40 H40 120.0 . . ?
C40 C3 H3 120.0 . . ?
C40 C3 C2 120.0 . . ?
C2 C3 H3 120.0 . . ?
C3 C2 H2 120.0 . . ?
C3 C2 C73 120.0 . . ?
C73 C2 H2 120.0 . . ?
C2 C73 C46 122.0(3) . . ?
C41 C73 C2 120.0 . . ?
C41 C73 C46 117.9(3) . . ?
N10 C41 C35 117.9(3) . . ?
C73 C41 N10 120.0 . . ?
C73 C41 C35 122.1(3) . . ?
C31 C25 H25 119.7 . . ?
C31 C25 C27 120.7(4) . . ?
C27 C25 H25 119.7 . . ?
C25 C31 H31 119.6 . . ?
C25 C31 C23 120.9(4) . . ?
C23 C31 H31 119.5 . . ?
C31 C23 H23 119.9 . . ?
N9 C23 C31 120.2(4) . . ?
N9 C23 H23 119.9 . . ?
C23 N9 Cu1 129.1(2) . . ?
C23 N9 C35 115.9(3) . . ?
C35 N9 Cu1 114.52(19) . . ?
C73 C46 H46 120.3 . . ?
C73 C46 C51 119.4(4) . . ?
C51 C46 H46 120.3 . . ?
C46 C51 H51 118.4 . . ?
C27 C51 C46 123.3(3) . . ?
C27 C51 H51 118.4 . . ?
C51 C27 C25 127.9(3) . . ?
C51 C27 C35 116.3(2) . . ?
C35 C27 C25 115.8(3) . . ?
N9 C35 C41 113.5(3) . . ?
C27 C35 C41 120.9(3) . . ?
C27 C35 N9 125.7(3) . . ?
C13 C19 H19 122.3 . . ?
C13 C19 C20 115.4(4) . . ?
C20 C19 H19 122.3 . . ?
N8 C48 H48 122.6 . . ?
N8 C48 C20 114.8(4) . . ?
C20 C48 H48 122.6 . . ?
C70 C52 C71 122.9(4) . . ?
C70 C52 H52 118.6 . . ?
C71 C52 H52 118.6 . . ?
N12 C68 H68 120.0 . . ?
N12 C68 C61 120.1(3) . . ?
C61 C68 H68 120.0 . . ?
C19 C20 H20 117.1 . . ?
C48 C20 C19 125.8(4) . . ?
C48 C20 H20 117.1 . . ?
N11 C34 H34 120.2 . . ?
C53 C34 N11 119.5(4) . . ?
C53 C34 H34 120.2 . . ?
C59 C38 H38 116.5 . . ?
C53 C38 C59 127.0(4) . . ?
C53 C38 H38 116.5 . . ?
C34 C53 C38 115.7(4) . . ?
C34 C53 H53 122.1 . . ?
C38 C53 H53 122.1 . . ?
C68 C61 H61 121.1 . . ?
C64 C61 C68 117.7(3) . . ?
C64 C61 H61 121.1 . . ?
C43 C64 C61 127.6(3) . . ?
C43 C64 H64 116.2 . . ?
C61 C64 H64 116.2 . . ?
C8 N1 Cu2 112.9(2) . . ?
C8 N1 C65 120.0 . . ?
C65 N1 Cu2 126.9(2) . . ?
N1 C8 C6 118.3(3) . . ?
N1 C8 C10 120.0 . . ?
C10 C8 C6 121.7(3) . . ?
C8 C10 C78 116.6(4) . . ?
C8 C10 C76 120.0 . . ?
C76 C10 C78 123.3(4) . . ?
C10 C76 H76 120.0 . . ?
C72 C76 C10 120.0 . . ?
C72 C76 H76 120.0 . . ?
C76 C72 H72 120.0 . . ?
C76 C72 C65 120.0 . . ?
C65 C72 H72 120.0 . . ?
N1 C65 H65 120.0 . . ?
C72 C65 N1 120.0 . . ?
C72 C65 H65 120.0 . . ?
W16 O78 W23 92.2(6) 2_567 2_567 ?
W24 O78 W16 93.0(8) 2_567 2_567 ?
W24 O78 W23 92.6(9) 2_567 2_567 ?
P1 O78 W16 124.2(14) . 2_567 ?
P1 O78 W23 121.2(12) . 2_567 ?
P1 O78 W24 124.7(11) . 2_567 ?
P1 O78 O71 55.9(11) . 2_567 ?
P1 O78 O42 55.0(11) . 2_567 ?
O71 O78 W16 134.2(13) 2_567 2_567 ?
O71 O78 W23 128.8(16) 2_567 2_567 ?
O71 O78 W24 68.8(13) 2_567 2_567 ?
O42 O78 W16 69.3(12) 2_567 2_567 ?
O42 O78 W23 130.4(15) 2_567 2_567 ?
O42 O78 W24 132.4(14) 2_567 2_567 ?
O42 O78 O71 91.9(15) 2_567 2_567 ?
W23 O68 W24 137.8(10) . . ?
Cu23 O68 Cu24 137.8(10) . . ?
H67A O67 H67B 104.6 . . ?
H87A O87 H87B 104.4 . . ?
W5 O15 W12 151.3(7) . . ?
Cu5 O15 Cu12 151.3(7) . . ?
Cu2A O89 Cu19 151.0(13) . . ?

loop_
_geom_bond_atom_site_label_1
_geom_bond_atom_site_label_2
_geom_bond_distance
_geom_bond_site_symmetry_2
_geom_bond_publ_flag
W1 O83 1.674(12) . ?
W1 O21 1.933(11) . ?
W1 O27 1.948(13) . ?
W1 O33 1.863(12) . ?
W1 O40 1.933(11) . ?
W1 O56 2.414(11) . ?
Cu1A O83 1.674(12) . ?
Cu1A O21 1.933(11) . ?
Cu1A O27 1.948(13) . ?
Cu1A O33 1.863(12) . ?
Cu1A O40 1.933(11) . ?
Cu1A O56 2.414(11) . ?
W2 O13 1.902(12) . ?
W2 O27 1.909(13) . ?
W2 O34 1.697(12) . ?
W2 O84 1.914(11) . ?
W2 O41 2.3(2) . ?
W2 O56 2.448(11) . ?
Cu2A O13 1.902(12) . ?
Cu2A O27 1.909(13) . ?
Cu2A O34 1.697(12) . ?
Cu2A O84 1.914(11) . ?
Cu2A O89 1.86(5) . ?
W3 O35 1.877(11) . ?
W3 O12 1.932(16) . ?
W3 O7 1.645(13) . ?
W3 O9 1.863(17) . ?
W3 O72 2.52(3) . ?
W3 O75 1.908(12) . ?
W3 O82 2.36(3) 2_657 ?
Cu3A O35 1.877(11) . ?
Cu3A O12 1.932(16) . ?
Cu3A O7 1.645(13) . ?
Cu3A O9 1.863(17) . ?
Cu3A O75 1.908(12) . ?
Cu3A O82 2.36(3) 2_657 ?
W4 O2 1.952(10) . ?
W4 O22 1.922(12) . ?
W4 O26 2.430(12) . ?
W4 O40 1.889(10) . ?
W4 O49 1.886(14) . ?
W4 O52 1.683(12) . ?
Cu4 O2 1.952(10) . ?
Cu4 O22 1.922(12) . ?
Cu4 O26 2.430(12) . ?
Cu4 O40 1.889(10) . ?
Cu4 O49 1.886(14) . ?
Cu4 O52 1.683(12) . ?
W5 O1 2.434(11) . ?
W5 O18 1.921(14) . ?
W5 O30 1.667(12) . ?
W5 O31 1.915(13) . ?
W5 O47 1.910(10) . ?
W5 O15 1.887(10) . ?
Cu5 O1 2.434(11) . ?
Cu5 O18 1.921(14) . ?
Cu5 O30 1.667(12) . ?
Cu5 O31 1.915(13) . ?
Cu5 O47 1.910(10) . ?
Cu5 O15 1.887(10) . ?
W6 O19 1.933(11) . ?
W6 O4 1.922(14) . ?
W6 O24 1.903(13) . ?
W6 O45 1.693(11) . ?
W6 O46 1.878(12) . ?
W6 O53 2.430(10) . ?
Cu6 O19 1.933(11) . ?
Cu6 O4 1.922(14) . ?
Cu6 O24 1.903(13) . ?
Cu6 O45 1.693(11) . ?
Cu6 O46 1.878(12) . ?
Cu6 O53 2.430(10) . ?
W7 O1 2.457(13) . ?
W7 O22 1.873(12) . ?
W7 O25 1.703(15) . ?
W7 O29 1.891(10) . ?
W7 O31 1.918(11) . ?
W7 O33 1.949(10) . ?
Cu7 O22 1.873(12) . ?
Cu7 O25 1.703(15) . ?
Cu7 O29 1.891(10) . ?
Cu7 O31 1.918(11) . ?
Cu7 O33 1.949(10) . ?
W8 O5 1.925(10) . ?
W8 O19 1.879(10) . ?
W8 O18 1.887(14) . ?
W8 O37 1.693(12) . ?
W8 O85 1.915(13) . ?
W8 O53 2.462(11) . ?
Cu8 O5 1.925(10) . ?
Cu8 O19 1.879(10) . ?
Cu8 O18 1.887(14) . ?
Cu8 O37 1.693(12) . ?
Cu8 O85 1.915(13) . ?
W9 O13 1.893(10) . ?
W9 O20 1.713(14) . ?
W9 O24 1.917(10) . ?
W9 O36 1.916(12) . ?
W9 O85 1.923(11) . ?
W9 O53 2.432(13) . ?
Cu9 O13 1.893(10) . ?
Cu9 O20 1.713(14) . ?
Cu9 O24 1.917(10) . ?
Cu9 O36 1.916(12) . ?
Cu9 O85 1.923(11) . ?
Cu9 O53 2.432(13) . ?
W10 O16 1.928(12) . ?
W10 O1 2.407(9) . ?
W10 O4 1.849(14) . ?
W10 O28 1.628(7) . ?
W10 O29 1.936(13) . ?
W10 O47 1.900(11) . ?
Cu10 O16 1.928(12) . ?
Cu10 O1 2.407(9) . ?
Cu10 O4 1.849(14) . ?
Cu10 O28 1.628(7) . ?
Cu10 O29 1.936(13) . ?
Cu10 O47 1.900(11) . ?
W11 O16 1.865(13) . ?
W11 O2 1.886(13) . ?
W11 O26 2.419(9) . ?
W11 O46 1.946(13) . ?
W11 O51 1.700(11) . ?
W11 O58 1.962(13) . ?
Cu11 O16 1.865(13) . ?
Cu11 O2 1.886(13) . ?
Cu11 O26 2.419(9) . ?
Cu11 O46 1.946(13) . ?
Cu11 O51 1.700(11) . ?
Cu11 O58 1.962(13) . ?
W12 O5 1.901(12) . ?
W12 O21 1.906(12) . ?
W12 O84 1.894(12) . ?
W12 O48 1.718(10) . ?
W12 O56 2.469(10) . ?
W12 O15 1.931(12) . ?
Cu12 O5 1.901(12) . ?
Cu12 O21 1.906(12) . ?
Cu12 O84 1.894(12) . ?
Cu12 O48 1.718(10) . ?
Cu12 O15 1.931(12) . ?
W13 O43 1.675(13) . ?
W13 O44 1.914(12) . ?
W13 O57 2.50(3) . ?
W13 O88 1.84(3) . ?
W13 O69 1.836(12) . ?
W13 O42 2.44(2) . ?
W13 O39 1.903(15) . ?
Cu13 O43 1.675(13) . ?
Cu13 O44 1.914(12) . ?
Cu13 O69 1.836(12) . ?
Cu13 O39 1.903(15) . ?
Cu13 O50 1.94(3) . ?
W14 O38 1.945(12) . ?
W14 O14 1.860(12) . ?
W14 O6 1.926(12) 2_657 ?
W14 O12 1.845(13) . ?
W14 O8 1.674(17) . ?
W14 O72 2.49(3) . ?
W14 O81 2.36(3) . ?
Cu14 O38 1.945(12) . ?
Cu14 O14 1.860(12) . ?
Cu14 O6 1.926(12) 2_657 ?
Cu14 O12 1.845(13) . ?
Cu14 O8 1.674(17) . ?
Cu14 O81 2.36(3) . ?
W15 O35 1.887(11) . ?
W15 O38 1.816(15) . ?
W15 O73 1.915(17) 2_657 ?
W15 O76 1.659(13) . ?
W15 O77 1.872(12) . ?
W15 O80 2.38(3) . ?
Cu15 O35 1.887(11) . ?
Cu15 O38 1.816(15) . ?
Cu15 O73 1.915(17) 2_657 ?
Cu15 O76 1.659(13) . ?
Cu15 O77 1.872(12) . ?
Cu15 O80 2.38(3) . ?
W16 O63 1.677(11) . ?
W16 O64 1.853(16) . ?
W16 O65 1.881(16) . ?
W16 O69 1.937(12) . ?
W16 O70 1.884(13) . ?
W16 O42 2.47(3) . ?
W16 O78 2.45(2) 2_567 ?
Cu16 O63 1.677(11) . ?
Cu16 O64 1.853(16) . ?
Cu16 O65 1.881(16) . ?
Cu16 O69 1.937(12) . ?
Cu16 O70 1.884(13) . ?
W17 O11 1.651(10) . ?
W17 O10 1.913(17) . ?
W17 O74 1.847(18) . ?
W17 O75 1.880(15) . ?
W17 O77 1.924(14) 2_657 ?
W17 O80 2.45(3) 2_657 ?
W17 O82 2.51(2) 2_657 ?
Cu17 O11 1.651(10) . ?
Cu17 O10 1.913(17) . ?
Cu17 O74 1.847(18) . ?
Cu17 O75 1.880(15) . ?
Cu17 O77 1.924(14) 2_657 ?
W18 O17 1.659(13) . ?
W18 O14 1.935(14) . ?
W18 O60 1.875(12) 2_657 ?
W18 O73 1.879(16) . ?
W18 O74 1.936(14) . ?
W18 O81 2.53(3) . ?
W18 O80 2.43(3) 2_657 ?
Cu18 O17 1.659(13) . ?
Cu18 O14 1.935(14) . ?
Cu18 O60 1.875(12) 2_657 ?
Cu18 O73 1.879(16) . ?
Cu18 O74 1.936(14) . ?
Cu18 O80 2.43(3) 2_657 ?
W19 O26 2.454(12) . ?
W19 O32 1.672(13) . ?
W19 O36 1.887(13) . ?
W19 O41 1.6(2) . ?
W19 O49 1.904(14) . ?
W19 O58 1.884(10) . ?
Cu19 O32 1.672(13) . ?
Cu19 O36 1.887(13) . ?
Cu19 O49 1.904(14) . ?
Cu19 O58 1.884(10) . ?
Cu19 O89 1.96(5) . ?
W20 O6 1.883(14) . ?
W20 O23 1.671(15) . ?
W20 O10 1.894(12) . ?
W20 O9 1.925(16) . ?
W20 O60 1.932(11) . ?
W20 O81 2.46(3) 2_657 ?
W20 O82 2.49(3) 2_657 ?
Cu20 O6 1.883(14) . ?
Cu20 O23 1.671(15) . ?
Cu20 O10 1.894(12) . ?
Cu20 O9 1.925(16) . ?
Cu20 O60 1.932(11) . ?
W21 O55 1.887(18) . ?
W21 O54 1.888(15) . ?
W21 O57 2.49(3) 2_567 ?
W21 O88 1.88(3) 2_567 ?
W21 O59 1.657(14) . ?
W21 O71 2.45(2) 2_567 ?
W21 O79 1.877(13) 2_567 ?
Cu21 O55 1.887(18) . ?
Cu21 O54 1.888(15) . ?
Cu21 O59 1.657(14) . ?
Cu21 O79 1.877(13) 2_567 ?
Cu21 O50 2.05(3) 2_567 ?
W22 O64 1.930(15) . ?
W22 O61 1.754(16) . ?
W22 O54 1.891(14) . ?
W22 O62 1.885(14) . ?
W22 O71 2.43(3) 2_567 ?
W22 O42 2.46(3) . ?
W22 O39 1.900(13) . ?
Cu22 O64 1.930(15) . ?
Cu22 O61 1.754(16) . ?
Cu22 O54 1.891(14) . ?
Cu22 O62 1.885(14) . ?
Cu22 O71 2.43(3) 2_567 ?
Cu22 O39 1.900(13) . ?
W23 O55 1.874(19) . ?
W23 O44 1.835(13) 2_567 ?
W23 O57 2.44(2) 2_567 ?
W23 O66 1.679(12) . ?
W23 O70 1.941(15) . ?
W23 O78 2.48(2) 2_567 ?
W23 O68 1.886(16) . ?
Cu23 O55 1.874(19) . ?
Cu23 O44 1.835(13) 2_567 ?
Cu23 O57 2.44(2) 2_567 ?
Cu23 O66 1.679(12) . ?
Cu23 O70 1.941(15) . ?
Cu23 O68 1.886(16) . ?
W24 O65 1.900(15) . ?
W24 O62 1.900(14) 2_567 ?
W24 O71 2.45(3) . ?
W24 O79 1.878(12) . ?
W24 O78 2.44(3) 2_567 ?
W24 O68 1.924(13) . ?
W24 O86 1.656(18) . ?
Cu24 O65 1.900(15) . ?
Cu24 O62 1.900(14) 2_567 ?
Cu24 O79 1.878(12) . ?
Cu24 O78 2.44(3) 2_567 ?
Cu24 O68 1.924(13) . ?
Cu24 O86 1.656(18) . ?
P3 O1 1.535(13) . ?
P3 O26 1.532(11) . ?
P3 O53 1.509(13) . ?
P3 O56 1.523(9) . ?
P1 O57 1.51(2) . ?
P1 O57 1.51(2) 2_567 ?
P1 O71 1.58(3) 2_567 ?
P1 O71 1.58(3) . ?
P1 O42 1.55(3) 2_567 ?
P1 O42 1.55(3) . ?
P1 O78 1.55(2) . ?
P1 O78 1.55(2) 2_567 ?
O43 Cu3 2.415(12) . ?
O71 O42 1.79(4) 2_567 ?
O71 O78 1.79(3) 2_567 ?
P2 O72 1.44(3) 2_657 ?
P2 O72 1.44(3) . ?
P2 O81 1.57(3) 2_657 ?
P2 O81 1.57(3) . ?
P2 O80 1.62(2) 2_657 ?
P2 O80 1.62(2) . ?
P2 O82 1.56(2) . ?
P2 O82 1.56(2) 2_657 ?
O72 O82 1.64(4) 2_657 ?
C28 C58 1.40000(14) . ?
C28 C62 1.40000(13) . ?
C28 C66 1.40000(13) . ?
C33 H33 0.9300 . ?
C33 C36 1.40000(14) . ?
C33 C67 1.40000(13) . ?
C36 C56 1.40000(13) . ?
C36 C80 1.40000(13) . ?
C50 H50 0.9300 . ?
C50 C58 1.40000(13) . ?
C50 C77 1.40000(13) . ?
C56 H56 0.9300 . ?
C56 C62 1.40000(16) . ?
C58 H58 0.9300 . ?
C62 H62 0.9300 . ?
N4 C66 1.40000(13) . ?
N4 Cu2 1.912(4) . ?
N4 C77 1.40000(13) . ?
C66 C80 1.40000(12) . ?
N12 C1 1.40000(14) . ?
N12 Cu1 1.945(5) . ?
N12 C68 1.40000(14) . ?
N11 C21 1.40000(13) . ?
N11 Cu1 1.999(5) . ?
N11 C34 1.40000(15) . ?
C21 C59 1.40000(13) . ?
C21 C1 1.40000(14) . ?
C59 C60 1.40000(14) . ?
C59 C38 1.40000(13) . ?
C60 H60 0.9300 . ?
C60 C55 1.40000(13) . ?
C55 H55 0.9300 . ?
C55 C43 1.40000(13) . ?
C43 C1 1.40000(14) . ?
C43 C64 1.40000(13) . ?
N5 Cu3 1.968(5) . ?
N5 C15 1.40000(14) . ?
N5 C17 1.40000(14) . ?
N3 C57 1.40000(14) . ?
N3 C80 1.40000(13) . ?
N3 Cu2 2.012(4) . ?
C57 H57 0.9300 . ?
C57 C67 1.40000(13) . ?
C67 H67 0.9300 . ?
Cu2 N2 2.026(5) . ?
Cu2 O3 2.095(13) . ?
Cu2 N1 1.941(4) . ?
C77 H77 0.9300 . ?
C4 H4 0.9300 . ?
C4 N2 1.40000(13) . ?
C4 C75 1.40000(16) . ?
N2 C6 1.40000(14) . ?
O3 H3A 1.0006 . ?
O3 H3B 0.9876 . ?
C7 C54 1.40000(13) . ?
C7 C6 1.40000(15) . ?
C7 C9 1.40000(13) . ?
C54 H54 0.9300 . ?
C54 C75 1.40000(14) . ?
C6 C8 1.4000 . ?
C9 H9 0.9300 . ?
C9 C78 1.40000(14) . ?
C75 H75 0.9300 . ?
C78 H78 0.9300 . ?
C78 C10 1.4000 . ?
Cu1 N10 1.991(4) . ?
Cu1 N9 1.936(5) . ?
N8 C12 1.4000 . ?
N8 Cu3 2.047(5) . ?
N8 C48 1.40000(13) . ?
N7 C30 1.4000 . ?
N7 C49 1.40000(13) . ?
N7 Cu3 1.979(5) . ?
C12 C30 1.3900 . ?
C12 C13 1.3900 . ?
C30 C70 1.3900 . ?
C70 C69 1.3900 . ?
C70 C52 1.4000 . ?
C69 H69 0.9300 . ?
C69 C14 1.3900 . ?
C14 H14 0.9300 . ?
C14 C13 1.3900 . ?
C13 C19 1.4000 . ?
C49 H49 0.9300 . ?
C49 C71 1.40000(15) . ?
C71 H71 0.9300 . ?
C71 C52 1.40000(16) . ?
Cu3 N6 1.934(5) . ?
C15 C18 1.40000(13) . ?
C15 C37 1.40000(14) . ?
C16 H16 0.9300 . ?
C16 C18 1.40000(14) . ?
C16 C63 1.40000(15) . ?
C18 C47 1.40000(14) . ?
C17 H17 0.9300 . ?
C17 C63 1.40000(13) . ?
C63 H63 0.9300 . ?
C32 H32 0.9300 . ?
C32 C22 1.40000(15) . ?
C32 C47 1.40000(14) . ?
C22 C37 1.40000(15) . ?
C22 C26 1.40000(13) . ?
C37 N6 1.40000(13) . ?
C47 H47 0.9300 . ?
N6 C45 1.40000(13) . ?
C26 H26 0.9300 . ?
C26 C24 1.40000(14) . ?
C24 H24 0.9300 . ?
C24 C45 1.40000(16) . ?
C45 H45 0.9300 . ?
O42 O78 1.78(4) 2_567 ?
N10 C40 1.3900 . ?
N10 C41 1.3900 . ?
C40 H40 0.9300 . ?
C40 C3 1.3900 . ?
C3 H3 0.9300 . ?
C3 C2 1.3900 . ?
C2 H2 0.9300 . ?
C2 C73 1.3900 . ?
C73 C41 1.3900 . ?
C73 C46 1.4000 . ?
C41 C35 1.4000 . ?
C25 H25 0.9300 . ?
C25 C31 1.40000(13) . ?
C25 C27 1.40000(15) . ?
C31 H31 0.9300 . ?
C31 C23 1.40000(15) . ?
C23 H23 0.9300 . ?
C23 N9 1.40000(14) . ?
N9 C35 1.40000(13) . ?
C46 H46 0.9300 . ?
C46 C51 1.40000(15) . ?
C51 H51 0.9300 . ?
C51 C27 1.40000(13) . ?
C27 C35 1.40000(14) . ?
C19 H19 0.9300 . ?
C19 C20 1.40000(14) . ?
C48 H48 0.9300 . ?
C48 C20 1.40000(16) . ?
C52 H52 0.9300 . ?
C68 H68 0.9300 . ?
C68 C61 1.40700(11) . ?
C20 H20 0.9300 . ?
C34 H34 0.9300 . ?
C34 C53 1.40000(13) . ?
C38 H38 0.9300 . ?
C38 C53 1.40000(14) . ?
C53 H53 0.9300 . ?
C61 H61 0.9300 . ?
C61 C64 1.40700(12) . ?
C64 H64 0.9300 . ?
N1 C8 1.3900 . ?
N1 C65 1.3900 . ?
C8 C10 1.3900 . ?
C10 C76 1.3900 . ?
C76 H76 0.9300 . ?
C76 C72 1.3900 . ?
C72 H72 0.9300 . ?
C72 C65 1.3900 . ?
C65 H65 0.9300 . ?
O67 H67A 0.8506 . ?
O67 H67B 0.8504 . ?
O87 H87A 0.8496 . ?
O87 H87B 0.8515 . ?

loop_
_geom_torsion_atom_site_label_1
_geom_torsion_atom_site_label_2
_geom_torsion_atom_site_label_3
_geom_torsion_atom_site_label_4
_geom_torsion
_geom_torsion_site_symmetry_1
_geom_torsion_site_symmetry_2
_geom_torsion_site_symmetry_3
_geom_torsion_site_symmetry_4
_geom_torsion_publ_flag
O13 Cu2A O89 Cu19 -26(3) . . . . ?
O5 W8 O19 W6 -4(2) . . . . ?
O5 W8 O18 W5 -29.8(13) . . . . ?
O5 Cu8 O19 Cu6 -4(2) . . . . ?
O5 Cu8 O18 Cu5 -29.8(13) . . . . ?
O5 W12 O84 W2 -87.8(8) . . . . ?
O5 Cu12 O84 Cu2A -87.8(8) . . . . ?
O16 W10 O4 W6 -24.6(14) . . . . ?
O16 Cu10 O4 Cu6 -24.6(14) . . . . ?
O16 W11 O2 W4 -86.7(8) . . . . ?
O16 Cu11 O2 Cu4 -86.7(8) . . . . ?
O1 W5 O15 W12 54.8(14) . . . . ?
O1 Cu5 O15 Cu12 54.8(14) . . . . ?
O1 W7 O22 W4 55.9(15) . . . . ?
O1 W7 O29 W10 -2.0(6) . . . . ?
O1 W10 O4 W6 59.7(13) . . . . ?
O1 Cu10 O4 Cu6 59.7(13) . . . . ?
O1 P3 O26 W4 -62.4(8) . . . . ?
O1 P3 O26 Cu4 -62.4(8) . . . . ?
O1 P3 O26 W11 59.5(10) . . . . ?
O1 P3 O26 Cu11 59.5(10) . . . . ?
O1 P3 O26 W19 178.6(6) . . . . ?
O1 P3 O53 W6 -59.6(9) . . . . ?
O1 P3 O53 Cu6 -59.6(9) . . . . ?
O1 P3 O53 W8 58.6(8) . . . . ?
O1 P3 O53 W9 178.5(6) . . . . ?
O1 P3 O53 Cu9 178.5(6) . . . . ?
O1 P3 O56 W1 59.2(9) . . . . ?
O1 P3 O56 Cu1A 59.2(9) . . . . ?
O1 P3 O56 W2 -179.8(6) . . . . ?
O1 P3 O56 W12 -62.7(10) . . . . ?
O19 W6 O46 W11 41(2) . . . . ?
O19 Cu6 O46 Cu11 41(2) . . . . ?
O19 W8 O18 W5 127.0(13) . . . . ?
O19 Cu8 O18 Cu5 127.0(13) . . . . ?
O18 W5 O15 W12 -27.8(14) . . . . ?
O18 Cu5 O15 Cu12 -27.8(14) . . . . ?
O18 W8 O19 W6 -85.7(9) . . . . ?
O18 Cu8 O19 Cu6 -85.7(9) . . . . ?
O20 W9 O13 W2 -127.9(15) . . . . ?
O20 Cu9 O13 Cu2A -127.9(15) . . . . ?
O83 W1 O33 W7 -129.6(15) . . . . ?
O83 Cu1A O33 Cu7 -129.6(15) . . . . ?
O4 W6 O46 W11 -29.4(13) . . . . ?
O4 Cu6 O46 Cu11 -29.4(13) . . . . ?
O2 W4 O40 W1 46(3) . . . . ?
O2 W4 O49 W19 69.3(7) . . . . ?
O2 Cu4 O40 Cu1A 46(3) . . . . ?
O2 Cu4 O49 Cu19 69.3(7) . . . . ?
O2 W11 O16 W10 122.9(15) . . . . ?
O2 Cu11 O16 Cu10 122.9(15) . . . . ?
O21 W1 O33 W7 127.3(15) . . . . ?
O21 Cu1A O33 Cu7 127.3(15) . . . . ?
O21 W12 O84 W2 68.6(8) . . . . ?
O21 Cu12 O84 Cu2A 68.6(8) . . . . ?
O22 W4 O40 W1 -26.4(16) . . . . ?
O22 W4 O49 W19 -7.2(14) . . . . ?
O22 Cu4 O40 Cu1A -26.4(16) . . . . ?
O22 Cu4 O49 Cu19 -7.2(14) . . . . ?
O22 W7 O29 W10 -84.9(8) . . . . ?
O22 Cu7 O29 Cu10 -84.9(8) . . . . ?
O24 W6 O46 W11 124.9(13) . . . . ?
O24 Cu6 O46 Cu11 124.9(13) . . . . ?
O24 W9 O13 W2 52(2) . . . . ?
O24 Cu9 O13 Cu2A 52(2) . . . . ?
O25 W7 O22 W4 -128.8(15) . . . . ?
O25 W7 O29 W10 170.1(7) . . . . ?
O25 Cu7 O22 Cu4 -128.8(15) . . . . ?
O25 Cu7 O29 Cu10 170.1(7) . . . . ?
O26 W4 O40 W1 56.1(16) . . . . ?
O26 W4 O49 W19 -2.8(6) . . . . ?
O26 Cu4 O40 Cu1A 56.1(16) . . . . ?
O26 Cu4 O49 Cu19 -2.8(6) . . . . ?
O26 W11 O16 W10 49.8(15) . . . . ?
O26 W11 O2 W4 -3.5(7) . . . . ?
O26 Cu11 O16 Cu10 49.8(15) . . . . ?
O26 Cu11 O2 Cu4 -3.5(7) . . . . ?
O26 W19 O36 W9 54.2(15) . . . . ?
O26 W19 O41 W2 -57(14) . . . . ?
O26 W19 O58 W11 -2.4(7) . . . . ?
O26 P3 O1 W5 177.3(6) . . . . ?
O26 P3 O1 Cu5 177.3(6) . . . . ?
O26 P3 O1 W7 57.9(8) . . . . ?
O26 P3 O1 W10 -61.7(9) . . . . ?
O26 P3 O1 Cu10 -61.7(9) . . . . ?
O26 P3 O53 W6 59.6(9) . . . . ?
O26 P3 O53 Cu6 59.6(9) . . . . ?
O26 P3 O53 W8 177.8(6) . . . . ?
O26 P3 O53 W9 -62.3(8) . . . . ?
O26 P3 O53 Cu9 -62.3(8) . . . . ?
O26 P3 O56 W1 -59.4(10) . . . . ?
O26 P3 O56 Cu1A -59.4(10) . . . . ?
O26 P3 O56 W2 61.6(9) . . . . ?
O26 P3 O56 W12 178.7(8) . . . . ?
O27 W1 O33 W7 44(2) . . . . ?
O27 Cu1A O33 Cu7 44(2) . . . . ?
O27 Cu2A O89 Cu19 130(3) . . . . ?
O28 W10 O4 W6 -125.3(14) . . . . ?
O28 Cu10 O4 Cu6 -125.3(14) . . . . ?
O29 W7 O22 W4 127.8(15) . . . . ?
O29 Cu7 O22 Cu4 127.8(15) . . . . ?
O29 W10 O4 W6 48(2) . . . . ?
O29 Cu10 O4 Cu6 48(2) . . . . ?
O30 W5 O15 W12 -129.9(14) . . . . ?
O30 Cu5 O15 Cu12 -129.9(14) . . . . ?
O31 W5 O15 W12 127.3(14) . . . . ?
O31 Cu5 O15 Cu12 127.3(14) . . . . ?
O31 W7 O22 W4 41(2) . . . . ?
O31 W7 O29 W10 70.0(8) . . . . ?
O31 Cu7 O22 Cu4 41(2) . . . . ?
O31 Cu7 O29 Cu10 70.0(8) . . . . ?
O32 W19 O36 W9 -132.2(15) . . . . ?
O32 W19 O41 W2 131(14) . . . . ?
O32 W19 O58 W11 169.2(9) . . . . ?
O32 Cu19 O36 Cu9 -132.2(15) . . . . ?
O32 Cu19 O58 Cu11 169.2(9) . . . . ?
O33 W7 O22 W4 -27.1(15) . . . . ?
O33 W7 O29 W10 -4.0(16) . . . . ?
O33 Cu7 O22 Cu4 -27.1(15) . . . . ?
O33 Cu7 O29 Cu10 -4.0(16) . . . . ?
O34 Cu2A O89 Cu19 -127(3) . . . . ?
O36 W9 O13 W2 -24.5(15) . . . . ?
O36 Cu9 O13 Cu2A -24.5(15) . . . . ?
O36 W19 O41 W2 27(14) . . . . ?
O36 W19 O58 W11 -86.1(9) . . . . ?
O36 Cu19 O58 Cu11 -86.1(9) . . . . ?
O37 W8 O19 W6 169.2(9) . . . . ?
O37 W8 O18 W5 -130.2(13) . . . . ?
O37 Cu8 O19 Cu6 169.2(9) . . . . ?
O37 Cu8 O18 Cu5 -130.2(13) . . . . ?
O84 Cu2A O89 Cu19 48(4) . . . . ?
O40 W1 O33 W7 -28.7(15) . . . . ?
O40 Cu1A O33 Cu7 -28.7(15) . . . . ?
O40 W4 O49 W19 -86.7(7) . . . . ?
O40 Cu4 O49 Cu19 -86.7(7) . . . . ?
O41 W19 O36 W9 -31(5) . . . . ?
O41 W19 O58 W11 2(12) . . . . ?
O85 W8 O19 W6 69.7(9) . . . . ?
O85 W8 O18 W5 43(2) . . . . ?
O85 Cu8 O19 Cu6 69.7(9) . . . . ?
O85 Cu8 O18 Cu5 43(2) . . . . ?
O85 W9 O13 W2 130.9(16) . . . . ?
O85 Cu9 O13 Cu2A 130.9(16) . . . . ?
O45 W6 O46 W11 -131.5(13) . . . . ?
O45 Cu6 O46 Cu11 -131.5(13) . . . . ?
O46 W11 O16 W10 -34.6(15) . . . . ?
O46 W11 O2 W4 -8(2) . . . . ?
O46 Cu11 O16 Cu10 -34.6(15) . . . . ?
O46 Cu11 O2 Cu4 -8(2) . . . . ?
O47 W5 O15 W12 45(2) . . . . ?
O47 Cu5 O15 Cu12 45(2) . . . . ?
O47 W10 O4 W6 131.8(14) . . . . ?
O47 Cu10 O4 Cu6 131.8(14) . . . . ?
O48 W12 O84 W2 169.0(8) . . . . ?
O48 Cu12 O84 Cu2A 169.0(8) . . . . ?
O49 W4 O40 W1 127.9(16) . . . . ?
O49 Cu4 O40 Cu1A 127.9(16) . . . . ?
O49 W19 O36 W9 43(2) . . . . ?
O49 W19 O41 W2 -128(14) . . . . ?
O49 W19 O58 W11 68.6(8) . . . . ?
O49 Cu19 O36 Cu9 43(2) . . . . ?
O49 Cu19 O58 Cu11 68.6(8) . . . . ?
O51 W11 O16 W10 -134.7(15) . . . . ?
O51 W11 O2 W4 169.5(8) . . . . ?
O51 Cu11 O16 Cu10 -134.7(15) . . . . ?
O51 Cu11 O2 Cu4 169.5(8) . . . . ?
O52 W4 O40 W1 -129.9(16) . . . . ?
O52 W4 O49 W19 170.6(7) . . . . ?
O52 Cu4 O40 Cu1A -129.9(16) . . . . ?
O52 Cu4 O49 Cu19 170.6(7) . . . . ?
O53 W6 O46 W11 52.5(13) . . . . ?
O53 Cu6 O46 Cu11 52.5(13) . . . . ?
O53 W8 O19 W6 -2.2(8) . . . . ?
O53 W8 O18 W5 54.9(13) . . . . ?
O53 W9 O13 W2 58.6(15) . . . . ?
O53 Cu9 O13 Cu2A 58.6(15) . . . . ?
O53 P3 O1 W5 -63.1(8) . . . . ?
O53 P3 O1 Cu5 -63.1(8) . . . . ?
O53 P3 O1 W7 177.5(6) . . . . ?
O53 P3 O1 W10 57.9(8) . . . . ?
O53 P3 O1 Cu10 57.9(8) . . . . ?
O53 P3 O26 W4 177.8(6) . . . . ?
O53 P3 O26 Cu4 177.8(6) . . . . ?
O53 P3 O26 W11 -60.3(10) . . . . ?
O53 P3 O26 Cu11 -60.3(10) . . . . ?
O53 P3 O26 W19 58.8(8) . . . . ?
O53 P3 O56 W1 179.9(7) . . . . ?
O53 P3 O56 Cu1A 179.9(7) . . . . ?
O53 P3 O56 W2 -59.2(8) . . . . ?
O53 P3 O56 W12 57.9(10) . . . . ?
O56 W1 O33 W7 54.7(14) . . . . ?
O56 Cu1A O33 Cu7 54.7(14) . . . . ?
O56 W12 O84 W2 -3.2(6) . . . . ?
O56 P3 O1 W5 58.1(9) . . . . ?
O56 P3 O1 Cu5 58.1(9) . . . . ?
O56 P3 O1 W7 -61.3(8) . . . . ?
O56 P3 O1 W10 179.1(6) . . . . ?
O56 P3 O1 Cu10 179.1(6) . . . . ?
O56 P3 O26 W4 56.2(9) . . . . ?
O56 P3 O26 Cu4 56.2(9) . . . . ?
O56 P3 O26 W11 178.1(8) . . . . ?
O56 P3 O26 Cu11 178.1(8) . . . . ?
O56 P3 O26 W19 -62.8(9) . . . . ?
O56 P3 O53 W6 -179.5(7) . . . . ?
O56 P3 O53 Cu6 -179.5(7) . . . . ?
O56 P3 O53 W8 -61.3(9) . . . . ?
O56 P3 O53 W9 58.6(9) . . . . ?
O56 P3 O53 Cu9 58.6(9) . . . . ?
O58 W11 O16 W10 34(2) . . . . ?
O58 W11 O2 W4 69.1(8) . . . . ?
O58 Cu11 O16 Cu10 34(2) . . . . ?
O58 Cu11 O2 Cu4 69.1(8) . . . . ?
O58 W19 O36 W9 126.8(16) . . . . ?
O58 W19 O41 W2 -62(22) . . . . ?
O58 Cu19 O36 Cu9 126.8(16) . . . . ?
O17 W18 O73 W15 -154.9(11) . . . 2_657 ?
O63 W16 O64 W22 -158.5(12) . . . . ?
O63 W16 O65 W24 -154.9(12) . . . . ?
O63 W16 O70 W23 155.6(14) . . . . ?
O63 Cu16 O64 Cu22 -158.5(12) . . . . ?
O63 Cu16 O65 Cu24 -154.9(12) . . . . ?
O63 Cu16 O70 Cu23 155.6(14) . . . . ?
O35 W3 O9 W20 -99.9(11) . . . . ?
O35 Cu3A O9 Cu20 -99.9(11) . . . . ?
O35 W15 O38 W14 -49.5(12) . . . . ?
O35 W15 O77 W17 -11(3) . . . 2_657 ?
O35 Cu15 O38 Cu14 -49.5(12) . . . . ?
O38 W14 O14 W18 -16(2) . . . . ?
O38 W14 O12 W3 -50.6(12) . . . . ?
O38 Cu14 O14 Cu18 -16(2) . . . . ?
O38 Cu14 O12 Cu3A -50.6(12) . . . . ?
O38 W15 O35 W3 50.3(14) . . . . ?
O38 W15 O77 W17 -98.1(14) . . . 2_657 ?
O38 Cu15 O35 Cu3A 50.3(14) . . . . ?
O64 W16 O65 W24 33(2) . . . . ?
O64 W16 O70 W23 -101.5(15) . . . . ?
O64 Cu16 O65 Cu24 33(2) . . . . ?
O64 Cu16 O70 Cu23 -101.5(15) . . . . ?
O64 W22 O54 W21 104.7(15) . . . . ?
O64 W22 O62 W24 -23(2) . . . 2_567 ?
O64 W22 O39 W13 -52.0(12) . . . . ?
O64 Cu22 O54 Cu21 104.7(15) . . . . ?
O64 Cu22 O39 Cu13 -52.0(12) . . . . ?
O14 W14 O12 W3 104.3(12) . . . . ?
O14 Cu14 O12 Cu3A 104.3(12) . . . . ?
O14 W18 O73 W15 16(2) . . . 2_657 ?
O43 W13 O88 W21 132(2) . . . 2_567 ?
O43 W13 O69 W16 -156.1(13) . . . . ?
O43 Cu13 O69 Cu16 -156.1(13) . . . . ?
O11 W17 O74 W18 -153.1(14) . . . . ?
O11 W17 O75 W3 153.4(14) . . . . ?
O11 Cu17 O74 Cu18 -153.1(14) . . . . ?
O11 Cu17 O75 Cu3A 153.4(14) . . . . ?
O6 W14 O14 W18 55.8(14) 2_657 . . . ?
O6 W14 O12 W3 21(2) 2_657 . . . ?
O6 Cu14 O14 Cu18 55.8(14) 2_657 . . . ?
O6 Cu14 O12 Cu3A 21(2) 2_657 . . . ?
O6 W20 O10 W17 -102.9(14) . . . . ?
O6 Cu20 O10 Cu17 -102.9(14) . . . . ?
O23 W20 O6 W14 -157.1(12) . . . 2_657 ?
O23 W20 O10 W17 155.7(13) . . . . ?
O23 Cu20 O10 Cu17 155.7(13) . . . . ?
O61 W22 O54 W21 -152.2(14) . . . . ?
O61 W22 O62 W24 155.0(12) . . . 2_567 ?
O61 W22 O39 W13 -155.1(11) . . . . ?
O61 Cu22 O54 Cu21 -152.2(14) . . . . ?
O61 Cu22 O39 Cu13 -155.1(11) . . . . ?
O12 W3 O35 W15 -50.3(14) . . . . ?
O12 W3 O9 W20 -15(2) . . . . ?
O12 Cu3A O35 Cu15 -50.3(14) . . . . ?
O12 Cu3A O9 Cu20 -15(2) . . . . ?
O12 W14 O14 W18 -100.7(13) . . . . ?
O12 Cu14 O14 Cu18 -100.7(13) . . . . ?
O7 W3 O35 W15 -152.0(14) . . . . ?
O7 W3 O9 W20 155.4(11) . . . . ?
O7 Cu3A O35 Cu15 -152.0(14) . . . . ?
O7 Cu3A O9 Cu20 155.4(11) . . . . ?
O8 W14 O14 W18 155.4(13) . . . . ?
O8 W14 O12 W3 -155.1(11) . . . . ?
O8 Cu14 O14 Cu18 155.4(13) . . . . ?
O8 Cu14 O12 Cu3A -155.1(11) . . . . ?
O10 W17 O74 W18 21(3) . . . . ?
O10 W17 O75 W3 50.8(15) . . . . ?
O10 Cu17 O74 Cu18 21(3) . . . . ?
O10 Cu17 O75 Cu3A 50.8(15) . . . . ?
O10 W20 O6 W14 100.2(13) . . . 2_657 ?
O55 W21 O54 W22 -103.5(15) . . . . ?
O55 Cu21 O54 Cu22 -103.5(15) . . . . ?
O55 W23 O68 W24 -13(3) . . . . ?
O55 Cu23 O68 Cu24 -13(3) . . . . ?
O44 W13 O43 Cu3 104.1(13) . . . . ?
O44 W13 O88 W21 31(2) . . . 2_567 ?
O44 W13 O69 W16 19(3) . . . . ?
O44 Cu13 O43 Cu3 104.1(13) . . . . ?
O44 Cu13 O69 Cu16 19(3) . . . . ?
O44 W23 O55 W21 48.6(16) 2_567 . . . ?
O44 W23 O68 W24 -98.0(13) 2_567 . . . ?
O44 Cu23 O55 Cu21 48.6(16) 2_567 . . . ?
O44 Cu23 O68 Cu24 -98.0(13) 2_567 . . . ?
O54 W21 O55 W23 106.0(16) . . . . ?
O54 Cu21 O55 Cu23 106.0(16) . . . . ?
O54 W22 O62 W24 53.6(12) . . . 2_567 ?
O54 W22 O39 W13 23(2) . . . . ?
O54 Cu22 O39 Cu13 23(2) . . . . ?
O57 W13 O43 Cu3 65(3) . . . . ?
O57 W13 O88 W21 -26(2) . . . 2_567 ?
O57 W13 O69 W16 37.7(15) . . . . ?
O57 W21 O55 W23 12.1(15) 2_567 . . . ?
O57 W21 O54 W22 -41.6(15) 2_567 . . . ?
O57 W23 O55 W21 -12.2(15) 2_567 . . . ?
O57 W23 O68 W24 -34.6(14) 2_567 . . . ?
O57 Cu23 O55 Cu21 -12.2(15) 2_567 . . . ?
O57 Cu23 O68 Cu24 -34.6(14) 2_567 . . . ?
O57 P1 O71 W21 179.1(14) 2_567 . . 2_567 ?
O57 P1 O71 W21 -0.9(14) . . . 2_567 ?
O57 P1 O71 W22 119.5(19) . . . 2_567 ?
O57 P1 O71 W22 -60.5(19) 2_567 . . 2_567 ?
O57 P1 O71 W24 -119.4(19) . . . . ?
O57 P1 O71 W24 60.6(19) 2_567 . . . ?
O57 P1 O71 O42 118.6(16) . . . 2_567 ?
O57 P1 O71 O42 -61.4(16) 2_567 . . 2_567 ?
O57 P1 O71 O78 60.1(15) 2_567 . . 2_567 ?
O57 P1 O71 O78 -119.9(15) . . . 2_567 ?
O57 P1 O42 W13 -178.0(18) 2_567 . . . ?
O57 P1 O42 W13 2.0(18) . . . . ?
O57 P1 O42 W16 121.6(19) . . . . ?
O57 P1 O42 W16 -58.4(19) 2_567 . . . ?
O57 P1 O42 W22 62(2) 2_567 . . . ?
O57 P1 O42 W22 -118(2) . . . . ?
O57 P1 O42 O71 -119.0(16) . . . 2_567 ?
O57 P1 O42 O71 61.0(16) 2_567 . . 2_567 ?
O57 P1 O42 O78 -60.6(15) 2_567 . . 2_567 ?
O57 P1 O42 O78 119.4(15) . . . 2_567 ?
O57 P1 O78 W16 -116.5(18) . . . 2_567 ?
O57 P1 O78 W16 63.5(18) 2_567 . . 2_567 ?
O57 P1 O78 W23 1.3(15) . . . 2_567 ?
O57 P1 O78 W23 -178.7(15) 2_567 . . 2_567 ?
O57 P1 O78 W24 -59.8(19) 2_567 . . 2_567 ?
O57 P1 O78 W24 120.2(19) . . . 2_567 ?
O57 P1 O78 O71 -60.4(16) 2_567 . . 2_567 ?
O57 P1 O78 O71 119.6(16) . . . 2_567 ?
O57 P1 O78 O42 -118.8(16) . . . 2_567 ?
O57 P1 O78 O42 61.2(16) 2_567 . . 2_567 ?
O9 W3 O35 W15 105.4(14) . . . . ?
O9 Cu3A O35 Cu15 105.4(14) . . . . ?
O9 W20 O6 W14 15(2) . . . 2_657 ?
O9 W20 O10 W17 53.8(14) . . . . ?
O9 Cu20 O10 Cu17 53.8(14) . . . . ?
O65 W16 O64 W22 14(2) . . . . ?
O65 W16 O70 W23 54.9(15) . . . . ?
O65 Cu16 O64 Cu22 14(2) . . . . ?
O65 Cu16 O70 Cu23 54.9(15) . . . . ?
O65 W24 O79 W21 107.1(15) . . . 2_567 ?
O88 W13 O43 Cu3 10.8(15) . . . . ?
O88 W13 O69 W16 95.8(15) . . . . ?
O88 W21 O55 W23 -42.4(17) 2_567 . . . ?
O88 W21 O54 W22 -18(3) 2_567 . . . ?
O59 W21 O55 W23 -153.1(15) . . . . ?
O59 W21 O54 W22 153.6(14) . . . . ?
O59 Cu21 O55 Cu23 -153.1(15) . . . . ?
O59 Cu21 O54 Cu22 153.6(14) . . . . ?
O60 W18 O73 W15 102.5(11) 2_657 . . 2_657 ?
O60 W20 O6 W14 -56.1(13) . . . 2_657 ?
O60 W20 O10 W17 -16(3) . . . . ?
O60 Cu20 O10 Cu17 -16(3) . . . . ?
O62 W22 O54 W21 -51.3(15) . . . . ?
O62 W22 O39 W13 103.7(12) . . . . ?
O62 Cu22 O54 Cu21 -51.3(15) . . . . ?
O62 Cu22 O39 Cu13 103.7(12) . . . . ?
O62 W24 O79 W21 -49.0(15) 2_567 . . 2_567 ?
O66 W23 O55 W21 151.3(15) . . . . ?
O66 W23 O68 W24 159.2(13) . . . . ?
O66 Cu23 O55 Cu21 151.3(15) . . . . ?
O66 Cu23 O68 Cu24 159.2(13) . . . . ?
O71 W21 O55 W23 43.2(17) 2_567 . . . ?
O71 W21 O54 W22 -9.5(14) 2_567 . . . ?
O71 W22 O54 W21 9.5(14) 2_567 . . . ?
O71 W22 O62 W24 -7.5(11) 2_567 . . 2_567 ?
O71 W22 O39 W13 41.0(13) 2_567 . . . ?
O71 Cu22 O54 Cu21 9.5(14) 2_567 . . . ?
O71 Cu22 O39 Cu13 41.0(13) 2_567 . . . ?
O71 W24 O79 W21 11.0(14) . . . 2_567 ?
O71 P1 O57 W13 -62.2(19) 2_567 . . . ?
O71 P1 O57 W13 117.8(19) . . . . ?
O71 P1 O57 W21 -179.1(14) 2_567 . . 2_567 ?
O71 P1 O57 W21 0.9(14) . . . 2_567 ?
O71 P1 O57 W23 58(2) 2_567 . . 2_567 ?
O71 P1 O57 W23 -122(2) . . . 2_567 ?
O71 P1 O42 W13 121(2) 2_567 . . . ?
O71 P1 O42 W13 -59(2) . . . . ?
O71 P1 O42 W16 -119.4(17) 2_567 . . . ?
O71 P1 O42 W16 60.6(17) . . . . ?
O71 P1 O42 W22 0.8(15) 2_567 . . . ?
O71 P1 O42 W22 -179.2(15) . . . . ?
O71 P1 O42 O71 180.002(14) . . . 2_567 ?
O71 P1 O42 O78 -121.6(14) 2_567 . . 2_567 ?
O71 P1 O42 O78 58.4(14) . . . 2_567 ?
O71 P1 O78 W16 -56.1(16) . . . 2_567 ?
O71 P1 O78 W16 123.9(16) 2_567 . . 2_567 ?
O71 P1 O78 W23 -118.3(18) 2_567 . . 2_567 ?
O71 P1 O78 W23 61.7(18) . . . 2_567 ?
O71 P1 O78 W24 -179.5(14) . . . 2_567 ?
O71 P1 O78 W24 0.5(14) 2_567 . . 2_567 ?
O71 P1 O78 O71 179.999(9) . . . 2_567 ?
O71 P1 O78 O42 -58.4(15) . . . 2_567 ?
O71 P1 O78 O42 121.6(15) 2_567 . . 2_567 ?
O69 W13 O43 Cu3 -78.1(13) . . . . ?
O69 W13 O88 W21 -125(2) . . . 2_567 ?
O69 Cu13 O43 Cu3 -78.1(13) . . . . ?
O69 W16 O64 W22 -56.8(13) . . . . ?
O69 W16 O65 W24 103.0(13) . . . . ?
O69 W16 O70 W23 -23(3) . . . . ?
O69 Cu16 O64 Cu22 -56.8(13) . . . . ?
O69 Cu16 O65 Cu24 103.0(13) . . . . ?
O69 Cu16 O70 Cu23 -23(3) . . . . ?
O70 W16 O64 W22 100.9(13) . . . . ?
O70 W16 O65 W24 -54.8(13) . . . . ?
O70 Cu16 O64 Cu22 100.9(13) . . . . ?
O70 Cu16 O65 Cu24 -54.8(13) . . . . ?
O70 W23 O55 W21 -108.5(16) . . . . ?
O70 W23 O68 W24 58.7(13) . . . . ?
O70 Cu23 O55 Cu21 -108.5(16) . . . . ?
O70 Cu23 O68 Cu24 58.7(13) . . . . ?
O72 W3 O35 W15 11.0(14) . . . . ?
O72 W3 O9 W20 -34.9(12) . . . . ?
O72 W14 O14 W18 -36.3(14) . . . . ?
O72 W14 O12 W3 11.9(11) . . . . ?
O72 P2 O81 W14 177.0(15) 2_657 . . . ?
O72 P2 O81 W14 -3.0(15) . . . . ?
O72 P2 O81 Cu14 -3.0(15) . . . . ?
O72 P2 O81 Cu14 177.0(15) 2_657 . . . ?
O72 P2 O81 W18 -122.4(17) . . . . ?
O72 P2 O81 W18 57.6(17) 2_657 . . . ?
O72 P2 O81 W20 -54(2) 2_657 . . 2_657 ?
O72 P2 O81 W20 126(2) . . . 2_657 ?
O72 P2 O80 W15 -2.3(19) . . . . ?
O72 P2 O80 W15 177.7(19) 2_657 . . . ?
O72 P2 O80 Cu15 -2.3(19) . . . . ?
O72 P2 O80 Cu15 177.7(19) 2_657 . . . ?
O72 P2 O80 W17 57(2) 2_657 . . 2_657 ?
O72 P2 O80 W17 -123(2) . . . 2_657 ?
O72 P2 O80 W18 -57.8(19) 2_657 . . 2_657 ?
O72 P2 O80 W18 122.2(19) . . . 2_657 ?
O72 P2 O82 W3 -177.2(15) . . . 2_657 ?
O72 P2 O82 W3 2.9(15) 2_657 . . 2_657 ?
O72 P2 O82 W17 61(2) . . . 2_657 ?
O72 P2 O82 W17 -119(2) 2_657 . . 2_657 ?
O72 P2 O82 W20 130.2(18) 2_657 . . 2_657 ?
O72 P2 O82 W20 -49.8(18) . . . 2_657 ?
O72 P2 O82 O72 179.999(17) . . . 2_657 ?
O73 W15 O35 W3 -105.8(14) 2_657 . . . ?
O73 W15 O38 W14 22(2) 2_657 . . . ?
O73 W15 O77 W17 56.9(14) 2_657 . . 2_657 ?
O73 Cu15 O35 Cu3A -105.8(14) 2_657 . . . ?
O73 Cu15 O38 Cu14 22(2) 2_657 . . . ?
O74 W17 O75 W3 -106.5(15) . . . . ?
O74 Cu17 O75 Cu3A -106.5(15) . . . . ?
O74 W18 O73 W15 -53.8(11) . . . 2_657 ?
O75 W3 O35 W15 17(3) . . . . ?
O75 W3 O9 W20 54.3(11) . . . . ?
O75 Cu3A O35 Cu15 17(3) . . . . ?
O75 Cu3A O9 Cu20 54.3(11) . . . . ?
O75 W17 O74 W18 105.1(15) . . . . ?
O75 Cu17 O74 Cu18 105.1(15) . . . . ?
O76 W15 O35 W3 152.7(13) . . . . ?
O76 W15 O38 W14 -151.4(11) . . . . ?
O76 W15 O77 W17 158.7(14) . . . 2_657 ?
O76 Cu15 O35 Cu3A 152.7(13) . . . . ?
O76 Cu15 O38 Cu14 -151.4(11) . . . . ?
O77 W15 O35 W3 -37(2) . . . . ?
O77 W15 O38 W14 105.3(12) . . . . ?
O77 Cu15 O35 Cu3A -37(2) . . . . ?
O77 Cu15 O38 Cu14 105.3(12) . . . . ?
O77 W17 O74 W18 -52.3(15) 2_657 . . . ?
O77 W17 O75 W3 -26(3) 2_657 . . . ?
O77 Cu17 O74 Cu18 -52.3(15) 2_657 . . . ?
O77 Cu17 O75 Cu3A -26(3) 2_657 . . . ?
C28 C66 C80 C36 -3.0(6) . . . . ?
C28 C66 C80 N3 176.1(4) . . . . ?
C33 C36 C56 C62 -179.8(4) . . . . ?
C33 C36 C80 C66 -177.0(4) . . . . ?
C33 C36 C80 N3 4.0(6) . . . . ?
C36 C33 C67 C57 4.6(7) . . . . ?
C36 C56 C62 C28 -3.3(7) . . . . ?
C56 C36 C80 C66 3.5(6) . . . . ?
C56 C36 C80 N3 -175.6(4) . . . . ?
C58 C28 C62 C56 -176.6(4) . . . . ?
C58 C28 C66 N4 -2.1(6) . . . . ?
C58 C28 C66 C80 179.6(4) . . . . ?
C58 C50 C77 N4 -3.3(7) . . . . ?
C62 C28 C58 C50 -178.5(5) . . . . ?
C62 C28 C66 N4 177.5(4) . . . . ?
C62 C28 C66 C80 -0.8(6) . . . . ?
N4 C66 C80 C36 178.5(4) . . . . ?
N4 C66 C80 N3 -2.4(6) . . . . ?
C66 C28 C58 C50 1.1(7) . . . . ?
C66 C28 C62 C56 3.8(6) . . . . ?
C66 N4 C77 C50 2.4(7) . . . . ?
N12 C68 C61 C64 0.1(7) . . . . ?
N11 C21 C59 C60 -173.2(5) . . . . ?
N11 C21 C59 C38 2.3(6) . . . . ?
N11 C21 C1 N12 -6.1(6) . . . . ?
N11 C21 C1 C43 172.4(4) . . . . ?
N11 C34 C53 C38 -7.3(7) . . . . ?
C21 N11 C34 C53 7.1(7) . . . . ?
C21 C59 C60 C55 -2.2(7) . . . . ?
C21 C59 C38 C53 -3.2(8) . . . . ?
C59 C21 C1 N12 178.1(4) . . . . ?
C59 C21 C1 C43 -3.4(6) . . . . ?
C59 C60 C55 C43 3.3(7) . . . . ?
C59 C38 C53 C34 5.8(8) . . . . ?
C60 C59 C38 C53 172.1(5) . . . . ?
C60 C55 C43 C1 -5.2(7) . . . . ?
C60 C55 C43 C64 173.1(4) . . . . ?
C55 C43 C1 N12 -176.7(5) . . . . ?
C55 C43 C1 C21 5.0(7) . . . . ?
C55 C43 C64 C61 -176.5(4) . . . . ?
C1 N12 C68 C61 5.3(7) . . . . ?
C1 C21 C59 C60 2.4(7) . . . . ?
C1 C21 C59 C38 177.9(4) . . . . ?
C1 C43 C64 C61 2.0(6) . . . . ?
N5 C15 C18 C16 2.2(12) . . . . ?
N5 C15 C18 C47 -176.8(8) . . . . ?
N5 C15 C37 C22 -179.8(7) . . . . ?
N5 C15 C37 N6 -1.3(10) . . . . ?
N5 C17 C63 C16 1.5(13) . . . . ?
N3 C57 C67 C33 -4.6(8) . . . . ?
C57 N3 C80 C36 -3.5(6) . . . . ?
C57 N3 C80 C66 177.4(4) . . . . ?
C67 C33 C36 C56 175.1(4) . . . . ?
C67 C33 C36 C80 -4.4(6) . . . . ?
C80 C36 C56 C62 -0.3(6) . . . . ?
C80 N3 C57 C67 4.0(7) . . . . ?
Cu2 N4 C66 C28 -167.7(3) . . . . ?
Cu2 N4 C66 C80 10.7(5) . . . . ?
Cu2 N4 C77 C50 168.1(4) . . . . ?
Cu2 N3 C57 C67 -171.0(4) . . . . ?
Cu2 N3 C80 C36 172.7(3) . . . . ?
Cu2 N3 C80 C66 -6.4(5) . . . . ?
Cu2 N2 C6 C7 176.6(4) . . . . ?
Cu2 N2 C6 C8 -6.6(5) . . . . ?
Cu2 N1 C8 C6 5.7(5) . . . . ?
Cu2 N1 C8 C10 -175.1(4) . . . . ?
Cu2 N1 C65 C72 174.4(4) . . . . ?
C77 C50 C58 C28 1.4(7) . . . . ?
C77 N4 C66 C28 0.4(6) . . . . ?
C77 N4 C66 C80 178.8(4) . . . . ?
C4 N2 C6 C7 2.6(7) . . . . ?
C4 N2 C6 C8 179.4(5) . . . . ?
N2 C4 C75 C54 3.6(8) . . . . ?
N2 C6 C8 N1 0.7(6) . . . . ?
N2 C6 C8 C10 -178.4(4) . . . . ?
C7 C54 C75 C4 -1.7(8) . . . . ?
C7 C6 C8 N1 177.9(4) . . . . ?
C7 C6 C8 C10 -1.2(6) . . . . ?
C7 C9 C78 C10 -5.4(9) . . . . ?
C54 C7 C6 N2 -0.8(7) . . . . ?
C54 C7 C6 C8 -177.5(5) . . . . ?
C54 C7 C9 C78 -179.3(5) . . . . ?
C6 C7 C54 C75 0.3(7) . . . . ?
C6 C7 C9 C78 0.3(7) . . . . ?
C6 C8 C10 C78 -3.4(6) . . . . ?
C6 C8 C10 C76 179.1(5) . . . . ?
C9 C7 C54 C75 179.9(5) . . . . ?
C9 C7 C6 N2 179.6(5) . . . . ?
C9 C7 C6 C8 2.9(7) . . . . ?
C9 C78 C10 C8 7.0(9) . . . . ?
C9 C78 C10 C76 -175.6(4) . . . . ?
C75 C4 N2 Cu2 -176.4(4) . . . . ?
C75 C4 N2 C6 -3.8(8) . . . . ?
C78 C10 C76 C72 -177.3(7) . . . . ?
Cu1 N12 C1 C21 -4.2(5) . . . . ?
Cu1 N12 C1 C43 177.7(4) . . . . ?
Cu1 N12 C68 C61 177.3(4) . . . . ?
Cu1 N11 C21 C59 -171.2(3) . . . . ?
Cu1 N11 C21 C1 12.9(5) . . . . ?
Cu1 N11 C34 C53 171.4(4) . . . . ?
Cu1 N10 C40 C3 177.0(6) . . . . ?
Cu1 N10 C41 C73 -177.5(5) . . . . ?
Cu1 N10 C41 C35 3.2(8) . . . . ?
Cu1 N9 C35 C41 1.2(9) . . . . ?
Cu1 N9 C35 C27 -178.6(6) . . . . ?
N8 C12 C30 N7 14.3(5) . . . . ?
N8 C12 C30 C70 -174.0(4) . . . . ?
N8 C12 C13 C14 174.0(4) . . . . ?
N8 C12 C13 C19 -9.2(5) . . . . ?
N8 C48 C20 C19 6.6(8) . . . . ?
N7 C30 C70 C69 170.9(5) . . . . ?
N7 C30 C70 C52 -12.5(6) . . . . ?
N7 C49 C71 C52 2.9(8) . . . . ?
C12 N8 C48 C20 -20.6(6) . . . . ?
C12 C30 C70 C69 0.0 . . . . ?
C12 C30 C70 C52 176.6(6) . . . . ?
C12 C13 C19 C20 -4.6(6) . . . . ?
C30 N7 C49 C71 -2.3(8) . . . . ?
C30 C12 C13 C14 0.0 . . . . ?
C30 C12 C13 C19 176.8(4) . . . . ?
C30 C70 C69 C14 0.0 . . . . ?
C30 C70 C52 C71 13.0(9) . . . . ?
C70 C69 C14 C13 0.0 . . . . ?
C69 C70 C52 C71 -170.6(5) . . . . ?
C69 C14 C13 C12 0.0 . . . . ?
C69 C14 C13 C19 -176.8(4) . . . . ?
C14 C13 C19 C20 172.2(4) . . . . ?
C13 C12 C30 N7 -171.7(4) . . . . ?
C13 C12 C30 C70 0.0 . . . . ?
C13 C19 C20 C48 5.9(8) . . . . ?
C49 N7 C30 C12 178.8(4) . . . . ?
C49 N7 C30 C70 7.5(7) . . . . ?
C49 C71 C52 C70 -8.7(9) . . . . ?
Cu3 N5 C15 C18 164.8(6) . . . . ?
Cu3 N5 C15 C37 -8.9(9) . . . . ?
Cu3 N5 C17 C63 -164.5(7) . . . . ?
Cu3 N8 C12 C30 -17.8(4) . . . . ?
Cu3 N8 C12 C13 168.1(2) . . . . ?
Cu3 N8 C48 C20 -160.0(4) . . . . ?
Cu3 N7 C30 C12 -2.2(5) . . . . ?
Cu3 N7 C30 C70 -173.5(3) . . . . ?
Cu3 N7 C49 C71 179.0(4) . . . . ?
Cu3 N6 C45 C24 169.6(7) . . . . ?
C15 N5 C17 C63 0.6(12) . . . . ?
C15 C18 C47 C32 -0.3(14) . . . . ?
C15 C37 N6 Cu3 11.1(8) . . . . ?
C15 C37 N6 C45 -170.2(7) . . . . ?
C16 C18 C47 C32 -179.1(10) . . . . ?
C18 C15 C37 C22 6.3(11) . . . . ?
C18 C15 C37 N6 -175.2(7) . . . . ?
C18 C16 C63 C17 -1.9(14) . . . . ?
C17 N5 C15 C18 -2.5(12) . . . . ?
C17 N5 C15 C37 -176.3(8) . . . . ?
C63 C16 C18 C15 0.0(13) . . . . ?
C63 C16 C18 C47 178.9(9) . . . . ?
C32 C22 C37 C15 -5.5(11) . . . . ?
C32 C22 C37 N6 176.2(8) . . . . ?
C32 C22 C26 C24 179.1(8) . . . . ?
C22 C32 C47 C18 1.0(15) . . . . ?
C22 C37 N6 Cu3 -170.5(6) . . . . ?
C22 C37 N6 C45 8.2(11) . . . . ?
C22 C26 C24 C45 0.6(14) . . . . ?
C37 C15 C18 C16 175.5(8) . . . . ?
C37 C15 C18 C47 -3.4(12) . . . . ?
C37 C22 C26 C24 -1.5(13) . . . . ?
C37 N6 C45 C24 -8.8(12) . . . . ?
C47 C32 C22 C37 1.9(12) . . . . ?
C47 C32 C22 C26 -178.7(9) . . . . ?
C26 C22 C37 C15 175.1(8) . . . . ?
C26 C22 C37 N6 -3.2(12) . . . . ?
C26 C24 C45 N6 4.9(14) . . . . ?
O42 W13 O43 Cu3 -129(3) . . . . ?
O42 W13 O88 W21 -60(2) . . . 2_567 ?
O42 W13 O69 W16 7.2(14) . . . . ?
O42 W16 O64 W22 5.3(12) . . . . ?
O42 W16 O65 W24 40.3(13) . . . . ?
O42 W16 O70 W23 -38.1(16) . . . . ?
O42 W22 O54 W21 42.2(15) . . . . ?
O42 W22 O62 W24 -38.7(13) . . . 2_567 ?
O42 W22 O39 W13 9.2(11) . . . . ?
O42 P1 O57 W13 178.1(17) 2_567 . . . ?
O42 P1 O57 W13 -1.9(17) . . . . ?
O42 P1 O57 W21 -118.8(19) . . . 2_567 ?
O42 P1 O57 W21 61.2(19) 2_567 . . 2_567 ?
O42 P1 O57 W23 118(2) . . . 2_567 ?
O42 P1 O57 W23 -62(2) 2_567 . . 2_567 ?
O42 P1 O71 W21 -119.6(19) 2_567 . . 2_567 ?
O42 P1 O71 W21 60.4(19) . . . 2_567 ?
O42 P1 O71 W22 -179.2(15) . . . 2_567 ?
O42 P1 O71 W22 0.8(15) 2_567 . . 2_567 ?
O42 P1 O71 W24 122.0(19) 2_567 . . . ?
O42 P1 O71 W24 -58.0(19) . . . . ?
O42 P1 O71 O42 180.001(14) . . . 2_567 ?
O42 P1 O71 O78 121.5(15) 2_567 . . 2_567 ?
O42 P1 O71 O78 -58.5(15) . . . 2_567 ?
O42 P1 O78 W16 2.3(12) 2_567 . . 2_567 ?
O42 P1 O78 W16 -177.7(12) . . . 2_567 ?
O42 P1 O78 W23 120.1(18) 2_567 . . 2_567 ?
O42 P1 O78 W23 -59.9(18) . . . 2_567 ?
O42 P1 O78 W24 -121.0(17) 2_567 . . 2_567 ?
O42 P1 O78 W24 59.0(17) . . . 2_567 ?
O42 P1 O78 O71 58.4(15) . . . 2_567 ?
O42 P1 O78 O71 -121.6(15) 2_567 . . 2_567 ?
O42 P1 O78 O42 180.001(12) . . . 2_567 ?
O39 W13 O43 Cu3 -169.4(12) . . . . ?
O39 W13 O88 W21 -47(4) . . . 2_567 ?
O39 W13 O69 W16 -55.5(14) . . . . ?
O39 Cu13 O43 Cu3 -169.4(12) . . . . ?
O39 Cu13 O69 Cu16 -55.5(14) . . . . ?
O39 W22 O54 W21 30(3) . . . . ?
O39 W22 O62 W24 -103.1(13) . . . 2_567 ?
O39 Cu22 O54 Cu21 30(3) . . . . ?
O79 W21 O55 W23 23(3) 2_567 . . . ?
O79 W21 O54 W22 49.9(15) 2_567 . . . ?
O79 Cu21 O55 Cu23 23(3) 2_567 . . . ?
O79 Cu21 O54 Cu22 49.9(15) 2_567 . . . ?
O81 W14 O14 W18 -6.7(13) . . . . ?
O81 W14 O12 W3 38.4(13) . . . . ?
O81 Cu14 O14 Cu18 -6.7(13) . . . . ?
O81 Cu14 O12 Cu3A 38.4(13) . . . . ?
O81 W18 O73 W15 37.5(12) . . . 2_657 ?
O81 W20 O6 W14 7.8(12) 2_657 . . 2_657 ?
O81 W20 O10 W17 -40.9(15) 2_657 . . . ?
O81 P2 O72 W3 127.9(19) . . . . ?
O81 P2 O72 W3 -52.1(19) 2_657 . . . ?
O81 P2 O72 W14 2.9(14) . . . . ?
O81 P2 O72 W14 -177.1(14) 2_657 . . . ?
O81 P2 O72 O82 -54.7(16) 2_657 . . 2_657 ?
O81 P2 O72 O82 125.3(16) . . . 2_657 ?
O81 P2 O80 W15 54(2) . . . . ?
O81 P2 O80 W15 -126(2) 2_657 . . . ?
O81 P2 O80 Cu15 54(2) . . . . ?
O81 P2 O80 Cu15 -126(2) 2_657 . . . ?
O81 P2 O80 W17 -67(2) . . . 2_657 ?
O81 P2 O80 W17 113(2) 2_657 . . 2_657 ?
O81 P2 O80 W18 -1.7(13) 2_657 . . 2_657 ?
O81 P2 O80 W18 178.3(13) . . . 2_657 ?
O81 P2 O82 W3 -126(2) . . . 2_657 ?
O81 P2 O82 W3 54(2) 2_657 . . 2_657 ?
O81 P2 O82 W17 113(2) . . . 2_657 ?
O81 P2 O82 W17 -67(2) 2_657 . . 2_657 ?
O81 P2 O82 W20 -178.4(14) 2_657 . . 2_657 ?
O81 P2 O82 W20 1.6(14) . . . 2_657 ?
O81 P2 O82 O72 51.4(16) 2_657 . . 2_657 ?
O81 P2 O82 O72 -128.6(16) . . . 2_657 ?
O80 W15 O35 W3 -43.4(15) . . . . ?
O80 W15 O38 W14 41.3(13) . . . . ?
O80 W15 O77 W17 -4.4(14) . . . 2_657 ?
O80 Cu15 O35 Cu3A -43.4(15) . . . . ?
O80 Cu15 O38 Cu14 41.3(13) . . . . ?
O80 W17 O74 W18 7.4(14) 2_657 . . . ?
O80 W17 O75 W3 -43.3(16) 2_657 . . . ?
O80 W18 O73 W15 6.8(11) 2_657 . . 2_657 ?
O80 P2 O72 W3 -114(2) . . . . ?
O80 P2 O72 W3 66(2) 2_657 . . . ?
O80 P2 O72 W14 121(2) . . . . ?
O80 P2 O72 W14 -59(2) 2_657 . . . ?
O80 P2 O72 O82 63.8(19) 2_657 . . 2_657 ?
O80 P2 O72 O82 -116.2(19) . . . 2_657 ?
O80 P2 O81 W14 -62.2(19) . . . . ?
O80 P2 O81 W14 117.8(19) 2_657 . . . ?
O80 P2 O81 Cu14 -62.2(19) . . . . ?
O80 P2 O81 Cu14 117.8(19) 2_657 . . . ?
O80 P2 O81 W18 -1.6(12) 2_657 . . . ?
O80 P2 O81 W18 178.4(12) . . . . ?
O80 P2 O81 W20 -112.8(19) 2_657 . . 2_657 ?
O80 P2 O81 W20 67.2(19) . . . 2_657 ?
O80 P2 O82 W3 122(2) . . . 2_657 ?
O80 P2 O82 W3 -58(2) 2_657 . . 2_657 ?
O80 P2 O82 W17 0.7(17) . . . 2_657 ?
O80 P2 O82 W17 -179.3(17) 2_657 . . 2_657 ?
O80 P2 O82 W20 69.6(19) 2_657 . . 2_657 ?
O80 P2 O82 W20 -110.4(19) . . . 2_657 ?
O80 P2 O82 O72 119.4(18) . . . 2_657 ?
O80 P2 O82 O72 -60.6(18) 2_657 . . 2_657 ?
O82 W3 O35 W15 40.7(15) 2_657 . . . ?
O82 W3 O9 W20 -8.6(10) 2_657 . . . ?
O82 Cu3A O35 Cu15 40.7(15) 2_657 . . . ?
O82 Cu3A O9 Cu20 -8.6(10) 2_657 . . . ?
O82 W17 O74 W18 43.3(16) 2_657 . . . ?
O82 W17 O75 W3 -11.1(13) 2_657 . . . ?
O82 W20 O6 W14 34.7(13) 2_657 . . 2_657 ?
O82 W20 O10 W17 -5.9(13) 2_657 . . . ?
O82 P2 O72 W3 -177.4(14) . . . . ?
O82 P2 O72 W3 2.6(14) 2_657 . . . ?
O82 P2 O72 W14 -122.4(19) 2_657 . . . ?
O82 P2 O72 W14 57.6(19) . . . . ?
O82 P2 O72 O82 179.999(17) . . . 2_657 ?
O82 P2 O81 W14 -131(2) . . . . ?
O82 P2 O81 W14 49(2) 2_657 . . . ?
O82 P2 O81 Cu14 -131(2) . . . . ?
O82 P2 O81 Cu14 49(2) 2_657 . . . ?
O82 P2 O81 W18 109.5(16) . . . . ?
O82 P2 O81 W18 -70.5(16) 2_657 . . . ?
O82 P2 O81 W20 -1.7(15) . . . 2_657 ?
O82 P2 O81 W20 178.3(15) 2_657 . . 2_657 ?
O82 P2 O80 W15 120(2) . . . . ?
O82 P2 O80 W15 -60(2) 2_657 . . . ?
O82 P2 O80 Cu15 120(2) . . . . ?
O82 P2 O80 Cu15 -60(2) 2_657 . . . ?
O82 P2 O80 W17 -0.7(17) . . . 2_657 ?
O82 P2 O80 W17 179.3(17) 2_657 . . 2_657 ?
O82 P2 O80 W18 -115.7(18) . . . 2_657 ?
O82 P2 O80 W18 64.3(18) 2_657 . . 2_657 ?
N10 C40 C3 C2 0.0 . . . . ?
N10 C41 C35 N9 -3.0(10) . . . . ?
N10 C41 C35 C27 176.9(7) . . . . ?
C40 N10 C41 C73 0.0 . . . . ?
C40 N10 C41 C35 -179.2(7) . . . . ?
C40 C3 C2 C73 0.0 . . . . ?
C3 C2 C73 C41 0.0 . . . . ?
C3 C2 C73 C46 176.9(11) . . . . ?
C2 C73 C41 N10 0.0 . . . . ?
C2 C73 C41 C35 179.2(7) . . . . ?
C2 C73 C46 C51 -176.7(8) . . . . ?
C73 C41 C35 N9 177.8(6) . . . . ?
C73 C41 C35 C27 -2.4(10) . . . . ?
C73 C46 C51 C27 -2.7(16) . . . . ?
C41 N10 C40 C3 0.0 . . . . ?
C41 C73 C46 C51 0.2(14) . . . . ?
C25 C31 C23 N9 -8.0(15) . . . . ?
C25 C27 C35 C41 179.0(9) . . . . ?
C25 C27 C35 N9 -1.2(13) . . . . ?
C31 C25 C27 C51 -177.1(10) . . . . ?
C31 C25 C27 C35 4.1(14) . . . . ?
C31 C23 N9 Cu1 -178.3(8) . . . . ?
C31 C23 N9 C35 10.4(14) . . . . ?
C23 N9 C35 C41 173.9(8) . . . . ?
C23 N9 C35 C27 -6.0(13) . . . . ?
C46 C73 C41 N10 -177.0(11) . . . . ?
C46 C73 C41 C35 2.2(9) . . . . ?
C46 C51 C27 C25 -176.3(11) . . . . ?
C46 C51 C27 C35 2.5(14) . . . . ?
C51 C27 C35 C41 0.0(12) . . . . ?
C51 C27 C35 N9 179.8(8) . . . . ?
C27 C25 C31 C23 0.4(16) . . . . ?
C48 N8 C12 C30 -163.3(4) . . . . ?
C48 N8 C12 C13 22.7(5) . . . . ?
C52 C70 C69 C14 -176.2(7) . . . . ?
C68 N12 C1 C21 169.7(4) . . . . ?
C68 N12 C1 C43 -8.5(7) . . . . ?
C68 C61 C64 C43 -4.3(7) . . . . ?
C34 N11 C21 C59 -4.4(7) . . . . ?
C34 N11 C21 C1 179.7(4) . . . . ?
C38 C59 C60 C55 -177.2(5) . . . . ?
C64 C43 C1 N12 4.8(7) . . . . ?
C64 C43 C1 C21 -173.5(4) . . . . ?
N1 C8 C10 C78 177.5(7) . . . . ?
N1 C8 C10 C76 0.0 . . . . ?
C8 N1 C65 C72 0.0 . . . . ?
C8 C10 C76 C72 0.0 . . . . ?
C10 C76 C72 C65 0.0 . . . . ?
C76 C72 C65 N1 0.0 . . . . ?
C65 N1 C8 C6 -179.1(4) . . . . ?
C65 N1 C8 C10 0.0 . . . . ?
O78 W16 O64 W22 34.8(13) 2_567 . . . ?
O78 W16 O65 W24 9.2(11) 2_567 . . . ?
O78 W16 O70 W23 -6.5(13) 2_567 . . . ?
O78 W23 O55 W21 -43.9(16) 2_567 . . . ?
O78 W23 O68 W24 -4.8(11) 2_567 . . . ?
O78 W24 O79 W21 43.8(15) 2_567 . . 2_567 ?
O78 P1 O57 W13 -122(2) . . . . ?
O78 P1 O57 W13 58(2) 2_567 . . . ?
O78 P1 O57 W21 121.4(18) . . . 2_567 ?
O78 P1 O57 W21 -58.6(18) 2_567 . . 2_567 ?
O78 P1 O57 W23 -1.4(16) . . . 2_567 ?
O78 P1 O57 W23 178.6(16) 2_567 . . 2_567 ?
O78 P1 O71 W21 -61.1(18) . . . 2_567 ?
O78 P1 O71 W21 118.9(18) 2_567 . . 2_567 ?
O78 P1 O71 W22 59.3(18) . . . 2_567 ?
O78 P1 O71 W22 -120.7(18) 2_567 . . 2_567 ?
O78 P1 O71 W24 0.5(14) 2_567 . . . ?
O78 P1 O71 W24 -179.5(14) . . . . ?
O78 P1 O71 O42 58.5(15) . . . 2_567 ?
O78 P1 O71 O42 -121.5(15) 2_567 . . 2_567 ?
O78 P1 O71 O78 179.997(10) . . . 2_567 ?
O78 P1 O42 W13 -117(2) 2_567 . . . ?
O78 P1 O42 W13 63(2) . . . . ?
O78 P1 O42 W16 -177.7(12) . . . . ?
O78 P1 O42 W16 2.3(12) 2_567 . . . ?
O78 P1 O42 W22 122.4(17) 2_567 . . . ?
O78 P1 O42 W22 -57.6(17) . . . . ?
O78 P1 O42 O71 -58.4(14) . . . 2_567 ?
O78 P1 O42 O71 121.6(14) 2_567 . . 2_567 ?
O78 P1 O42 O78 180.003(11) . . . 2_567 ?
O68 W23 O55 W21 -37(3) . . . . ?
O68 Cu23 O55 Cu21 -37(3) . . . . ?
O68 W24 O79 W21 29(3) . . . 2_567 ?
O86 W24 O79 W21 -150.6(15) . . . 2_567 ?
O15 W12 O84 W2 -8.1(17) . . . . ?
O15 Cu12 O84 Cu2A -8.1(17) . . . . ?
O50 Cu13 O43 Cu3 19.2(14) . . . . ?
O50 Cu13 O69 Cu16 109.6(15) . . . . ?
O50 Cu21 O55 Cu23 -58.5(16) 2_567 . . . ?
O50 Cu21 O54 Cu22 -42(4) 2_567 . . . ?
O89 Cu19 O36 Cu9 -29.0(17) . . . . ?
O89 Cu19 O58 Cu11 -6(2) . . . . ?
